data_7130310
loop_
_publ_author_name
'Koehler, Victor'
'Gauthier, Maxime'
'Yao, Chenhao'
'Fournel-Marotte, Karine'
'Waeles, Philip'
'Kauffmann, Brice'
'Huc, Ivan'
'Coutrot, Fr\'ed\'eric'
'Ferrand, Yann'

_publ_section_title
;
 [3]Foldarotaxane-Mediated Synthesis of an Improbable [2]Rotaxane
;
_journal_name_full 'Chemical Communications'
_journal_paper_doi 10.1039/D2CC03066G
_journal_year 2022
_chemical_formula_moiety 'C239 H224 F13 N39 O36, C28 H35 N3 O6'
_chemical_formula_sum 'C267 H259 F13 N42 O42'
_chemical_formula_weight 4975.15
_chemical_name_systematic 634
_chemical_properties_physical Air-sensitive
_space_group_crystal_system orthorhombic
_space_group_IT_number 61
_space_group_name_Hall '-P 2ac 2ab'
_space_group_name_H-M_alt 'P b c a'
_atom_sites_solution_hydrogens geom
_atom_sites_solution_primary dual
_audit_creation_date 2022-05-13
_audit_creation_method
;
Olex2 1.5
(compiled 2022.04.07 svn.rca3783a for OlexSys, GUI svn.r6498)
;
_audit_update_record
;
2022-05-27 deposited with the CCDC.	2022-06-27 downloaded from the CCDC.
;
_cell_angle_alpha 90.0
_cell_angle_beta 90.0
_cell_angle_gamma 90.0
_cell_formula_units_Z 8
_cell_length_a 28.3005(4)
_cell_length_b 47.5333(10)
_cell_length_c 51.9586(7)
_cell_measurement_reflns_used 24600
_cell_measurement_temperature 135
_cell_measurement_theta_max 48.7830
_cell_measurement_theta_min 1.9970
_cell_volume 69896(2)
_computing_cell_refinement 'CrysAlisPro 1.171.40.82a (Rigaku OD, 2020)'
_computing_data_collection 'CrysAlisPro 1.171.40.82a (Rigaku OD, 2020)'
_computing_data_reduction 'CrysAlisPro 1.171.40.82a (Rigaku OD, 2020)'
_computing_molecular_graphics 'Olex2 1.5 (Dolomanov et al., 2009)'
_computing_publication_material 'Olex2 1.5 (Dolomanov et al., 2009)'
_computing_structure_refinement 'SHELXL 2018/3 (Sheldrick, 2015)'
_computing_structure_solution 'SHELXD  (Sheldrick, 2008)'
_diffrn_ambient_temperature 135
_diffrn_detector 'Hybrid Pixel Array Detector'
_diffrn_detector_area_resol_mean 13.3333
_diffrn_measured_fraction_theta_full 0.987
_diffrn_measured_fraction_theta_max 0.987
_diffrn_measurement_details
;
List of Runs (angles in degrees, time in seconds):

  # Type    Start    End  Width  t~exp~   \w     \q     \k     \f   Frames
#--------------------------------------------------------------------------
  1  \w    -65.00 -34.00   1.00   30.00    --  -64.90  30.00 144.00   31
  2  \w   -120.00 -85.00   1.00   30.00    --  -64.90  30.00 144.00   35
  3  \w    -87.00 -21.00   1.00    1.00    --    0.00  28.00 -60.00   66
  4  \w    -15.00  46.00   1.00    1.00    --    0.00  28.00 -60.00   61
  5  \w    -19.00   6.00   1.00    1.00    --    5.00  30.00 144.00   25
  6  \w   -153.00-116.00   1.00   30.00    --  -64.90  46.00 -60.00   37
  7  \w   -154.00 -53.00   1.00   30.00    --  -64.90  28.00 -60.00  101
  8  \w   -144.00-118.00   1.00   30.00    --  -64.90  18.00 -90.00   26
  9  \w    -85.00  24.00   1.00   30.00    --  -64.90  46.00 -60.00  109
 10  \w    -82.00 -56.00   1.00   30.00    --  -64.90  18.00 -90.00   26
 11  \w    -31.00  -6.00   1.00   30.00    --  -64.90  30.00 144.00   25
;
_diffrn_measurement_device 'four-circle diffractometer'
_diffrn_measurement_device_type 'XtaLAB AFC11 (RCD3): quarter-chi single'
_diffrn_measurement_method '\w scans'
_diffrn_orient_matrix_type 'CrysAlisPro convention (1999,Acta A55,543-557)'
_diffrn_orient_matrix_UB_11 -0.0515340000
_diffrn_orient_matrix_UB_12 -0.0046879000
_diffrn_orient_matrix_UB_13 -0.0085718000
_diffrn_orient_matrix_UB_21 0.0140736000
_diffrn_orient_matrix_UB_22 -0.0284417000
_diffrn_orient_matrix_UB_23 -0.0119703000
_diffrn_orient_matrix_UB_31 -0.0106364000
_diffrn_orient_matrix_UB_32 -0.0148304000
_diffrn_orient_matrix_UB_33 0.0257079000
_diffrn_radiation_monochromator mirror
_diffrn_radiation_probe x-ray
_diffrn_radiation_type 'Cu K\a'
_diffrn_radiation_wavelength 1.54178
_diffrn_reflns_av_R_equivalents 0.0503
_diffrn_reflns_av_unetI/netI 0.0463
_diffrn_reflns_Laue_measured_fraction_full 0.987
_diffrn_reflns_Laue_measured_fraction_max 0.987
_diffrn_reflns_limit_h_max 28
_diffrn_reflns_limit_h_min -26
_diffrn_reflns_limit_k_max 46
_diffrn_reflns_limit_k_min -48
_diffrn_reflns_limit_l_max 52
_diffrn_reflns_limit_l_min -47
_diffrn_reflns_number 160074
_diffrn_reflns_point_group_measured_fraction_full 0.987
_diffrn_reflns_point_group_measured_fraction_max 0.987
_diffrn_reflns_theta_full 51.380
_diffrn_reflns_theta_max 51.380
_diffrn_reflns_theta_min 2.006
_diffrn_source 'Rotating-anode X-ray tube'
_diffrn_source_type 'Rigaku (Cu) X-ray Source'
_exptl_absorpt_coefficient_mu 0.580
_exptl_absorpt_correction_T_max 1.00000
_exptl_absorpt_correction_T_min 0.50182
_exptl_absorpt_correction_type multi-scan
_exptl_absorpt_process_details
;
CrysAlisPro 1.171.40.82a (Rigaku Oxford Diffraction, 2020)
Empirical absorption correction using spherical harmonics,
implemented in SCALE3 ABSPACK scaling algorithm.
;
_exptl_crystal_colour 'clear yellowish'
_exptl_crystal_colour_lustre clear
_exptl_crystal_colour_modifier yellowish
_exptl_crystal_density_diffrn 0.946
_exptl_crystal_description block
_exptl_crystal_F_000 20864
_exptl_crystal_size_max 0.08
_exptl_crystal_size_mid 0.05
_exptl_crystal_size_min 0.05
_refine_diff_density_max 0.791
_refine_diff_density_min -0.312
_refine_diff_density_rms 0.053
_refine_ls_extinction_method none
_refine_ls_goodness_of_fit_ref 1.159
_refine_ls_hydrogen_treatment constr
_refine_ls_matrix_type full
_refine_ls_number_parameters 3320
_refine_ls_number_reflns 37609
_refine_ls_number_restraints 198
_refine_ls_restrained_S_all 1.167
_refine_ls_R_factor_all 0.1333
_refine_ls_R_factor_gt 0.0953
_refine_ls_shift/su_max 3.297
_refine_ls_shift/su_mean 0.024
_refine_ls_structure_factor_coef Fsqd
_refine_ls_weighting_details 'w=1/[\s^2^(Fo^2^)+(0.2000P)^2^] where P=(Fo^2^+2Fc^2^)/3'
_refine_ls_weighting_scheme calc
_refine_ls_wR_factor_gt 0.2948
_refine_ls_wR_factor_ref 0.3297
_reflns_Friedel_coverage 0.000
_reflns_number_gt 21419
_reflns_number_total 37609
_reflns_threshold_expression 'I > 2\s(I)'
_cod_data_source_file d2cc03066g2.cif
_cod_data_source_block 634
_cod_database_code 7130310
_publcif_datablock.id {8b75e194-ef77-459c-be9c-78e0c002087f}

_shelx_shelxl_version_number 2018/3
_shelx_space_group_comment
;
The symmetry employed for this shelxl refinement is uniquely defined
by the following loop, which should always be used as a source of
symmetry information in preference to the above space-group names.
They are only intended as comments.
;
_cell_oxdiff_angle_alpha 89.9632(16)
_cell_oxdiff_angle_beta 89.9940(14)
_cell_oxdiff_angle_gamma 89.9692(18)
_cell_oxdiff_length_a 28.2829(6)
_cell_oxdiff_length_b 47.5236(12)
_cell_oxdiff_length_c 52.0015(8)
_cell_oxdiff_measurement_reflns_used 24600
_cell_oxdiff_volume 69896(2)
_olex2_refinement_description
;
1. Fixed Uiso
 At 1.2 times of:
  All C(H) groups, All C(H,H) groups, All C(H,H,H,H) groups, All N(H) groups
 At 1.5 times of:
  All C(H,H,H) groups
2. Restrained distances
 C338-C320
 1.54 with sigma of 0.02
 C330-C2
 1.54 with sigma of 0.02
 C306-C30
 1.54 with sigma of 0.002
 C24-C21
 1.54 with sigma of 0.02
 C47-C2AA = C3-C2AA = C9-C2AA
 1.54 with sigma of 0.02
 C6-C2
 2.8 with sigma of 0.02
 C330-C2 = C6-C330 = C330-C304
 1.54 with sigma of 0.002
 C24-C21 = C3AA-C24 = C318-C24
 1.54 with sigma of 0.02
 C1_1-C2_1 \\sim C2_1-C3_1 \\sim C3_1-C4_1 \\sim C4_1-C5_1 \\sim C5_1-C6_1
\\sim C6_1-C1_1
 with sigma of 0.02
 C1_1-C5_1 \\sim C1_1-C5_1 \\sim C4_1-C2_1 \\sim C4_1-C6_1 \\sim C6_1-C2_1
\\sim C5_1-C3_1
 with sigma of 0.04
3. Restrained planarity
 C1_1, C2_1, C3_1, C4_1, C5_1, C6_1
 with sigma of 0.1
4. Uiso/Uaniso restraints and constraints
C1_1 \\sim C2_1 \\sim C3_1 \\sim C4_1 \\sim C5_1 \\sim C6_1: within 2A with
sigma of 0.04 and sigma for terminal atoms of 0.08 within 2A
5. Rigid body (RIGU) restrains
 C1_1, C2_1, C3_1, C4_1, C5_1, C6_1
 with sigma for 1-2 distances of 0.004 and sigma for 1-3 distances of 0.004
 C30, C306, C337, C295
 with sigma for 1-2 distances of 0.004 and sigma for 1-3 distances of 0.004
 C39, C328, C49, C269
 with sigma for 1-2 distances of 0.0004 and sigma for 1-3 distances of 0.0004
 C21, C24, C3AA, C318, O217
 with sigma for 1-2 distances of 0.0004 and sigma for 1-3 distances of 0.0004
 C9, C2AA, C3, C47, O309
 with sigma for 1-2 distances of 0.0004 and sigma for 1-3 distances of 0.0004
 C21, C3AA, C318, O217
 with sigma for 1-2 distances of 0.004 and sigma for 1-3 distances of 0.004
6. Others
 Fixed Sof: H15D(0.5) H15E(0.5) H15F(0.5) H15G(0.5) H23A(0.5) H23B(0.5)
 H23C(0.5) H23D(0.5) C4(0.5) H4(0.5) C5(0.5) H5(0.5)
7.a Ternary CH refined with riding coordinates:
 C268(H268), C284(H284), C286(H286), C293(H293), C306(H306), C307(H307),
 C312(H312), C314(H314), C320(H320), C328(H328), C330(H330), C332(H332),
 C24(H24), C12(H12), C2AA(H2AA), C4(H4), C5(H5)
7.b Secondary CH2 refined with riding coordinates:
 C074(H07A,H07B), C084(H08A,H08B), C110(H11A,H11B), C114(H11C,H11D), C117(H11E,
 H11F), C142(H14A,H14B), C157(H15D,H15E), C157(H15F,H15G), C161(H16A,H16B),
 C187(H18A,H18B), C204(H20A,H20B), C220(H22A,H22B), C225(H22F,H22G), C235(H23A,
 H23B), C235(H23C,H23D), C241(H24A,H24B), C254(H25A,H25B), C262(H26A,H26B),
 C264(H26C,H26D), C267(H26E,H26F), C269(H26G,H26H), C295(H29A,H29B), C302(H30A,
 H30B), C304(H30C,H30D), C316(H31D,H31E), C318(H31I,H31J), C20(H20C,H20D),
 C47(H47A,H47B)
7.c Aromatic/amide H refined with riding coordinates:
 N027(H027), N028(H028), N035(H035), N036(H036), N040(H040), N048(H048),
 N051(H051), C058(H058), C063(H063), N066(H066), N071(H071), N076(H076),
 C081(H081), N083(H083), N086(H086), N087(H087), N088(H088), N095(H095),
 C109(H109), N115(H115), N116(H116), N119(H119), C122(H122), N124(H124),
 C130(H130), N138(H138), C144(H144), C145(H145), N150(H150), C152(H152),
 C153(H153), C156(H156), C159(H159), C163(H163), C165(H165), C166(H166),
 C170(H170), C172(H172), C174(H174), C175(H175), C178(H178), C182(H182),
 C184(H184), C190(H190), C194(H194), C197(H197), C198(H198), C199(H199),
 C200(H200), C202(H202), C208(H208), C215(H215), C216(H216), C218(H218),
 C221(H221), C222(H222), C223(H223), C226(H226), C227(H227), C230(H230),
 C231(H231), C236(H236), C246(H246), C250(H250), C251(H251), C255(H255),
 C256(H256), C263(H263), C266(H266), C271(H271), C275(H275), C279(H279),
 C280(H280), C281(H281), C282(H282), C288(H288), C289(H289), C290(H290),
 C292(H292), C294(H294), C296(H296), C301(H301), C313(H313), C315(H315), C1(H1),
  C2(H2), C3(H3), C4(H4), C5(H5)
7.d Idealised Me refined as rotating group:
 C229(H22C,H22D,H22E), C297(H29C,H29D,H29E), C305(H30E,H30F,H30G), C311(H31A,
 H31B,H31C), C317(H31F,H31G,H31H), C322(H32A,H32B,H32C), C323(H32D,H32E,H32F),
 C324(H32G,H32H,H32I), C325(H32J,H32K,H32L), C326(H32M,H32N,H32O), C329(H32P,
 H32Q,H32R), C331(H33A,H33B,H33C), C334(H33D,H33E,H33F), C335(H33G,H33H,H33I),
 C337(H33J,H33K,H33L), C338(H33M,H33N,H33O), C339(H33P,H33Q,H33R), C15(H15A,
 H15B,H15C), C44(H44A,H44B,H44C), C6(H6A,H6B,H6C), C8(H8A,H8B,H8C), C30(H30H,
 H30I,H30J), C0AA(H0AA,H0AB,H0AC), C49(H49A,H49B,H49C), C3AA(H3AA,H3AB,H3AC),
 C1AA(H1AA,H1AB,H1AC), C50(H50A,H50B,H50C), C39(H39A,H39B,H39C), C4AA(H4AA,H4AB,
 H4AC), C35(H35A,H35B,H35C), C2(H2A,H2B,H2C), C21(H21A,H21B,H21C), C9(H9A,H9B,
 H9C), C3(H3A,H3B,H3C)
;
_smtbx_masks_void_probe_radius 1.2
_smtbx_masks_void_truncation_radius 1.2
_olex2_submission_original_sample_id vk634
_olex2_submission_special_instructions 'No special instructions were received'
_oxdiff_exptl_absorpt_empirical_details
;
Empirical correction (ABSPACK) includes:
- Absorption correction using spherical harmonics
- Frame scaling
;
_oxdiff_exptl_absorpt_empirical_full_max 1.729
_oxdiff_exptl_absorpt_empirical_full_min 0.563
_publcif_funding_html
;
;

loop_
_space_group_symop_operation_xyz
'x, y, z'
'-x+1/2, -y, z+1/2'
'-x, y+1/2, -z+1/2'
'x+1/2, -y+1/2, -z'
'-x, -y, -z'
'x-1/2, y, -z-1/2'
'x, -y-1/2, z-1/2'
'-x-1/2, y-1/2, z'

loop_
_atom_site_label
_atom_site_type_symbol
_atom_site_fract_x
_atom_site_fract_y
_atom_site_fract_z
_atom_site_U_iso_or_equiv
_atom_site_adp_type
_atom_site_occupancy
_atom_site_site_symmetry_order
_atom_site_calc_flag
_atom_site_refinement_flags_posn
_atom_site_refinement_flags_adp
_atom_site_refinement_flags_occupancy
_atom_site_disorder_assembly
_atom_site_disorder_group
F001 F 0.61683(10) 0.25213(8) 0.18907(5) 0.1108(10) Uani 1 1 d . . . . .
F002 F 0.65720(10) 0.26039(8) 0.10457(6) 0.1053(9) Uani 1 1 d . . . . .
F003 F 0.59367(10) 0.19789(7) 0.09819(6) 0.1087(10) Uani 1 1 d . . . . .
F004 F 0.41673(11) 0.21930(8) 0.12357(5) 0.1072(10) Uani 1 1 d . . . . .
F005 F 0.74054(11) 0.18900(8) 0.10238(6) 0.1096(10) Uani 1 1 d . . . . .
F006 F 0.50809(10) 0.15940(8) 0.07718(6) 0.1143(10) Uani 1 1 d . . . . .
F007 F 0.51994(11) 0.14959(8) 0.21153(6) 0.1170(10) Uani 1 1 d . . . . .
F008 F 0.52438(10) 0.22510(8) 0.17149(5) 0.1051(10) Uani 1 1 d . . . . .
F009 F 0.64224(11) 0.15142(8) 0.20609(6) 0.1201(11) Uani 1 1 d . . . . .
F010 F 0.39064(11) 0.15929(8) 0.18832(6) 0.1189(11) Uani 1 1 d . . . . .
O011 O 0.77556(12) 0.22429(10) 0.18929(7) 0.1058(12) Uani 1 1 d . . . . .
F012 F 0.43660(12) 0.08715(10) 0.15032(6) 0.1174(10) Uani 1 1 d . . . . .
O013 O 0.98123(13) 0.24848(11) 0.14888(7) 0.1328(16) Uani 1 1 d . . . . .
F014 F 0.55452(12) 0.09510(10) 0.14275(6) 0.1226(11) Uani 1 1 d . . . . .
O015 O 0.37907(12) 0.15853(11) 0.08479(7) 0.0983(11) Uani 1 1 d . . . . .
N016 N 0.50905(14) 0.25949(12) 0.13172(10) 0.0967(14) Uani 1 1 d . . . . .
O017 O 0.39794(14) 0.29856(11) 0.23329(7) 0.1113(12) Uani 1 1 d . . . . .
O018 O 0.31864(13) 0.24384(10) 0.22503(8) 0.1185(14) Uani 1 1 d . . . . .
F019 F 0.66082(12) 0.12296(9) 0.12748(6) 0.1220(11) Uani 1 1 d . . . . .
O020 O 0.46607(12) 0.21020(10) 0.28128(8) 0.1171(13) Uani 1 1 d . . . . .
O021 O 0.67870(13) 0.30835(10) 0.00009(8) 0.1183(13) Uani 1 1 d . . . . .
O022 O 0.51879(13) 0.28566(10) 0.06911(8) 0.1131(13) Uani 1 1 d . . . . .
O023 O 0.73090(12) 0.19692(11) 0.27846(8) 0.1246(15) Uani 1 1 d . . . . .
C024 C 0.5940(2) 0.20743(17) 0.07373(11) 0.0943(17) Uani 1 1 d . . . . .
O025 O 0.63836(14) 0.19315(11) -0.01299(8) 0.1329(15) Uani 1 1 d . . . . .
O026 O 0.57515(14) 0.24395(11) 0.27985(8) 0.1234(15) Uani 1 1 d . . . . .
N027 N 0.54876(16) 0.24610(13) 0.08819(8) 0.0991(14) Uani 1 1 d . . . . .
H027 H 0.551132 0.238114 0.102986 0.119 Uiso 1 1 calc R U . . .
N028 N 0.30378(15) 0.19671(12) 0.09752(9) 0.0988(14) Uani 1 1 d . . . . .
H028 H 0.324542 0.186363 0.090013 0.119 Uiso 1 1 calc R U . . .
N029 N 0.75641(17) 0.26720(12) 0.14633(9) 0.1022(14) Uani 1 1 d . . . . .
N030 N 0.48345(14) 0.22964(12) 0.21674(10) 0.0991(14) Uani 1 1 d . . . . .
N031 N 0.58797(16) 0.30088(15) 0.16480(10) 0.1083(16) Uani 1 1 d . . . . .
O032 O 0.48645(14) 0.20429(11) -0.02880(8) 0.1303(16) Uani 1 1 d . . . . .
O033 O 0.81105(14) 0.08922(12) 0.16761(9) 0.1209(14) Uani 1 1 d . . . . .
N034 N 0.77921(16) 0.14129(14) 0.12211(10) 0.1036(15) Uani 1 1 d . . . . .
N035 N 0.74176(16) 0.20009(11) 0.15675(8) 0.1066(15) Uani 1 1 d . . . . .
H035 H 0.747083 0.190162 0.143219 0.128 Uiso 1 1 calc R U . . .
N036 N 0.73855(17) 0.20237(13) 0.05407(9) 0.1000(14) Uani 1 1 d . . . . .
H036 H 0.726098 0.210985 0.066948 0.120 Uiso 1 1 calc R U . . .
O037 O 0.35843(15) 0.11326(11) 0.09508(7) 0.1129(13) Uani 1 1 d . . . . .
N038 N 0.79187(16) 0.25362(12) 0.10869(9) 0.1017(14) Uani 1 1 d . . . . .
C039 C 0.59039(19) 0.27150(18) 0.20244(12) 0.1011(18) Uani 1 1 d . . . . .
N040 N 0.42159(14) 0.24014(11) 0.07671(9) 0.1010(14) Uani 1 1 d . . . . .
H040 H 0.437160 0.225794 0.082166 0.121 Uiso 1 1 calc R U . . .
O041 O 0.74913(13) 0.20722(10) 0.01027(8) 0.1115(13) Uani 1 1 d . . . . .
O042 O 0.84578(15) 0.21720(12) 0.08552(8) 0.1142(13) Uani 1 1 d . . . . .
O043 O 0.68639(15) 0.31593(14) 0.20210(8) 0.1222(15) Uani 1 1 d . . . . .
N044 N 0.69255(17) 0.24967(15) 0.05788(9) 0.1045(16) Uani 1 1 d . . . . .
N045 N 0.36401(15) 0.23910(11) 0.16211(10) 0.1033(14) Uani 1 1 d . . . . .
N046 N 0.29667(15) 0.16130(16) 0.12707(9) 0.1043(15) Uani 1 1 d . . . . .
O047 O 0.26078(15) 0.23723(11) 0.09245(8) 0.1224(14) Uani 1 1 d . . . . .
N048 N 0.44489(16) 0.07162(14) 0.19788(11) 0.1193(17) Uani 1 1 d . . . . .
H048 H 0.438386 0.088037 0.191886 0.143 Uiso 1 1 calc R U . . .
O049 O 0.50509(16) 0.35775(13) 0.20598(8) 0.1217(14) Uani 1 1 d . . . . .
C050 C 0.6163(2) 0.18987(16) 0.05514(11) 0.0924(16) Uani 1 1 d . . . . .
N051 N 0.59520(15) 0.23871(15) 0.23751(9) 0.1070(16) Uani 1 1 d . . . . .
H051 H 0.608320 0.227435 0.226721 0.128 Uiso 1 1 calc R U . . .
N052 N 0.71709(16) 0.25133(18) 0.23199(9) 0.1089(17) Uani 1 1 d . . . . .
N053 N 0.63619(17) 0.16531(15) 0.06217(9) 0.1013(15) Uani 1 1 d . . . . .
O054 O 0.42850(15) 0.33201(12) 0.14328(8) 0.1151(13) Uani 1 1 d . . . . .
C055 C 0.5124(2) 0.16031(19) 0.05113(12) 0.1013(19) Uani 1 1 d . . . . .
C056 C 0.6161(2) 0.19988(18) 0.02951(11) 0.1038(19) Uani 1 1 d . . . . .
C057 C 0.7583(2) 0.17791(18) 0.06012(12) 0.0990(18) Uani 1 1 d . . . . .
C058 C 0.41830(18) 0.11586(15) 0.04179(10) 0.0780(15) Uani 1 1 d . . . . .
H058 H 0.410789 0.121770 0.058355 0.094 Uiso 1 1 calc R U . . .
N059 N 0.32921(17) 0.19913(13) 0.04706(10) 0.1049(15) Uani 1 1 d . . . . .
N060 N 0.47059(17) 0.20379(15) 0.05070(9) 0.1030(15) Uani 1 1 d . . . . .
N061 N 0.62229(16) 0.18595(17) 0.24666(10) 0.1076(16) Uani 1 1 d . . . . .
O062 O 0.40495(12) 0.12879(12) 0.29886(9) 0.1340(17) Uani 1 1 d . . . . .
C063 C 0.5944(2) 0.22567(18) 0.02376(11) 0.1068(19) Uani 1 1 d . . . . .
H063 H 0.594699 0.232255 0.006904 0.128 Uiso 1 1 calc R U . . .
O064 O 0.75771(15) 0.33089(12) 0.07569(8) 0.1195(13) Uani 1 1 d . . . . .
C065 C 0.4937(2) 0.18285(17) 0.03818(12) 0.0965(17) Uani 1 1 d . . . . .
N066 N 0.78039(16) 0.13317(14) 0.17275(10) 0.1079(16) Uani 1 1 d . . . . .
H066 H 0.769264 0.147047 0.164030 0.129 Uiso 1 1 calc R U . . .
C067 C 0.5487(2) 0.31583(18) 0.20443(13) 0.1016(18) Uani 1 1 d . . . . .
C068 C 0.5715(2) 0.23195(17) 0.06802(11) 0.0956(17) Uani 1 1 d . . . . .
C069 C 0.7673(2) 0.27417(18) 0.12097(12) 0.0972(17) Uani 1 1 d . . . . .
C070 C 0.4947(2) 0.24691(15) 0.17526(12) 0.0975(17) Uani 1 1 d . . . . .
N071 N 0.72477(14) 0.27749(12) 0.18523(9) 0.1009(14) Uani 1 1 d . . . . .
H071 H 0.734649 0.260955 0.189271 0.121 Uiso 1 1 calc R U . . .
N072 N 0.76363(15) 0.16225(16) 0.20624(10) 0.1081(16) Uani 1 1 d . . . . .
C073 C 0.3912(2) 0.24237(15) 0.11903(13) 0.1003(18) Uani 1 1 d . . . . .
C074 C 0.60941(17) 0.18677(14) 0.15759(10) 0.1002(17) Uani 1 1 d . . . . .
H07A H 0.600831 0.204117 0.148935 0.120 Uiso 1 1 calc R U . . .
H07B H 0.603851 0.189378 0.175852 0.120 Uiso 1 1 calc R U . . .
N075 N 0.93815(18) 0.24295(16) 0.15908(10) 0.1233(19) Uani 1 1 d . . . . .
N076 N 0.49702(18) 0.18790(16) 0.24643(10) 0.1055(15) Uani 1 1 d . . . . .
H076 H 0.502547 0.190884 0.230387 0.127 Uiso 1 1 calc R U . . .
O077 O 0.84354(15) 0.24075(11) 0.04812(8) 0.1314(15) Uani 1 1 d . . . . .
N078 N 0.41376(17) 0.11668(17) 0.21995(11) 0.1083(15) Uani 1 1 d . . . . .
N079 N 0.68843(16) 0.08526(14) 0.16295(13) 0.1150(16) Uani 1 1 d . . . . .
C080 C 0.3364(2) 0.24960(16) 0.18046(12) 0.1009(18) Uani 1 1 d . . . . .
C081 C 0.3642(2) 0.19327(18) 0.24927(13) 0.114(2) Uani 1 1 d . . . . .
H081 H 0.352558 0.210079 0.255870 0.137 Uiso 1 1 calc R U . . .
O082 O 0.37266(14) 0.17554(11) -0.01275(8) 0.1279(15) Uani 1 1 d . . . . .
N083 N 0.74593(15) 0.19655(18) 0.23509(9) 0.1112(18) Uani 1 1 d . . . . .
H083 H 0.746480 0.207135 0.221672 0.133 Uiso 1 1 calc R U . . .
C084 C 0.66171(18) 0.18123(14) 0.15330(10) 0.1037(18) Uani 1 1 d . . . . .
H08A H 0.670087 0.163401 0.161166 0.124 Uiso 1 1 calc R U . . .
H08B H 0.667745 0.179739 0.134977 0.124 Uiso 1 1 calc R U . . .
O085 O 0.63537(16) 0.15347(12) 0.32037(9) 0.1430(17) Uani 1 1 d . . . . .
N086 N 0.67238(16) 0.11774(13) 0.07766(11) 0.1104(15) Uani 1 1 d . . . . .
H086 H 0.658470 0.131129 0.085818 0.132 Uiso 1 1 calc R U . . .
N087 N 0.55043(19) 0.11554(16) 0.05539(10) 0.1160(16) Uani 1 1 d . . . . .
H087 H 0.546665 0.117885 0.071669 0.139 Uiso 1 1 calc R U . . .
N088 N 0.38388(16) 0.15584(15) 0.02764(9) 0.1058(16) Uani 1 1 d . . . . .
H088 H 0.378650 0.158609 0.043743 0.127 Uiso 1 1 calc R U . . .
C089 C 0.7799(2) 0.14627(18) 0.09594(13) 0.1063(19) Uani 1 1 d . . . . .
C090 C 0.47525(19) 0.25019(16) 0.19940(12) 0.0929(16) Uani 1 1 d . . . . .
C091 C 0.6699(2) 0.27481(18) 0.06141(12) 0.0950(17) Uani 1 1 d . . . . .
C092 C 0.45879(19) 0.28974(16) 0.15963(12) 0.0974(17) Uani 1 1 d . . . . .
C093 C 0.5762(2) 0.29586(19) 0.19041(13) 0.1054(19) Uani 1 1 d . . . . .
O094 O 0.41269(14) 0.26814(12) 0.04115(8) 0.1181(14) Uani 1 1 d . . . . .
N095 N 0.35987(19) 0.21023(17) 0.20384(10) 0.1138(17) Uani 1 1 d . . . . .
H095 H 0.370639 0.206602 0.188728 0.137 Uiso 1 1 calc R U . . .
C096 C 0.3934(2) 0.1457(2) 0.25724(13) 0.110(2) Uani 1 1 d . . . . .
C097 C 0.4878(2) 0.26580(16) 0.15497(12) 0.0968(17) Uani 1 1 d . . . . .
C098 C 0.6279(2) 0.30429(18) 0.09116(12) 0.1040(18) Uani 1 1 d . . . . .
C099 C 0.2883(2) 0.21948(19) 0.08472(12) 0.1069(19) Uani 1 1 d . . . . .
N100 N 0.45912(17) 0.05536(12) 0.10870(13) 0.1101(15) Uani 1 1 d . . . . .
C101 C 0.4542(2) 0.22470(18) 0.03742(12) 0.1005(18) Uani 1 1 d . . . . .
C102 C 0.44551(19) 0.27384(17) 0.20355(12) 0.0987(18) Uani 1 1 d . . . . .
C103 C 0.6548(2) 0.14980(18) 0.04392(13) 0.1065(19) Uani 1 1 d . . . . .
O104 O 0.69368(17) 0.10546(11) 0.03693(10) 0.1357(15) Uani 1 1 d . . . . .
O105 O 0.83414(18) 0.08242(14) 0.07087(9) 0.1403(16) Uani 1 1 d . . . . .
C106 C 0.5797(2) 0.26474(18) 0.22768(12) 0.1041(19) Uani 1 1 d . . . . .
C107 C 0.3630(2) 0.25309(15) 0.13923(13) 0.0974(17) Uani 1 1 d . . . . .
O108 O 0.93626(16) 0.27796(14) 0.18872(10) 0.1449(18) Uani 1 1 d . . . . .
C109 C 0.43849(19) 0.29295(15) 0.18397(13) 0.1016(17) Uani 1 1 d . . . . .
H109 H 0.419539 0.308563 0.187082 0.122 Uiso 1 1 calc R U . . .
C110 C 0.69242(16) 0.20414(14) 0.16445(10) 0.1029(19) Uani 1 1 d . . . . .
H11A H 0.681426 0.222317 0.158449 0.123 Uiso 1 1 calc R U . . .
H11B H 0.690120 0.203870 0.183075 0.123 Uiso 1 1 calc R U . . .
C111 C 0.6114(2) 0.2012(2) 0.26695(12) 0.107(2) Uani 1 1 d . . . . .
C112 C 0.3853(2) 0.1633(2) 0.21415(13) 0.108(2) Uani 1 1 d . . . . .
C113 C 0.2887(2) 0.1884(2) 0.12232(12) 0.1005(18) Uani 1 1 d . . . . .
C114 C 0.52450(17) 0.16994(13) 0.14504(10) 0.0976(17) Uani 1 1 d . . . . .
H11C H 0.512449 0.175320 0.161811 0.117 Uiso 1 1 calc R U . . .
H11D H 0.521306 0.186062 0.133734 0.117 Uiso 1 1 calc R U . . .
N115 N 0.41799(16) 0.13344(12) 0.11546(9) 0.1083(15) Uani 1 1 d . . . . .
H115 H 0.422665 0.116832 0.121512 0.130 Uiso 1 1 calc R U . . .
N116 N 0.44855(18) 0.07637(16) 0.06026(10) 0.1147(16) Uani 1 1 d . . . . .
H116 H 0.439249 0.083599 0.074564 0.138 Uiso 1 1 calc R U . . .
C117 C 0.44681(18) 0.15646(14) 0.12538(11) 0.1007(17) Uani 1 1 d . . . . .
H11E H 0.430229 0.165470 0.139495 0.121 Uiso 1 1 calc R U . . .
H11F H 0.451217 0.170357 0.111924 0.121 Uiso 1 1 calc R U . . .
C118 C 0.6516(2) 0.27973(17) 0.08598(12) 0.0973(17) Uani 1 1 d . . . . .
N119 N 0.60986(16) 0.30717(13) 0.11666(9) 0.1058(15) Uani 1 1 d . . . . .
H119 H 0.615221 0.293403 0.126996 0.127 Uiso 1 1 calc R U . . .
C120 C 0.5341(2) 0.13772(19) 0.04007(12) 0.1058(19) Uani 1 1 d . . . . .
O121 O 0.57288(18) 0.35029(13) 0.11532(9) 0.1301(16) Uani 1 1 d . . . . .
C122 C 0.45787(19) 0.22738(17) 0.01032(13) 0.112(2) Uani 1 1 d . . . . .
H122 H 0.445643 0.242939 0.001758 0.135 Uiso 1 1 calc R U . . .
C123 C 0.50184(19) 0.27779(17) 0.11321(12) 0.0937(17) Uani 1 1 d . . . . .
N124 N 0.29435(17) 0.12266(17) 0.15250(10) 0.1100(16) Uani 1 1 d . . . . .
H124 H 0.311080 0.115609 0.140287 0.132 Uiso 1 1 calc R U . . .
C125 C 0.4079(2) 0.1228(2) 0.27362(13) 0.115(2) Uani 1 1 d . . . . .
C126 C 0.7987(2) 0.12681(18) 0.07799(14) 0.1068(19) Uani 1 1 d . . . . .
O127 O 0.27765(15) 0.30883(11) 0.14811(8) 0.1233(14) Uani 1 1 d . . . . .
C128 C 0.73435(19) 0.21629(17) 0.03152(14) 0.1041(19) Uani 1 1 d . . . . .
C129 C 0.8053(2) 0.25968(19) 0.08439(13) 0.110(2) Uani 1 1 d . . . . .
C130 C 0.4755(2) 0.30292(16) 0.11532(12) 0.1045(18) Uani 1 1 d . . . . .
H130 H 0.472405 0.315246 0.101519 0.125 Uiso 1 1 calc R U . . .
C131 C 0.4254(2) 0.27633(19) 0.22947(12) 0.1016(19) Uani 1 1 d . . . . .
C132 C 0.6383(2) 0.1591(2) 0.25067(13) 0.1046(19) Uani 1 1 d . . . . .
C133 C 0.5110(2) 0.1620(2) 0.25472(13) 0.109(2) Uani 1 1 d . . . . .
C134 C 0.4643(2) 0.23320(17) 0.24016(12) 0.1007(18) Uani 1 1 d . . . . .
C135 C 1.0631(2) 0.2385(2) 0.14849(14) 0.143(3) Uani 1 1 d . . . . .
C136 C 0.77937(18) 0.21075(15) 0.16925(12) 0.0999(18) Uani 1 1 d . . . . .
C137 C 0.7598(2) 0.17066(17) 0.08593(13) 0.1000(17) Uani 1 1 d . . . . .
N138 N 0.57425(16) 0.06438(13) 0.18390(13) 0.1174(16) Uani 1 1 d . . . . .
H138 H 0.564496 0.081513 0.183877 0.141 Uiso 1 1 calc R U . . .
C139 C 0.7032(2) 0.2925(2) 0.20442(13) 0.110(2) Uani 1 1 d . . . . .
C140 C 0.6645(2) 0.29447(19) 0.04246(12) 0.107(2) Uani 1 1 d . . . . .
C141 C 0.5240(2) 0.1419(2) 0.23667(13) 0.105(2) Uani 1 1 d . . . . .
C142 C 0.49491(18) 0.14651(13) 0.13477(11) 0.0988(17) Uani 1 1 d . . . . .
H14A H 0.490461 0.132548 0.148171 0.119 Uiso 1 1 calc R U . . .
H14B H 0.511495 0.137554 0.120636 0.119 Uiso 1 1 calc R U . . .
C143 C 0.71619(18) 0.2385(2) 0.25485(12) 0.105(2) Uani 1 1 d . . . . .
C144 C 0.7675(2) 0.1499(2) 0.25067(14) 0.112(2) Uani 1 1 d . . . . .
H144 H 0.763672 0.154833 0.267860 0.134 Uiso 1 1 calc R U . . .
C145 C 0.3773(2) 0.1714(2) 0.26564(13) 0.118(2) Uani 1 1 d . . . . .
H145 H 0.375099 0.174375 0.283287 0.141 Uiso 1 1 calc R U . . .
C146 C 0.4763(2) 0.20965(19) 0.25840(13) 0.105(2) Uani 1 1 d . . . . .
C147 C 0.4075(2) 0.13109(19) 0.02127(12) 0.108(2) Uani 1 1 d . . . . .
C148 C 0.5839(2) 0.0529(2) 0.15933(17) 0.119(2) Uani 1 1 d . . . . .
C149 C 0.3371(2) 0.23530(19) 0.20564(13) 0.1033(19) Uani 1 1 d . . . . .
N150 N 0.67406(19) 0.09927(17) 0.21061(11) 0.1198(17) Uani 1 1 d . . . . .
H150 H 0.665400 0.107055 0.196434 0.144 Uiso 1 1 calc R U . . .
C151 C 0.3434(2) 0.20056(18) 0.02289(13) 0.1004(18) Uani 1 1 d . . . . .
C152 C 0.5522(2) 0.28510(19) 0.24143(12) 0.105(2) Uani 1 1 d . . . . .
H152 H 0.544001 0.281475 0.258439 0.126 Uiso 1 1 calc R U . . .
C153 C 0.57247(19) 0.24151(16) 0.04268(11) 0.1072(19) Uani 1 1 d . . . . .
H153 H 0.558344 0.258558 0.038456 0.129 Uiso 1 1 calc R U . . .
C154 C 0.6842(2) 0.2875(2) 0.01768(13) 0.1044(19) Uani 1 1 d . . . . .
C155 C 0.75502(19) 0.30059(17) 0.11030(11) 0.0968(17) Uani 1 1 d . . . . .
C156 C 0.5311(2) 0.1277(2) 0.28771(15) 0.124(2) Uani 1 1 d . . . . .
H156 H 0.534149 0.123049 0.305007 0.149 Uiso 1 1 calc R U . . .
C157 C 0.86817(19) 0.24656(18) 0.18187(12) 0.116(2) Uani 1 1 d . . . . .
H15D H 0.844546 0.258343 0.173705 0.140 Uiso 0.5 1 calc R U P A 1
H15E H 0.860944 0.245323 0.200087 0.140 Uiso 0.5 1 calc R U P A 1
H15F H 0.867776 0.234241 0.196755 0.140 Uiso 0.5 1 calc R U P B 2
H15G H 0.844963 0.261321 0.184396 0.140 Uiso 0.5 1 calc R U P B 2
C158 C 0.5235(2) 0.27041(18) 0.08807(12) 0.1008(18) Uani 1 1 d . . . . .
C159 C 0.5155(2) 0.1531(2) 0.28111(12) 0.114(2) Uani 1 1 d . . . . .
H159 H 0.507182 0.165676 0.294069 0.137 Uiso 1 1 calc R U . . .
C160 C 0.3691(2) 0.1893(2) 0.22196(13) 0.108(2) Uani 1 1 d . . . . .
C161 C 0.57700(17) 0.16273(14) 0.14765(10) 0.1033(18) Uani 1 1 d . . . . .
H16A H 0.588555 0.156747 0.130948 0.124 Uiso 1 1 calc R U . . .
H16B H 0.579987 0.146856 0.159264 0.124 Uiso 1 1 calc R U . . .
N162 N 0.57163(17) 0.08079(13) 0.09344(13) 0.1158(16) Uani 1 1 d . . . . .
C163 C 1.1045(2) 0.24959(18) 0.16021(12) 0.136(3) Uani 1 1 d . . . . .
H163 H 1.103129 0.256134 0.177063 0.163 Uiso 1 1 calc R U . . .
C164 C 0.7013(2) 0.2778(2) 0.23005(13) 0.110(2) Uani 1 1 d . . . . .
C165 C 0.8157(2) 0.09676(17) 0.11442(16) 0.120(2) Uani 1 1 d . . . . .
H165 H 0.827643 0.080133 0.121263 0.144 Uiso 1 1 calc R U . . .
C166 C 0.4362(2) 0.25618(19) 0.24691(13) 0.108(2) Uani 1 1 d . . . . .
H166 H 0.424793 0.257689 0.263631 0.130 Uiso 1 1 calc R U . . .
C167 C 0.4393(2) 0.0930(2) 0.03766(11) 0.112(2) Uani 1 1 d . . . . .
C168 C 0.4999(2) 0.18246(19) 0.01078(12) 0.111(2) Uani 1 1 d . . . . .
C169 C 0.3054(2) 0.28670(17) 0.15429(15) 0.1116(19) Uani 1 1 d . . . . .
C170 C 0.6150(2) 0.1913(2) 0.29239(13) 0.121(2) Uani 1 1 d . . . . .
H170 H 0.605554 0.202612 0.306065 0.145 Uiso 1 1 calc R U . . .
C171 C 0.6641(2) 0.1151(2) 0.23281(12) 0.110(2) Uani 1 1 d . . . . .
C172 C 0.7292(2) 0.31972(16) 0.12545(12) 0.1093(19) Uani 1 1 d . . . . .
H172 H 0.719959 0.337137 0.119021 0.131 Uiso 1 1 calc R U . . .
C173 C 0.3977(2) 0.1411(2) 0.23024(13) 0.106(2) Uani 1 1 d . . . . .
C174 C 0.26583(19) 0.20608(16) 0.13944(13) 0.111(2) Uani 1 1 d . . . . .
H174 H 0.258816 0.224581 0.135055 0.133 Uiso 1 1 calc R U . . .
C175 C 0.30035(19) 0.24590(18) 0.04365(15) 0.113(2) Uani 1 1 d . . . . .
H175 H 0.286612 0.261418 0.051577 0.136 Uiso 1 1 calc R U . . .
C176 C 0.73227(19) 0.2091(2) 0.25756(13) 0.106(2) Uani 1 1 d . . . . .
C177 C 0.3929(2) 0.25402(16) 0.09503(12) 0.1013(18) Uani 1 1 d . . . . .
C178 C 0.7178(2) 0.31147(19) 0.15064(13) 0.117(2) Uani 1 1 d . . . . .
H178 H 0.700142 0.323469 0.161007 0.140 Uiso 1 1 calc R U . . .
C179 C 0.6813(2) 0.09893(19) 0.11964(15) 0.111(2) Uani 1 1 d . . . . .
O180 O 0.45293(17) 0.04817(13) 0.23652(10) 0.1357(16) Uani 1 1 d . . . . .
C181 C 0.3073(2) 0.2217(2) 0.05716(12) 0.106(2) Uani 1 1 d . . . . .
C182 C 0.5464(2) 0.34458(16) 0.16718(13) 0.1096(19) Uani 1 1 d . . . . .
H182 H 0.537893 0.361145 0.158853 0.132 Uiso 1 1 calc R U . . .
C183 C 0.42742(19) 0.24687(19) 0.05153(13) 0.104(2) Uani 1 1 d . . . . .
C184 C 0.78836(18) 0.11516(17) 0.21724(14) 0.114(2) Uani 1 1 d . . . . .
H184 H 0.798365 0.097278 0.212423 0.137 Uiso 1 1 calc R U . . .
C185 C 0.4544(2) 0.30839(17) 0.13879(13) 0.1006(17) Uani 1 1 d . . . . .
C186 C 0.5833(2) 0.0614(2) 0.11339(16) 0.113(2) Uani 1 1 d . . . . .
C187 C 1.01822(19) 0.2350(2) 0.16415(12) 0.146(3) Uani 1 1 d . . . . .
H18A H 1.011194 0.215252 0.166788 0.175 Uiso 1 1 calc R U . . .
H18B H 1.021309 0.244080 0.180788 0.175 Uiso 1 1 calc R U . . .
C188 C 0.4805(2) 0.2058(2) -0.00300(14) 0.119(2) Uani 1 1 d . . . . .
C189 C 0.6391(2) 0.1818(2) 0.01113(12) 0.113(2) Uani 1 1 d . . . . .
C190 C 0.7988(2) 0.13242(18) 0.05185(14) 0.116(2) Uani 1 1 d . . . . .
H190 H 0.811805 0.119636 0.040311 0.139 Uiso 1 1 calc R U . . .
C191 C 0.5430(2) 0.1080(2) 0.26877(16) 0.118(2) Uani 1 1 d . . . . .
C192 C 0.3354(2) 0.27684(16) 0.13347(13) 0.1024(18) Uani 1 1 d . . . . .
C193 C 0.7686(2) 0.3062(2) 0.08475(13) 0.1051(19) Uani 1 1 d . . . . .
C194 C 0.3664(2) 0.27901(16) 0.09028(12) 0.1085(19) Uani 1 1 d . . . . .
H194 H 0.368499 0.288137 0.074488 0.130 Uiso 1 1 calc R U . . .
C195 C 0.7971(2) 0.1118(2) 0.15869(14) 0.109(2) Uani 1 1 d . . . . .
N196 N 0.55112(18) 0.09689(17) 0.22249(12) 0.1131(17) Uani 1 1 d . . . . .
C197 C 0.5232(2) 0.15941(19) -0.00070(13) 0.116(2) Uani 1 1 d . . . . .
H197 H 0.526465 0.159215 -0.018511 0.140 Uiso 1 1 calc R U . . .
C198 C 0.3364(2) 0.2239(2) 0.00832(14) 0.117(2) Uani 1 1 d . . . . .
H198 H 0.347071 0.224192 -0.008614 0.141 Uiso 1 1 calc R U . . .
C199 C 0.6401(2) 0.31937(18) 0.04779(13) 0.113(2) Uani 1 1 d . . . . .
H199 H 0.636050 0.332678 0.034851 0.135 Uiso 1 1 calc R U . . .
C200 C 0.4228(2) 0.0978(2) 0.26341(14) 0.120(2) Uani 1 1 d . . . . .
H200 H 0.431423 0.082661 0.273748 0.144 Uiso 1 1 calc R U . . .
C201 C 0.6325(2) 0.1652(2) 0.29677(14) 0.121(2) Uani 1 1 d . . . . .
C202 C 0.5406(2) 0.13801(18) 0.01262(13) 0.116(2) Uani 1 1 d . . . . .
H202 H 0.556643 0.123498 0.004405 0.139 Uiso 1 1 calc R U . . .
C203 C 0.6879(2) 0.09550(19) 0.09352(15) 0.1108(19) Uani 1 1 d . . . . .
C204 C 0.3725(2) 0.29890(16) 0.25762(11) 0.119(2) Uani 1 1 d . . . . .
H20A H 0.394508 0.300406 0.271850 0.142 Uiso 1 1 calc R U . . .
H20B H 0.354521 0.281654 0.259649 0.142 Uiso 1 1 calc R U . . .
C205 C 0.7324(2) 0.28587(18) 0.16026(12) 0.0969(17) Uani 1 1 d . . . . .
C206 C 0.5391(2) 0.1155(2) 0.24206(14) 0.112(2) Uani 1 1 d . . . . .
C207 C 0.7783(2) 0.1364(2) 0.19976(13) 0.1052(19) Uani 1 1 d . . . . .
C208 C 0.7056(2) 0.26317(19) 0.01400(12) 0.1062(19) Uani 1 1 d . . . . .
H208 H 0.718098 0.258679 -0.002035 0.127 Uiso 1 1 calc R U . . .
C209 C 0.5333(2) 0.33968(19) 0.19227(14) 0.1058(18) Uani 1 1 d . . . . .
O210 O 0.51243(19) -0.02540(14) 0.12145(10) 0.1458(16) Uani 1 1 d . . . . .
C211 C 0.6484(2) 0.1414(2) 0.23047(14) 0.109(2) Uani 1 1 d . . . . .
C212 C 0.4242(2) 0.0962(2) 0.23609(14) 0.114(2) Uani 1 1 d . . . . .
C213 C 0.75916(19) 0.1684(2) 0.23136(14) 0.103(2) Uani 1 1 d . . . . .
O214 O 0.70722(16) 0.05779(13) 0.22520(10) 0.1481(19) Uani 1 1 d . . . . .
C215 C 0.7941(2) 0.28566(19) 0.07177(13) 0.1064(19) Uani 1 1 d . . . . .
H215 H 0.803961 0.288766 0.054935 0.128 Uiso 1 1 calc R U . . .
C216 C 0.6582(2) 0.15688(19) 0.01833(13) 0.114(2) Uani 1 1 d . . . . .
H216 H 0.672885 0.145098 0.006500 0.137 Uiso 1 1 calc R U . . .
O217 O 0.56561(18) 0.07313(12) 0.29915(9) 0.1562(18) Uani 1 1 d . . . . .
C218 C 0.6217(2) 0.32452(16) 0.07217(14) 0.1148(19) Uani 1 1 d . . . . .
H218 H 0.605671 0.341156 0.075683 0.138 Uiso 1 1 calc R U . . .
C219 C 0.5723(2) 0.32440(19) 0.15484(12) 0.1018(19) Uani 1 1 d . . . . .
C220 C 0.4201(2) 0.10757(19) 0.31686(12) 0.140(3) Uani 1 1 d . . . . .
H22A H 0.450885 0.100395 0.311917 0.168 Uiso 1 1 calc R U . . .
H22B H 0.397896 0.092023 0.316897 0.168 Uiso 1 1 calc R U . . .
C221 C 0.3379(2) 0.28933(16) 0.10920(13) 0.111(2) Uani 1 1 d . . . . .
H221 H 0.319566 0.305156 0.105845 0.133 Uiso 1 1 calc R U . . .
C222 C 0.7818(2) 0.1236(2) 0.24355(14) 0.125(3) Uani 1 1 d . . . . .
H222 H 0.787529 0.110458 0.256417 0.150 Uiso 1 1 calc R U . . .
C223 C 0.3138(2) 0.2473(2) 0.01816(15) 0.116(2) Uani 1 1 d . . . . .
H223 H 0.307972 0.263115 0.008147 0.139 Uiso 1 1 calc R U . . .
C224 C 0.7965(2) 0.1173(2) 0.12996(13) 0.1046(18) Uani 1 1 d . . . . .
C225 C 0.3205(2) 0.11645(18) 0.07656(12) 0.125(2) Uani 1 1 d . . . . .
H22F H 0.301340 0.132724 0.080818 0.150 Uiso 1 1 calc R U . . .
H22G H 0.333311 0.119028 0.059410 0.150 Uiso 1 1 calc R U . . .
C226 C 0.68164(19) 0.29299(18) 0.25072(13) 0.122(2) Uani 1 1 d . . . . .
H226 H 0.670596 0.311285 0.248674 0.147 Uiso 1 1 calc R U . . .
C227 C 0.6970(2) 0.2526(2) 0.27708(12) 0.125(3) Uani 1 1 d . . . . .
H227 H 0.696390 0.243757 0.293043 0.150 Uiso 1 1 calc R U . . .
C228 C 0.5600(2) 0.0811(3) 0.27355(15) 0.132(3) Uani 1 1 d . . . . .
C229 C 0.8767(3) 0.19698(17) 0.07351(13) 0.135(2) Uani 1 1 d . . . . .
H22C H 0.861810 0.189513 0.058388 0.203 Uiso 1 1 calc R U . . .
H22D H 0.883169 0.181960 0.085355 0.203 Uiso 1 1 calc R U . . .
H22E H 0.905813 0.206005 0.068792 0.203 Uiso 1 1 calc R U . . .
C230 C 0.7091(2) 0.0711(2) 0.08457(15) 0.121(2) Uani 1 1 d . . . . .
H230 H 0.714286 0.068653 0.067044 0.145 Uiso 1 1 calc R U . . .
C231 C 1.1467(2) 0.25078(18) 0.14693(14) 0.135(3) Uani 1 1 d . . . . .
H231 H 1.174049 0.257080 0.154988 0.163 Uiso 1 1 calc R U . . .
O232 O 0.59134(19) 0.02798(14) 0.21116(10) 0.1450(18) Uani 1 1 d . . . . .
C233 C 0.5741(2) 0.06945(19) 0.13818(16) 0.1122(19) Uani 1 1 d . . . . .
C234 C 0.7094(2) 0.24386(17) 0.03489(14) 0.1038(18) Uani 1 1 d . . . . .
C235 C 0.8268(2) 0.20591(17) 0.15655(13) 0.120(2) Uani 1 1 d . . . . .
H23A H 0.830944 0.185794 0.154358 0.144 Uiso 0.5 1 calc R U P C 1
H23B H 0.825692 0.214186 0.139493 0.144 Uiso 0.5 1 calc R U P C 1
H23C H 0.842249 0.190106 0.164820 0.144 Uiso 0.5 1 calc R U P D 2
H23D H 0.821723 0.200992 0.138637 0.144 Uiso 0.5 1 calc R U P D 2
C236 C 0.3061(2) 0.27252(17) 0.17748(12) 0.107(2) Uani 1 1 d . . . . .
H236 H 0.286617 0.278170 0.190940 0.129 Uiso 1 1 calc R U . . .
C237 C 0.4573(2) 0.0513(2) 0.17903(15) 0.113(2) Uani 1 1 d . . . . .
C238 C 0.4645(2) 0.0441(2) 0.13269(15) 0.111(2) Uani 1 1 d . . . . .
C239 C 0.4729(2) 0.0388(2) 0.08973(15) 0.114(2) Uani 1 1 d . . . . .
C240 C 0.4521(2) 0.06051(19) 0.15365(15) 0.112(2) Uani 1 1 d . . . . .
C241 C 0.6975(3) 0.30389(17) -0.02533(12) 0.132(2) Uani 1 1 d . . . . .
H24A H 0.683840 0.287123 -0.032937 0.158 Uiso 1 1 calc R U . . .
H24B H 0.731520 0.301601 -0.024609 0.158 Uiso 1 1 calc R U . . .
C242 C 0.5656(2) 0.0718(2) 0.22899(15) 0.118(2) Uani 1 1 d . . . . .
C243 C 0.8333(2) 0.23789(19) 0.07118(14) 0.1048(19) Uani 1 1 d . . . . .
C244 C 0.3681(2) 0.17617(19) 0.01125(14) 0.111(2) Uani 1 1 d . . . . .
C245 C 0.7174(3) 0.0544(2) 0.12890(18) 0.125(2) Uani 1 1 d . . . . .
C246 C 0.6622(2) 0.1204(2) 0.27822(14) 0.121(2) Uani 1 1 d . . . . .
H246 H 0.667338 0.113474 0.294727 0.145 Uiso 1 1 calc R U . . .
C247 C 0.5849(2) 0.3294(2) 0.12653(14) 0.108(2) Uani 1 1 d . . . . .
C248 C 0.6754(2) 0.1218(2) 0.05204(15) 0.117(2) Uani 1 1 d . . . . .
O249 O 0.5808(2) 0.08517(12) 0.02579(11) 0.1530(18) Uani 1 1 d . . . . .
C250 C 0.7791(2) 0.1575(2) 0.04308(12) 0.123(2) Uani 1 1 d . . . . .
H250 H 0.779360 0.161168 0.025506 0.147 Uiso 1 1 calc R U . . .
C251 C 0.6796(2) 0.2793(2) 0.27423(14) 0.125(2) Uani 1 1 d . . . . .
H251 H 0.666239 0.288375 0.288300 0.149 Uiso 1 1 calc R U . . .
C252 C 0.6956(2) 0.0791(2) 0.13808(15) 0.112(2) Uani 1 1 d . . . . .
C253 C 0.2844(2) 0.1505(2) 0.14998(13) 0.114(2) Uani 1 1 d . . . . .
C254 C 0.4594(2) 0.22238(18) -0.04460(12) 0.134(2) Uani 1 1 d . . . . .
H25A H 0.470153 0.241670 -0.042855 0.161 Uiso 1 1 calc R U . . .
H25B H 0.426273 0.221475 -0.039951 0.161 Uiso 1 1 calc R U . . .
C255 C 0.4171(3) 0.1234(2) -0.00408(13) 0.130(2) Uani 1 1 d . . . . .
H255 H 0.407505 0.134261 -0.018005 0.157 Uiso 1 1 calc R U . . .
C256 C 0.4741(2) 0.0249(2) 0.18370(15) 0.117(2) Uani 1 1 d . . . . .
H256 H 0.478105 0.018636 0.200505 0.141 Uiso 1 1 calc R U . . .
C257 C 0.8165(3) 0.1019(2) 0.08805(15) 0.122(2) Uani 1 1 d . . . . .
C258 C 0.6451(2) 0.1475(2) 0.27578(13) 0.113(2) Uani 1 1 d . . . . .
C259 C 0.3846(2) 0.1368(2) 0.09743(12) 0.1006(19) Uani 1 1 d . . . . .
O260 O 0.6349(2) 0.00228(15) 0.08050(12) 0.1613(19) Uani 1 1 d . . . . .
C261 C 0.9164(3) 0.2589(2) 0.17807(14) 0.122(2) Uani 1 1 d . . . . .
C262 C 0.4235(2) 0.35223(17) 0.12293(14) 0.124(2) Uani 1 1 d . . . . .
H26A H 0.409006 0.343424 0.108050 0.149 Uiso 1 1 calc R U . . .
H26B H 0.454320 0.359252 0.117898 0.149 Uiso 1 1 calc R U . . .
C263 C 0.4909(3) 0.0120(2) 0.09221(16) 0.124(2) Uani 1 1 d . . . . .
H263 H 0.500057 0.001903 0.077689 0.149 Uiso 1 1 calc R U . . .
C264 C 0.6653(3) 0.1779(2) -0.03275(12) 0.166(3) Uani 1 1 d . . . . .
H26C H 0.652149 0.159266 -0.035605 0.200 Uiso 1 1 calc R U . . .
H26D H 0.698203 0.176005 -0.027834 0.200 Uiso 1 1 calc R U . . .
C265 C 0.4952(3) 0.0005(2) 0.11555(17) 0.117(2) Uani 1 1 d . . . . .
C266 C 0.5719(2) 0.06205(19) 0.25449(18) 0.131(2) Uani 1 1 d . . . . .
H266 H 0.583239 0.044132 0.258191 0.158 Uiso 1 1 calc R U . . .
C267 C 0.4867(3) 0.38195(18) 0.19379(15) 0.131(2) Uani 1 1 d . . . . .
H26E H 0.470959 0.376709 0.177901 0.158 Uiso 1 1 calc R U . . .
H26F H 0.512047 0.394898 0.189682 0.158 Uiso 1 1 calc R U . . .
C268 C 0.3397(2) 0.32380(17) 0.25741(12) 0.126(2) Uani 1 1 d . . . . .
H268 H 0.358943 0.340887 0.255979 0.151 Uiso 1 1 calc R U . . .
C269 C 0.7779(3) 0.33861(18) 0.05025(13) 0.146(2) Uani 1 1 d . . . . .
H26G H 0.763166 0.327818 0.036599 0.175 Uiso 1 1 calc R U . . .
H26H H 0.811718 0.335159 0.049917 0.175 Uiso 1 1 calc R U . . .
C270 C 0.4698(3) 0.0510(2) 0.06213(14) 0.122(2) Uani 1 1 d . . . . .
C271 C 0.4850(2) 0.00793(17) 0.16349(19) 0.132(2) Uani 1 1 d . . . . .
H271 H 0.494533 -0.010438 0.166849 0.159 Uiso 1 1 calc R U . . .
C272 C 0.4825(2) 0.0171(2) 0.13732(15) 0.117(2) Uani 1 1 d . . . . .
C273 C 0.2912(3) 0.0732(2) 0.16901(14) 0.124(2) Uani 1 1 d . . . . .
C274 C 0.5819(2) 0.0713(2) 0.07016(18) 0.117(2) Uani 1 1 d . . . . .
C275 C 0.2630(3) 0.1674(2) 0.16928(13) 0.136(3) Uani 1 1 d . . . . .
H275 H 0.255378 0.160049 0.185342 0.164 Uiso 1 1 calc R U . . .
C276 C 0.4417(2) 0.0692(2) 0.22428(15) 0.123(2) Uani 1 1 d . . . . .
O277 O 0.92062(17) 0.20561(16) 0.13173(12) 0.181(3) Uani 1 1 d . . . . .
C278 C 0.5917(2) 0.2295(2) 0.26226(13) 0.109(2) Uani 1 1 d . . . . .
C279 C 1.1476(3) 0.2423(2) 0.12112(16) 0.170(4) Uani 1 1 d . . . . .
H279 H 1.175466 0.243401 0.111704 0.204 Uiso 1 1 calc R U . . .
C280 C 0.6721(2) 0.10335(19) 0.25810(15) 0.122(2) Uani 1 1 d . . . . .
H280 H 0.683291 0.085133 0.260386 0.146 Uiso 1 1 calc R U . . .
C281 C 0.7243(3) 0.0405(2) 0.1730(2) 0.136(2) Uani 1 1 d . . . . .
H281 H 0.734311 0.028062 0.185732 0.163 Uiso 1 1 calc R U . . .
C282 C 1.0652(2) 0.2297(2) 0.12303(14) 0.165(4) Uani 1 1 d . . . . .
H282 H 1.038584 0.222104 0.115127 0.198 Uiso 1 1 calc R U . . .
O283 O 0.4855(2) 0.03732(11) 0.04432(10) 0.1454(17) Uani 1 1 d . . . . .
C284 C 0.4668(3) 0.2120(2) -0.07192(13) 0.148(3) Uani 1 1 d . . . . .
H284 H 0.500742 0.212149 -0.075762 0.178 Uiso 1 1 calc R U . . .
O285 O 0.2658(2) 0.11450(15) 0.19211(13) 0.203(3) Uani 1 1 d . . . . .
C286 C 0.6846(4) 0.3300(2) -0.04129(14) 0.176(4) Uani 1 1 d . . . . .
H286 H 0.650980 0.334705 -0.039784 0.211 Uiso 1 1 calc R U . . .
C287 C 0.2820(3) 0.1043(3) 0.17130(18) 0.149(3) Uani 1 1 d . . . . .
C288 C 0.4531(2) 0.08181(19) 0.01304(15) 0.134(2) Uani 1 1 d . . . . .
H288 H 0.468369 0.064626 0.011070 0.161 Uiso 1 1 calc R U . . .
C289 C 0.7224(3) 0.05087(19) 0.1016(2) 0.134(2) Uani 1 1 d . . . . .
H289 H 0.735200 0.034195 0.095366 0.160 Uiso 1 1 calc R U . . .
C290 C 0.5379(2) 0.30938(19) 0.23046(13) 0.114(2) Uani 1 1 d . . . . .
H290 H 0.520567 0.322179 0.240169 0.137 Uiso 1 1 calc R U . . .
C291 C 0.7026(2) 0.0658(2) 0.17957(15) 0.116(2) Uani 1 1 d . . . . .
C292 C 0.2538(2) 0.1953(2) 0.16323(14) 0.127(2) Uani 1 1 d . . . . .
H292 H 0.239381 0.206866 0.175337 0.152 Uiso 1 1 calc R U . . .
C293 C 0.4227(3) 0.1203(2) 0.34289(13) 0.160(3) Uani 1 1 d . . . . .
H293 H 0.391223 0.127440 0.347406 0.192 Uiso 1 1 calc R U . . .
C294 C 0.4416(3) 0.0989(2) -0.00715(14) 0.136(3) Uani 1 1 d . . . . .
H294 H 0.450747 0.093596 -0.023641 0.163 Uiso 1 1 calc R U . . .
C295 C 0.6183(3) 0.1691(2) 0.34232(13) 0.167(3) Uani 1 1 d . . . . .
H29A H 0.588847 0.178652 0.338550 0.200 Uiso 1 1 calc R U . . .
H29B H 0.641457 0.182730 0.348219 0.200 Uiso 1 1 calc R U . . .
C296 C 0.6133(2) 0.01790(18) 0.1307(2) 0.131(2) Uani 1 1 d . . . . .
H296 H 0.626749 0.000263 0.128156 0.157 Uiso 1 1 calc R U . . .
C297 C 0.3051(2) 0.32370(18) 0.23588(13) 0.140(3) Uani 1 1 d . . . . .
H29C H 0.321673 0.323831 0.219768 0.209 Uiso 1 1 calc R U . . .
H29D H 0.285383 0.340098 0.237035 0.209 Uiso 1 1 calc R U . . .
H29E H 0.285824 0.307119 0.236953 0.209 Uiso 1 1 calc R U . . .
C298 C 0.9098(2) 0.2212(2) 0.14881(17) 0.150(3) Uani 1 1 d . . . . .
C299 C 0.6144(3) 0.0277(2) 0.0830(2) 0.126(2) Uani 1 1 d . . . . .
C300 C 0.7307(3) 0.0341(2) 0.1474(2) 0.131(2) Uani 1 1 d . . . . .
C301 C 0.6039(3) 0.0452(2) 0.06355(16) 0.138(3) Uani 1 1 d . . . . .
H301 H 0.610667 0.040604 0.046553 0.166 Uiso 1 1 calc R U . . .
C302 C 0.2434(2) 0.31876(19) 0.16694(14) 0.140(3) Uani 1 1 d . . . . .
H30A H 0.223940 0.303162 0.172688 0.168 Uiso 1 1 calc R U . . .
H30B H 0.259749 0.326379 0.181784 0.168 Uiso 1 1 calc R U . . .
C303 C 0.5712(3) 0.0911(2) 0.04865(19) 0.123(2) Uani 1 1 d . . . . .
C304 C 0.5276(3) -0.04389(18) 0.09984(16) 0.160(3) Uani 1 1 d D . . . .
H30C H 0.550115 -0.033976 0.089058 0.192 Uiso 1 1 calc R U . . .
H30D H 0.500520 -0.048855 0.089361 0.192 Uiso 1 1 calc R U . . .
C305 C 0.4412(3) 0.2318(3) -0.09104(14) 0.207(5) Uani 1 1 d . . . . .
H30E H 0.408305 0.226995 -0.091765 0.311 Uiso 1 1 calc R U . . .
H30F H 0.454940 0.229840 -0.107839 0.311 Uiso 1 1 calc R U . . .
H30G H 0.444526 0.250945 -0.085358 0.311 Uiso 1 1 calc R U . . .
C306 C 0.6105(5) 0.1423(3) 0.36443(13) 0.269(7) Uani 1 1 d D . . . .
H306 H 0.593540 0.125750 0.357997 0.323 Uiso 1 1 calc R U . . .
C307 C 0.3930(3) 0.37622(18) 0.13224(16) 0.144(3) Uani 1 1 d . . . . .
H307 H 0.409304 0.385307 0.146665 0.173 Uiso 1 1 calc R U . . .
O309 O 0.7490(3) 0.01025(15) 0.13838(12) 0.194(3) Uani 1 1 d . . . . .
C310 C 0.6950(3) 0.0739(2) 0.20778(16) 0.120(2) Uani 1 1 d . . . . .
C311 C 0.3155(2) 0.32388(19) 0.28423(13) 0.150(3) Uani 1 1 d . . . . .
H31A H 0.303359 0.305443 0.287890 0.225 Uiso 1 1 calc R U . . .
H31B H 0.289968 0.337193 0.284222 0.225 Uiso 1 1 calc R U . . .
H31C H 0.338105 0.329047 0.297158 0.225 Uiso 1 1 calc R U . . .
C312 C 0.4513(3) 0.3961(2) 0.21209(17) 0.155(3) Uani 1 1 d . . . . .
H312 H 0.467173 0.399783 0.228517 0.186 Uiso 1 1 calc R U . . .
C313 C 0.6033(2) 0.0269(2) 0.15530(17) 0.127(2) Uani 1 1 d . . . . .
H313 H 0.609723 0.015244 0.169241 0.152 Uiso 1 1 calc R U . . .
C314 C 0.8605(5) 0.0386(2) 0.0550(2) 0.191(4) Uani 1 1 d . . . . .
H314 H 0.884914 0.048191 0.044871 0.230 Uiso 1 1 calc R U . . .
C315 C 1.1066(3) 0.2323(2) 0.10966(14) 0.171(4) Uani 1 1 d . . . . .
H315 H 1.107260 0.227197 0.092388 0.205 Uiso 1 1 calc R U . . .
C316 C 0.8509(3) 0.0556(2) 0.07904(16) 0.153(3) Uani 1 1 d . . . . .
H31D H 0.827359 0.046280 0.089595 0.183 Uiso 1 1 calc R U . . .
H31E H 0.879619 0.057665 0.089060 0.183 Uiso 1 1 calc R U . . .
C317 C 0.4111(3) 0.3762(2) 0.21674(18) 0.179(3) Uani 1 1 d . . . . .
H31F H 0.395649 0.372123 0.200717 0.269 Uiso 1 1 calc R U . . .
H31G H 0.388879 0.384736 0.228351 0.269 Uiso 1 1 calc R U . . .
H31H H 0.422863 0.359101 0.224141 0.269 Uiso 1 1 calc R U . . .
C318 C 0.5882(4) 0.0472(2) 0.30559(16) 0.204(4) Uani 1 1 d D . . . .
H31I H 0.621027 0.047630 0.300248 0.245 Uiso 1 1 calc R U . . .
H31J H 0.572630 0.031690 0.296974 0.245 Uiso 1 1 calc R U . . .
C319 C 0.5781(2) 0.0522(2) 0.20779(17) 0.125(3) Uani 1 1 d . . . . .
C320 C 0.6600(4) 0.1963(3) -0.05683(15) 0.189(5) Uani 1 1 d D . . . .
H320 H 0.678294 0.187725 -0.070802 0.227 Uiso 1 1 calc R U . . .
C322 C 0.4486(4) 0.1820(3) -0.07430(16) 0.196(4) Uani 1 1 d . . . . .
H32A H 0.462781 0.170529 -0.061189 0.295 Uiso 1 1 calc R U . . .
H32B H 0.456724 0.174652 -0.090942 0.295 Uiso 1 1 calc R U . . .
H32C H 0.414922 0.181877 -0.072281 0.295 Uiso 1 1 calc R U . . .
C323 C 0.4360(3) 0.0976(3) 0.36200(14) 0.220(6) Uani 1 1 d . . . . .
H32D H 0.413386 0.082590 0.361127 0.330 Uiso 1 1 calc R U . . .
H32E H 0.436206 0.105363 0.379066 0.330 Uiso 1 1 calc R U . . .
H32F H 0.466844 0.090495 0.357927 0.330 Uiso 1 1 calc R U . . .
C324 C 0.8181(6) 0.0351(3) 0.0388(2) 0.242(6) Uani 1 1 d . . . . .
H32G H 0.791666 0.030186 0.049445 0.364 Uiso 1 1 calc R U . . .
H32H H 0.823536 0.020378 0.026456 0.364 Uiso 1 1 calc R U . . .
H32I H 0.811603 0.052360 0.029928 0.364 Uiso 1 1 calc R U . . .
C325 C 0.3464(3) 0.3665(2) 0.14146(18) 0.180(4) Uani 1 1 d . . . . .
H32J H 0.327677 0.360517 0.127063 0.270 Uiso 1 1 calc R U . . .
H32K H 0.330699 0.381564 0.150234 0.270 Uiso 1 1 calc R U . . .
H32L H 0.350684 0.350962 0.153080 0.270 Uiso 1 1 calc R U . . .
C326 C 0.3197(3) 0.06509(19) 0.14593(17) 0.168(3) Uani 1 1 d . . . . .
H32M H 0.306902 0.074072 0.130926 0.252 Uiso 1 1 calc R U . . .
H32N H 0.318700 0.045049 0.143735 0.252 Uiso 1 1 calc R U . . .
H32O H 0.351880 0.070981 0.148309 0.252 Uiso 1 1 calc R U . . .
C328 C 0.7675(4) 0.3699(2) 0.04710(19) 0.201(4) Uani 1 1 d . . . . .
H328 H 0.733794 0.373777 0.049637 0.242 Uiso 1 1 calc R U . . .
C329 C 0.2443(4) 0.0582(3) 0.1678(2) 0.255(7) Uani 1 1 d . . . . .
H32P H 0.224206 0.064933 0.181335 0.382 Uiso 1 1 calc R U . . .
H32Q H 0.249087 0.038355 0.169696 0.382 Uiso 1 1 calc R U . . .
H32R H 0.229612 0.061911 0.151435 0.382 Uiso 1 1 calc R U . . .
C330 C 0.5506(5) -0.07076(19) 0.11073(19) 0.263(8) Uani 1 1 d D . . . .
H330 H 0.579564 -0.065859 0.120039 0.316 Uiso 1 1 calc R U . . .
C331 C 0.4575(3) 0.1446(3) 0.34456(14) 0.202(5) Uani 1 1 d . . . . .
H33A H 0.489147 0.137298 0.345296 0.302 Uiso 1 1 calc R U . . .
H33B H 0.451268 0.155420 0.359781 0.302 Uiso 1 1 calc R U . . .
H33C H 0.454248 0.156379 0.329665 0.302 Uiso 1 1 calc R U . . .
C332 C 0.2137(4) 0.3402(2) 0.1557(2) 0.180(4) Uani 1 1 d . . . . .
H332 H 0.236546 0.355433 0.152783 0.216 Uiso 1 1 calc R U . . .
C334 C 0.4351(3) 0.4244(2) 0.20040(19) 0.190(4) Uani 1 1 d . . . . .
H33D H 0.460842 0.437520 0.200704 0.285 Uiso 1 1 calc R U . . .
H33E H 0.409226 0.431745 0.210297 0.285 Uiso 1 1 calc R U . . .
H33F H 0.425058 0.421483 0.182951 0.285 Uiso 1 1 calc R U . . .
C335 C 0.6983(5) 0.3265(3) -0.0668(2) 0.249(6) Uani 1 1 d . . . . .
H33G H 0.732074 0.324726 -0.067688 0.374 Uiso 1 1 calc R U . . .
H33H H 0.688541 0.342612 -0.076652 0.374 Uiso 1 1 calc R U . . .
H33I H 0.683852 0.309904 -0.073738 0.374 Uiso 1 1 calc R U . . .
C337 C 0.6652(4) 0.1372(2) 0.37128(15) 0.200(4) Uani 1 1 d . . . . .
H33J H 0.677038 0.121728 0.361338 0.301 Uiso 1 1 calc R U . . .
H33K H 0.668196 0.133014 0.389276 0.301 Uiso 1 1 calc R U . . .
H33L H 0.682930 0.153863 0.367319 0.301 Uiso 1 1 calc R U . . .
C338 C 0.6769(5) 0.2244(4) -0.0531(2) 0.285(10) Uani 1 1 d D . . . .
H33M H 0.655602 0.234394 -0.041965 0.428 Uiso 1 1 calc R U . . .
H33N H 0.678707 0.233859 -0.069382 0.428 Uiso 1 1 calc R U . . .
H33O H 0.707718 0.223853 -0.045365 0.428 Uiso 1 1 calc R U . . .
C339 C 0.1827(4) 0.3528(3) 0.1783(2) 0.236(6) Uani 1 1 d . . . . .
H33P H 0.158311 0.339672 0.182812 0.354 Uiso 1 1 calc R U . . .
H33Q H 0.168579 0.370180 0.172806 0.354 Uiso 1 1 calc R U . . .
H33R H 0.202382 0.356243 0.193025 0.354 Uiso 1 1 calc R U . . .
C1 C 0.6034(3) 0.0351(2) 0.10946(17) 0.125(2) Uani 1 1 d . . . . .
C15 C 0.3173(4) 0.0643(2) 0.19288(16) 0.189(4) Uani 1 1 d . . . . .
H15A H 0.349854 0.069705 0.191449 0.284 Uiso 1 1 calc R U . . .
H15B H 0.315077 0.044305 0.194853 0.284 Uiso 1 1 calc R U . . .
H15C H 0.303473 0.073391 0.207596 0.284 Uiso 1 1 calc R U . . .
C20 C 0.6457(5) -0.0065(2) 0.05555(19) 0.193(4) Uani 1 1 d . . . . .
H20C H 0.663611 0.007981 0.046764 0.232 Uiso 1 1 calc R U . . .
H20D H 0.616734 -0.009737 0.045988 0.232 Uiso 1 1 calc R U . . .
C24 C 0.5848(7) 0.0436(3) 0.3354(2) 0.296(6) Uani 1 1 d D . . . .
H24 H 0.552741 0.043175 0.342527 0.355 Uiso 1 1 calc R U . . .
C44 C 0.3883(4) 0.3984(2) 0.1098(2) 0.198(4) Uani 1 1 d . . . . .
H44A H 0.418862 0.401909 0.102429 0.297 Uiso 1 1 calc R U . . .
H44B H 0.375715 0.415687 0.116541 0.297 Uiso 1 1 calc R U . . .
H44C H 0.367479 0.391239 0.096793 0.297 Uiso 1 1 calc R U . . .
C47 C 0.7726(6) -0.0091(3) 0.1580(3) 0.320(7) Uani 1 1 d D . . . .
H47A H 0.751964 -0.024761 0.161943 0.384 Uiso 1 1 calc R U . . .
H47B H 0.778550 0.001215 0.173824 0.384 Uiso 1 1 calc R U . . .
C6 C 0.5629(5) -0.0889(2) 0.0871(2) 0.241(5) Uani 1 1 d D . . . .
H6A H 0.534548 -0.093334 0.077789 0.362 Uiso 1 1 calc R U . . .
H6B H 0.577869 -0.105989 0.092605 0.362 Uiso 1 1 calc R U . . .
H6C H 0.584063 -0.078672 0.076040 0.362 Uiso 1 1 calc R U . . .
C8 C 0.6092(5) 0.1991(3) -0.0656(2) 0.250(6) Uani 1 1 d . . . . .
H8A H 0.594925 0.180767 -0.066394 0.375 Uiso 1 1 calc R U . . .
H8B H 0.608268 0.207627 -0.082322 0.375 Uiso 1 1 calc R U . . .
H8C H 0.592060 0.210586 -0.053598 0.375 Uiso 1 1 calc R U . . .
C12 C 0.6737(7) -0.0329(4) 0.0567(3) 0.232(6) Uani 1 1 d . . . . .
H12 H 0.656369 -0.046919 0.066752 0.279 Uiso 1 1 calc R U . . .
C30 C 0.5848(6) 0.1591(3) 0.3856(2) 0.332(9) Uani 1 1 d D . . . .
H30H H 0.555586 0.166241 0.378894 0.498 Uiso 1 1 calc R U . . .
H30I H 0.604384 0.174431 0.391050 0.498 Uiso 1 1 calc R U . . .
H30J H 0.578479 0.146952 0.399953 0.498 Uiso 1 1 calc R U . . .
C0AA C 0.7168(7) 0.3531(3) -0.0296(3) 0.303(9) Uani 1 1 d . . . . .
H0AA H 0.710657 0.354639 -0.011432 0.454 Uiso 1 1 calc R U . . .
H0AB H 0.710227 0.370785 -0.037740 0.454 Uiso 1 1 calc R U . . .
H0AC H 0.749293 0.348191 -0.032233 0.454 Uiso 1 1 calc R U . . .
C49 C 0.7824(5) 0.3760(3) 0.0186(2) 0.260(5) Uani 1 1 d . . . . .
H49A H 0.815346 0.371718 0.016498 0.390 Uiso 1 1 calc R U . . .
H49B H 0.777044 0.395468 0.014762 0.390 Uiso 1 1 calc R U . . .
H49C H 0.764053 0.364484 0.007223 0.390 Uiso 1 1 calc R U . . .
C3AA C 0.6161(7) 0.0164(3) 0.3403(2) 0.348(7) Uani 1 1 d D . . . .
H3AA H 0.596087 0.000165 0.341332 0.521 Uiso 1 1 calc R U . . .
H3AB H 0.633069 0.018541 0.356230 0.521 Uiso 1 1 calc R U . . .
H3AC H 0.638195 0.014126 0.326460 0.521 Uiso 1 1 calc R U . . .
C1AA C 0.1949(6) 0.3382(5) 0.1340(3) 0.446(19) Uani 1 1 d . . . . .
H1AA H 0.192347 0.356575 0.126407 0.669 Uiso 1 1 calc R U . . .
H1AB H 0.164029 0.330136 0.135757 0.669 Uiso 1 1 calc R U . . .
H1AC H 0.213995 0.326423 0.123182 0.669 Uiso 1 1 calc R U . . .
C50 C 0.8818(6) 0.0085(3) 0.0650(3) 0.297(8) Uani 1 1 d . . . . .
H50A H 0.903159 0.011690 0.079060 0.446 Uiso 1 1 calc R U . . .
H50B H 0.898288 -0.000639 0.051202 0.446 Uiso 1 1 calc R U . . .
H50C H 0.856293 -0.003345 0.070721 0.446 Uiso 1 1 calc R U . . .
C39 C 0.7971(7) 0.3839(3) 0.0682(3) 0.307(7) Uani 1 1 d . . . . .
H39A H 0.781358 0.381971 0.084421 0.460 Uiso 1 1 calc R U . . .
H39B H 0.801019 0.403516 0.064243 0.460 Uiso 1 1 calc R U . . .
H39C H 0.827533 0.375032 0.069010 0.460 Uiso 1 1 calc R U . . .
C4AA C 0.7185(7) -0.0282(3) 0.0682(5) 0.343(13) Uani 1 1 d . . . . .
H4AA H 0.732697 -0.011680 0.060893 0.515 Uiso 1 1 calc R U . . .
H4AB H 0.738555 -0.044140 0.065179 0.515 Uiso 1 1 calc R U . . .
H4AC H 0.714614 -0.025564 0.086427 0.515 Uiso 1 1 calc R U . . .
C35 C 0.6777(9) -0.0431(4) 0.0283(4) 0.399(14) Uani 1 1 d . . . . .
H35A H 0.664156 -0.061588 0.026782 0.599 Uiso 1 1 calc R U . . .
H35B H 0.710352 -0.043787 0.023318 0.599 Uiso 1 1 calc R U . . .
H35C H 0.661009 -0.030367 0.017211 0.599 Uiso 1 1 calc R U . . .
C2 C 0.5133(6) -0.0819(3) 0.1298(3) 0.53(3) Uani 1 1 d D . . . .
H2A H 0.526754 -0.096855 0.139832 0.799 Uiso 1 1 calc R U . . .
H2B H 0.486543 -0.088883 0.120404 0.799 Uiso 1 1 calc R U . . .
H2C H 0.503466 -0.066956 0.140971 0.799 Uiso 1 1 calc R U . . .
C2AA C 0.8208(8) -0.0203(6) 0.1466(5) 0.589(16) Uani 1 1 d D . . . .
H2AA H 0.815112 -0.034264 0.133055 0.707 Uiso 1 1 calc R U . . .
C21 C 0.6149(8) 0.0671(4) 0.3439(3) 0.384(9) Uani 1 1 d D . . . .
H21A H 0.636793 0.071835 0.330513 0.577 Uiso 1 1 calc R U . . .
H21B H 0.631948 0.061586 0.359069 0.577 Uiso 1 1 calc R U . . .
H21C H 0.595475 0.083110 0.347759 0.577 Uiso 1 1 calc R U . . .
C9 C 0.8575(9) 0.0020(6) 0.1376(5) 0.611(19) Uani 1 1 d D . . . .
H9A H 0.845143 0.012065 0.123007 0.916 Uiso 1 1 calc R U . . .
H9B H 0.886315 -0.007252 0.132761 0.916 Uiso 1 1 calc R U . . .
H9C H 0.863621 0.014957 0.151328 0.916 Uiso 1 1 calc R U . . .
C3 C 0.8419(8) -0.0348(5) 0.1719(5) 0.512(17) Uani 1 1 d D . . . .
H3A H 0.861102 -0.021530 0.181094 0.769 Uiso 1 1 calc R U . . .
H3B H 0.860747 -0.050774 0.167146 0.769 Uiso 1 1 calc R U . . .
H3C H 0.816387 -0.040907 0.182800 0.769 Uiso 1 1 calc R U . . .
C4 C 0.8680(6) 0.2168(4) 0.1696(4) 0.107(5) Uani 0.5 1 d . . P E 1
H4 H 0.878314 0.203068 0.182519 0.128 Uiso 0.5 1 calc R U P E 1
C5 C 0.8577(5) 0.2303(4) 0.1578(3) 0.108(5) Uani 0.5 1 d . . P E 2
H5 H 0.846078 0.243894 0.145128 0.129 Uiso 0.5 1 calc R U P E 2
C1_1 C 0.2452(4) 0.0919(3) 0.0894(2) 0.236(5) Uani 1 1 d D U . . .
H1_1 H 0.235107 0.109449 0.095038 0.283 Uiso 1 1 calc R U . . .
C2_1 C 0.2121(6) 0.0692(4) 0.0934(3) 0.309(8) Uani 1 1 d D U . . .
H2_1 H 0.181974 0.070499 0.100339 0.370 Uiso 1 1 calc R U . . .
C3_1 C 0.2351(7) 0.0442(4) 0.0844(3) 0.338(9) Uani 1 1 d D U . . .
H3_1 H 0.218898 0.027488 0.087233 0.405 Uiso 1 1 calc R U . . .
C4_1 C 0.2810(8) 0.0415(4) 0.0714(5) 0.423(11) Uani 1 1 d D U . . .
H4_1 H 0.288610 0.024693 0.063282 0.507 Uiso 1 1 calc R U . . .
C5_1 C 0.3156(6) 0.0653(4) 0.0710(3) 0.304(7) Uani 1 1 d D U . . .
H5_1 H 0.347446 0.063502 0.066982 0.365 Uiso 1 1 calc R U . . .
C6_1 C 0.2926(4) 0.0914(3) 0.0776(2) 0.230(5) Uani 1 1 d D U . . .

loop_
_atom_site_aniso_label
_atom_site_aniso_U_11
_atom_site_aniso_U_22
_atom_site_aniso_U_33
_atom_site_aniso_U_23
_atom_site_aniso_U_13
_atom_site_aniso_U_12
F001 0.0649(16) 0.192(3) 0.0758(18) 0.000(2) 0.0067(15) 0.000(2)
F002 0.0785(18) 0.159(3) 0.0783(19) 0.011(2) 0.0014(15) -0.0055(19)
F003 0.091(2) 0.168(3) 0.067(2) -0.0015(19) 0.0012(15) -0.0036(19)
F004 0.0765(18) 0.166(3) 0.0792(19) -0.0144(19) -0.0033(15) 0.010(2)
F005 0.0866(19) 0.165(3) 0.0768(19) 0.001(2) 0.0022(16) 0.015(2)
F006 0.0870(19) 0.184(3) 0.072(2) -0.0077(19) -0.0017(15) 0.001(2)
F007 0.093(2) 0.180(3) 0.078(2) 0.015(2) 0.0060(16) 0.006(2)
F008 0.0730(18) 0.167(3) 0.0751(19) 0.0039(18) 0.0051(14) 0.008(2)
F009 0.091(2) 0.191(3) 0.078(2) 0.011(2) -0.0094(16) 0.010(2)
F010 0.102(2) 0.190(3) 0.064(2) -0.0085(19) -0.0021(15) 0.011(2)
O011 0.071(2) 0.181(4) 0.066(2) -0.007(3) 0.0064(18) -0.013(2)
F012 0.116(2) 0.150(3) 0.087(2) 0.002(2) -0.0129(17) 0.002(2)
O013 0.059(2) 0.260(5) 0.079(2) 0.024(3) 0.002(2) -0.013(3)
F014 0.100(2) 0.169(3) 0.098(2) -0.004(2) -0.0101(18) 0.007(2)
O015 0.073(2) 0.155(4) 0.067(2) -0.006(2) -0.0023(18) 0.003(2)
N016 0.056(2) 0.156(4) 0.078(3) -0.005(3) -0.001(2) -0.006(3)
O017 0.078(2) 0.161(4) 0.094(3) -0.014(3) 0.008(2) 0.007(3)
O018 0.073(2) 0.199(4) 0.084(3) -0.031(3) 0.007(2) 0.000(3)
F019 0.099(2) 0.175(3) 0.092(2) -0.014(2) -0.0038(18) 0.022(2)
O020 0.070(2) 0.202(4) 0.080(3) -0.005(3) 0.000(2) -0.008(2)
O021 0.089(3) 0.174(4) 0.091(3) 0.026(3) 0.017(2) 0.002(3)
O022 0.085(3) 0.169(4) 0.086(3) 0.007(3) -0.001(2) 0.005(3)
O023 0.073(2) 0.236(5) 0.065(2) 0.018(3) -0.0017(19) -0.006(3)
C024 0.065(3) 0.157(6) 0.061(4) 0.003(4) 0.005(3) -0.014(4)
O025 0.096(3) 0.224(5) 0.078(3) -0.009(3) 0.014(2) 0.019(3)
O026 0.085(3) 0.211(5) 0.074(3) -0.003(3) 0.004(2) 0.004(3)
N027 0.071(3) 0.157(5) 0.070(3) 0.004(3) -0.003(2) -0.001(3)
N028 0.067(3) 0.158(5) 0.072(3) -0.003(3) -0.005(2) 0.009(3)
N029 0.080(3) 0.152(4) 0.075(3) -0.001(3) 0.007(3) -0.009(3)
N030 0.056(2) 0.167(5) 0.075(3) -0.001(3) 0.000(2) -0.006(3)
N031 0.071(3) 0.184(6) 0.071(3) -0.005(4) 0.005(2) -0.017(3)
O032 0.099(3) 0.232(5) 0.060(3) 0.005(3) -0.005(2) 0.031(3)
O033 0.081(3) 0.168(4) 0.113(3) 0.014(3) -0.013(2) 0.013(3)
N034 0.075(3) 0.155(5) 0.081(4) 0.001(3) 0.001(2) 0.007(3)
N035 0.081(3) 0.168(4) 0.070(3) 0.003(3) 0.004(2) 0.001(3)
N036 0.083(3) 0.144(5) 0.074(3) 0.010(3) -0.003(2) 0.007(3)
O037 0.086(3) 0.164(4) 0.089(3) -0.001(3) -0.012(2) -0.024(3)
N038 0.070(3) 0.167(5) 0.069(3) 0.002(3) 0.004(2) -0.001(3)
C039 0.058(3) 0.167(6) 0.078(4) -0.011(5) 0.011(3) 0.001(4)
N040 0.064(3) 0.164(4) 0.075(3) -0.005(3) -0.013(2) 0.004(3)
O041 0.083(2) 0.175(4) 0.076(2) -0.004(3) 0.007(2) -0.002(2)
O042 0.097(3) 0.163(4) 0.083(3) 0.000(3) 0.012(2) 0.018(3)
O043 0.082(3) 0.195(5) 0.090(3) -0.010(3) 0.008(2) 0.005(3)
N044 0.070(3) 0.185(6) 0.059(3) 0.004(3) 0.004(2) -0.022(4)
N045 0.069(3) 0.159(4) 0.082(3) -0.024(3) -0.003(3) -0.001(3)
N046 0.071(3) 0.174(6) 0.068(3) 0.001(4) -0.004(2) 0.002(3)
O047 0.083(3) 0.180(4) 0.105(3) 0.000(3) 0.009(2) 0.022(3)
N048 0.089(3) 0.172(5) 0.097(4) 0.009(4) -0.009(3) -0.009(3)
O049 0.098(3) 0.162(4) 0.105(3) -0.019(3) 0.016(3) -0.002(3)
C050 0.065(3) 0.138(5) 0.074(4) 0.005(4) 0.005(3) -0.004(4)
N051 0.069(3) 0.191(6) 0.061(3) -0.010(3) 0.001(2) 0.008(3)
N052 0.054(3) 0.210(6) 0.063(3) 0.000(4) -0.002(2) -0.015(4)
N053 0.070(3) 0.162(5) 0.072(3) -0.012(4) 0.008(2) -0.005(3)
O054 0.090(3) 0.159(4) 0.096(3) 0.009(3) 0.005(2) 0.006(3)
C055 0.067(3) 0.161(7) 0.076(5) -0.018(5) 0.002(3) -0.001(4)
C056 0.071(3) 0.168(6) 0.072(4) -0.004(4) -0.004(3) -0.006(4)
C057 0.064(3) 0.159(6) 0.075(4) 0.001(5) 0.008(3) -0.004(4)
C058 0.061(3) 0.122(5) 0.051(4) -0.024(4) -0.002(2) 0.009(3)
N059 0.069(3) 0.175(5) 0.071(3) 0.000(3) -0.014(2) -0.004(3)
N060 0.064(3) 0.164(5) 0.081(3) -0.013(4) -0.006(3) 0.003(3)
N061 0.059(3) 0.181(6) 0.083(4) 0.008(4) -0.001(2) -0.003(3)
O062 0.071(2) 0.253(5) 0.079(3) 0.014(3) -0.005(2) -0.011(3)
C063 0.073(4) 0.178(7) 0.069(4) 0.002(4) -0.001(3) 0.000(4)
O064 0.106(3) 0.166(4) 0.086(3) 0.016(3) 0.008(2) -0.006(3)
C065 0.074(4) 0.141(6) 0.075(4) -0.006(4) -0.008(3) -0.006(4)
N066 0.072(3) 0.173(5) 0.079(4) 0.016(4) -0.008(2) -0.003(3)
C067 0.066(3) 0.149(6) 0.090(5) -0.013(5) 0.007(3) -0.001(4)
C068 0.074(3) 0.150(6) 0.063(4) -0.003(4) 0.003(3) 0.003(4)
C069 0.066(3) 0.151(6) 0.075(4) 0.009(4) -0.006(3) -0.011(4)
C070 0.063(3) 0.143(6) 0.086(5) -0.007(4) -0.005(3) 0.007(4)
N071 0.065(3) 0.171(5) 0.067(3) 0.001(3) -0.002(2) -0.005(3)
N072 0.061(3) 0.191(6) 0.073(4) 0.013(4) -0.004(2) 0.000(3)
C073 0.065(3) 0.135(5) 0.101(5) -0.006(4) -0.012(3) 0.015(4)
C074 0.060(3) 0.162(5) 0.078(3) -0.002(3) -0.003(3) -0.009(3)
N075 0.066(3) 0.234(6) 0.070(3) 0.000(4) -0.009(3) 0.005(4)
N076 0.072(3) 0.169(5) 0.076(3) 0.013(4) -0.003(3) 0.006(3)
O077 0.105(3) 0.221(5) 0.068(3) 0.002(3) 0.012(2) 0.000(3)
N078 0.075(3) 0.160(5) 0.089(4) 0.008(4) -0.004(3) -0.002(3)
N079 0.070(3) 0.174(5) 0.101(4) -0.002(4) -0.008(3) 0.004(3)
C080 0.068(4) 0.149(6) 0.086(5) -0.013(4) -0.005(3) -0.010(4)
C081 0.074(4) 0.190(7) 0.078(4) -0.018(5) 0.005(3) -0.014(4)
O082 0.109(3) 0.206(5) 0.069(3) -0.001(3) -0.011(2) 0.004(3)
N083 0.056(3) 0.209(7) 0.069(4) 0.007(4) -0.002(2) -0.003(3)
C084 0.070(3) 0.175(6) 0.066(3) -0.002(3) -0.003(3) -0.012(4)
O085 0.116(3) 0.224(5) 0.089(3) 0.029(3) -0.006(2) -0.004(3)
N086 0.078(3) 0.161(5) 0.092(4) -0.009(4) -0.001(3) 0.007(3)
N087 0.099(4) 0.158(5) 0.091(4) -0.013(4) -0.009(3) -0.001(4)
N088 0.068(3) 0.185(5) 0.064(3) -0.006(4) -0.007(2) 0.008(3)
C089 0.067(3) 0.160(6) 0.091(5) -0.024(5) 0.006(3) 0.002(4)
C090 0.063(3) 0.146(6) 0.070(4) 0.002(4) -0.003(3) -0.004(4)
C091 0.065(3) 0.143(6) 0.078(5) -0.003(4) 0.001(3) 0.004(4)
C092 0.064(3) 0.142(5) 0.086(5) -0.010(4) 0.004(3) 0.004(4)
C093 0.069(4) 0.163(7) 0.084(5) -0.006(5) -0.004(4) -0.018(4)
O094 0.083(3) 0.188(5) 0.083(3) 0.004(3) -0.006(2) 0.004(3)
N095 0.086(3) 0.186(6) 0.069(3) -0.002(4) -0.005(3) -0.013(4)
C096 0.066(4) 0.189(8) 0.075(5) -0.011(5) -0.006(3) -0.012(4)
C097 0.067(3) 0.147(6) 0.077(4) -0.007(4) -0.010(3) -0.007(4)
C098 0.084(4) 0.149(6) 0.078(5) 0.012(4) 0.002(3) -0.012(4)
C099 0.075(4) 0.163(7) 0.082(5) 0.008(5) -0.010(4) -0.001(4)
N100 0.089(3) 0.143(5) 0.099(4) -0.005(4) -0.011(3) -0.014(3)
C101 0.065(3) 0.162(6) 0.075(4) -0.003(4) -0.013(3) 0.001(4)
C102 0.053(3) 0.153(6) 0.090(5) -0.012(4) -0.004(3) -0.007(4)
C103 0.071(4) 0.164(7) 0.084(5) -0.009(5) 0.001(3) 0.005(4)
O104 0.124(3) 0.167(4) 0.116(3) -0.027(3) 0.009(3) 0.012(3)
O105 0.138(4) 0.177(5) 0.107(3) -0.002(4) -0.007(3) 0.025(4)
C106 0.062(3) 0.173(7) 0.077(4) 0.001(5) 0.001(3) -0.018(4)
C107 0.067(3) 0.141(6) 0.084(5) -0.011(4) 0.003(3) -0.007(4)
O108 0.090(3) 0.224(6) 0.121(4) -0.013(4) 0.016(3) -0.037(3)
C109 0.068(3) 0.145(5) 0.092(4) -0.013(4) 0.003(3) 0.003(4)
C110 0.053(3) 0.182(6) 0.074(3) 0.001(4) -0.002(3) 0.001(4)
C111 0.058(3) 0.193(8) 0.070(5) -0.003(5) 0.002(3) -0.005(4)
C112 0.068(3) 0.177(7) 0.078(5) -0.006(5) -0.002(3) 0.006(4)
C113 0.073(4) 0.152(6) 0.077(5) 0.004(5) -0.013(3) -0.004(4)
C114 0.070(3) 0.148(5) 0.075(3) 0.004(3) -0.009(3) 0.012(4)
N115 0.074(3) 0.153(4) 0.098(3) 0.005(3) -0.012(3) 0.002(3)
N116 0.090(3) 0.168(5) 0.086(4) -0.025(4) -0.003(3) 0.002(4)
C117 0.071(3) 0.149(5) 0.083(4) -0.002(4) -0.007(3) -0.004(4)
C118 0.072(3) 0.140(6) 0.080(5) 0.011(4) -0.004(3) -0.004(4)
N119 0.076(3) 0.159(5) 0.081(3) 0.005(3) -0.003(3) -0.005(3)
C120 0.078(4) 0.162(7) 0.078(5) -0.003(5) -0.009(3) -0.001(4)
O121 0.126(4) 0.159(4) 0.105(3) 0.006(3) 0.014(3) 0.009(3)
C122 0.058(3) 0.181(7) 0.098(5) 0.002(5) 0.002(3) -0.001(4)
C123 0.056(3) 0.150(6) 0.075(4) -0.004(4) -0.001(3) -0.001(4)
N124 0.088(3) 0.169(6) 0.072(3) 0.013(4) 0.010(3) 0.002(4)
C125 0.059(3) 0.223(9) 0.064(5) 0.011(6) -0.004(3) -0.030(5)
C126 0.079(4) 0.146(6) 0.096(5) 0.015(5) -0.012(4) 0.012(4)
O127 0.086(3) 0.174(4) 0.110(3) -0.011(3) 0.002(2) 0.021(3)
C128 0.056(3) 0.160(7) 0.096(5) 0.014(5) -0.003(3) -0.014(4)
C129 0.070(4) 0.180(7) 0.078(5) -0.012(5) -0.010(3) -0.017(4)
C130 0.071(3) 0.159(6) 0.084(4) -0.007(4) -0.002(3) -0.003(4)
C131 0.062(3) 0.169(7) 0.074(4) -0.006(5) 0.001(3) -0.010(4)
C132 0.063(3) 0.171(7) 0.080(5) 0.009(5) 0.005(3) -0.006(4)
C133 0.058(3) 0.181(8) 0.088(5) 0.007(6) 0.002(3) 0.003(4)
C134 0.060(3) 0.168(6) 0.075(4) -0.007(4) -0.004(3) -0.016(4)
C135 0.069(4) 0.265(9) 0.096(5) 0.041(5) 0.007(4) 0.013(5)
C136 0.061(3) 0.165(6) 0.073(4) 0.002(4) -0.006(3) -0.006(4)
C137 0.067(3) 0.140(6) 0.094(5) -0.010(5) 0.000(3) 0.006(4)
N138 0.089(3) 0.152(5) 0.112(4) 0.003(4) -0.010(3) 0.001(3)
C139 0.066(4) 0.180(7) 0.083(5) -0.006(5) 0.001(3) -0.007(4)
C140 0.071(4) 0.175(7) 0.074(4) 0.016(5) 0.007(3) -0.010(4)
C141 0.066(3) 0.163(7) 0.087(5) 0.023(5) 0.003(3) 0.012(4)
C142 0.073(3) 0.142(5) 0.082(4) -0.001(3) -0.005(3) -0.001(4)
C143 0.044(3) 0.200(8) 0.071(5) 0.002(5) 0.003(3) -0.006(4)
C144 0.073(4) 0.180(7) 0.083(5) 0.010(6) -0.007(3) 0.005(4)
C145 0.068(4) 0.211(8) 0.074(4) -0.013(6) -0.002(3) -0.018(5)
C146 0.058(3) 0.186(7) 0.070(5) -0.011(5) 0.002(3) -0.008(4)
C147 0.079(4) 0.174(7) 0.071(5) -0.022(5) -0.006(3) -0.006(4)
C148 0.087(4) 0.140(7) 0.128(7) 0.001(6) -0.015(4) 0.003(5)
C149 0.054(3) 0.165(7) 0.091(6) -0.020(5) -0.004(3) 0.009(4)
N150 0.082(3) 0.185(6) 0.093(4) 0.004(4) -0.014(3) 0.005(4)
C151 0.089(4) 0.147(6) 0.066(4) 0.013(4) -0.019(3) 0.002(4)
C152 0.064(3) 0.176(7) 0.074(4) -0.026(5) 0.004(3) -0.011(4)
C153 0.071(3) 0.179(6) 0.071(4) 0.004(4) -0.004(3) 0.001(4)
C154 0.071(4) 0.152(6) 0.090(5) 0.017(5) -0.002(3) -0.012(4)
C155 0.065(3) 0.152(6) 0.073(4) 0.005(4) 0.003(3) -0.004(4)
C156 0.063(4) 0.212(9) 0.098(5) 0.014(7) 0.005(4) -0.006(5)
C157 0.063(4) 0.196(8) 0.089(4) 0.005(4) 0.007(3) -0.012(4)
C158 0.073(4) 0.153(6) 0.076(4) 0.007(4) -0.010(3) -0.006(4)
C159 0.056(3) 0.202(8) 0.085(5) 0.021(5) -0.004(3) -0.005(4)
C160 0.059(3) 0.184(7) 0.082(5) -0.020(5) -0.001(3) -0.006(4)
C161 0.062(3) 0.173(6) 0.075(3) 0.001(4) -0.001(3) -0.004(4)
N162 0.084(3) 0.160(5) 0.103(4) -0.008(4) -0.003(3) -0.007(3)
C163 0.066(4) 0.248(8) 0.094(4) 0.034(5) 0.004(3) 0.008(5)
C164 0.061(3) 0.186(7) 0.082(5) -0.010(5) -0.002(3) -0.001(4)
C165 0.090(4) 0.150(6) 0.122(6) 0.015(5) -0.027(4) 0.002(4)
C166 0.062(3) 0.182(7) 0.079(4) -0.018(5) 0.008(3) -0.008(4)
C167 0.085(4) 0.191(8) 0.061(4) -0.010(5) -0.008(3) -0.015(5)
C168 0.072(4) 0.180(7) 0.081(5) -0.003(5) -0.009(3) 0.003(4)
C169 0.071(4) 0.150(6) 0.114(6) -0.012(5) -0.012(4) 0.006(4)
C170 0.078(4) 0.214(9) 0.072(5) 0.002(5) 0.000(3) -0.025(5)
C171 0.056(3) 0.199(8) 0.076(5) 0.010(5) -0.003(3) -0.007(4)
C172 0.080(4) 0.161(6) 0.087(4) 0.002(4) 0.004(3) -0.009(4)
C173 0.066(3) 0.171(7) 0.081(5) -0.002(5) -0.004(3) -0.012(4)
C174 0.072(3) 0.180(6) 0.079(4) -0.015(5) -0.001(3) 0.008(4)
C175 0.068(4) 0.165(7) 0.107(6) 0.012(5) -0.028(4) -0.001(4)
C176 0.046(3) 0.196(8) 0.076(5) 0.000(5) -0.001(3) -0.006(4)
C177 0.070(4) 0.163(6) 0.071(4) -0.006(4) 0.000(3) -0.006(4)
C178 0.076(4) 0.184(7) 0.090(5) -0.010(5) 0.002(3) -0.010(5)
C179 0.073(4) 0.163(7) 0.097(6) -0.018(5) -0.001(4) 0.000(4)
O180 0.113(3) 0.184(5) 0.110(3) 0.023(3) -0.010(3) -0.007(3)
C181 0.054(3) 0.179(7) 0.084(5) -0.010(5) -0.013(3) 0.003(4)
C182 0.088(4) 0.147(6) 0.094(5) -0.015(4) 0.001(4) -0.005(4)
C183 0.056(3) 0.168(7) 0.087(5) 0.002(5) -0.010(3) 0.005(4)
C184 0.064(3) 0.178(6) 0.099(5) 0.028(5) -0.009(3) -0.006(4)
C185 0.064(3) 0.137(6) 0.101(5) -0.001(5) -0.010(3) 0.005(4)
C186 0.087(4) 0.138(7) 0.115(7) -0.013(6) -0.005(4) -0.003(4)
C187 0.059(3) 0.285(9) 0.094(4) 0.043(5) -0.008(3) 0.006(5)
C188 0.060(3) 0.200(8) 0.096(5) 0.002(5) -0.007(4) -0.001(4)
C189 0.089(4) 0.193(7) 0.057(4) -0.001(5) 0.008(3) -0.003(5)
C190 0.086(4) 0.159(6) 0.103(6) 0.011(5) -0.008(3) 0.012(4)
C191 0.081(4) 0.170(8) 0.104(7) 0.051(6) -0.006(4) 0.001(5)
C192 0.067(3) 0.144(6) 0.096(5) -0.024(4) 0.000(3) 0.009(4)
C193 0.078(4) 0.149(7) 0.089(5) 0.015(5) -0.004(4) -0.011(4)
C194 0.082(4) 0.158(6) 0.085(4) -0.002(4) -0.011(4) 0.007(4)
C195 0.076(4) 0.156(7) 0.094(6) 0.004(5) -0.003(4) -0.006(4)
N196 0.073(3) 0.150(5) 0.117(5) 0.024(5) -0.011(3) -0.003(3)
C197 0.087(4) 0.181(7) 0.081(4) -0.016(5) 0.003(4) 0.009(5)
C198 0.083(4) 0.180(7) 0.089(5) -0.011(6) -0.011(4) -0.003(5)
C199 0.081(4) 0.166(7) 0.091(5) 0.018(4) -0.001(3) 0.000(5)
C200 0.077(4) 0.202(8) 0.082(5) 0.000(5) -0.005(3) -0.012(5)
C201 0.085(4) 0.202(8) 0.076(5) 0.035(6) -0.004(4) -0.008(5)
C202 0.098(4) 0.169(7) 0.081(5) -0.016(4) -0.013(3) 0.014(5)
C203 0.084(4) 0.138(6) 0.110(6) -0.021(5) -0.012(4) 0.001(4)
C204 0.077(4) 0.202(7) 0.077(4) -0.012(4) 0.020(3) 0.003(5)
C205 0.062(3) 0.149(6) 0.080(5) 0.009(5) -0.011(3) -0.007(4)
C206 0.062(3) 0.180(8) 0.094(6) 0.002(6) -0.001(3) -0.009(4)
C207 0.065(3) 0.160(7) 0.091(6) 0.008(5) -0.007(3) 0.002(4)
C208 0.076(4) 0.161(6) 0.082(4) 0.009(5) 0.007(3) 0.004(4)
C209 0.078(4) 0.145(6) 0.094(5) -0.014(5) 0.004(4) -0.006(4)
O210 0.151(4) 0.143(4) 0.143(4) -0.006(4) -0.016(3) 0.017(4)
C211 0.073(4) 0.166(7) 0.089(6) 0.022(6) 0.002(3) 0.003(4)
C212 0.076(4) 0.174(8) 0.092(6) 0.003(6) 0.002(4) -0.011(4)
C213 0.048(3) 0.180(7) 0.080(5) 0.006(5) -0.004(3) -0.003(4)
O214 0.108(3) 0.214(5) 0.123(4) 0.043(4) -0.004(3) 0.005(3)
C215 0.069(4) 0.162(6) 0.087(4) 0.013(5) 0.001(3) -0.020(4)
C216 0.079(4) 0.185(7) 0.078(5) -0.012(5) 0.003(3) 0.014(4)
O217 0.152(4) 0.209(5) 0.107(3) 0.055(3) -0.005(3) -0.008(3)
C218 0.096(4) 0.147(6) 0.101(5) 0.008(5) 0.012(4) -0.006(4)
C219 0.073(4) 0.145(6) 0.087(5) 0.012(5) -0.004(4) -0.012(4)
C220 0.087(4) 0.250(9) 0.082(5) 0.023(5) -0.005(3) 0.005(5)
C221 0.075(4) 0.173(6) 0.086(4) -0.009(4) -0.012(3) 0.008(4)
C222 0.059(3) 0.228(10) 0.088(6) 0.043(5) -0.006(3) -0.027(5)
C223 0.062(3) 0.188(8) 0.098(5) 0.028(5) -0.018(3) -0.017(4)
C224 0.067(3) 0.145(6) 0.101(5) -0.003(5) -0.004(3) 0.011(4)
C225 0.082(4) 0.195(7) 0.099(4) -0.010(4) -0.017(4) -0.029(5)
C226 0.069(4) 0.219(7) 0.079(4) -0.022(5) -0.001(3) -0.012(4)
C227 0.071(4) 0.231(9) 0.072(4) -0.007(5) 0.000(3) -0.012(5)
C228 0.084(4) 0.223(10) 0.089(6) 0.017(7) 0.008(4) -0.012(6)
C229 0.118(5) 0.183(7) 0.104(5) 0.002(5) 0.003(4) 0.004(5)
C230 0.097(4) 0.152(7) 0.113(5) -0.005(6) 0.008(4) -0.005(5)
C231 0.062(4) 0.238(8) 0.107(5) 0.035(5) -0.008(3) -0.007(4)
O232 0.127(4) 0.169(5) 0.139(4) 0.032(4) -0.014(3) 0.009(4)
C233 0.097(4) 0.129(6) 0.110(6) -0.011(5) -0.006(4) 0.007(4)
C234 0.070(4) 0.148(6) 0.094(5) 0.015(5) -0.011(3) -0.010(4)
C235 0.076(4) 0.174(7) 0.109(5) 0.002(4) 0.012(4) -0.006(5)
C236 0.070(4) 0.175(6) 0.077(4) -0.019(4) -0.005(3) 0.014(4)
C237 0.090(4) 0.142(7) 0.108(6) -0.013(5) -0.006(4) -0.018(5)
C238 0.097(4) 0.151(7) 0.085(5) -0.009(5) -0.011(4) -0.021(5)
C239 0.097(4) 0.139(7) 0.106(6) -0.017(5) -0.010(4) -0.015(5)
C240 0.099(4) 0.144(7) 0.094(6) 0.014(5) -0.024(4) -0.008(5)
C241 0.121(5) 0.196(7) 0.078(4) 0.003(5) 0.029(4) 0.010(5)
C242 0.086(4) 0.163(8) 0.104(6) 0.002(6) 0.000(4) -0.008(5)
C243 0.068(4) 0.163(7) 0.083(5) -0.014(5) 0.007(4) -0.002(4)
C244 0.070(4) 0.182(7) 0.080(5) -0.006(5) -0.008(4) -0.012(4)
C245 0.107(5) 0.146(7) 0.123(7) -0.007(6) 0.014(5) -0.001(5)
C246 0.073(4) 0.200(8) 0.089(5) 0.023(6) -0.011(4) -0.009(5)
C247 0.078(4) 0.146(7) 0.100(6) -0.016(5) 0.010(4) -0.006(5)
C248 0.081(4) 0.176(8) 0.094(6) -0.028(5) -0.002(4) 0.005(5)
O249 0.173(5) 0.174(5) 0.112(4) -0.023(3) 0.005(3) 0.012(4)
C250 0.105(5) 0.189(7) 0.073(4) -0.006(5) -0.001(4) -0.008(5)
C251 0.065(4) 0.220(9) 0.088(6) -0.007(5) -0.003(3) 0.006(5)
C252 0.070(4) 0.175(8) 0.089(5) 0.005(6) 0.001(4) -0.005(4)
C253 0.089(4) 0.172(8) 0.082(5) 0.011(5) -0.004(4) 0.003(5)
C254 0.097(4) 0.223(8) 0.082(4) 0.014(5) 0.002(4) 0.013(5)
C255 0.126(5) 0.185(7) 0.081(5) -0.023(5) -0.010(4) 0.026(6)
C256 0.098(4) 0.149(7) 0.106(5) 0.009(5) -0.008(4) 0.009(5)
C257 0.106(5) 0.173(8) 0.088(5) -0.028(6) -0.010(4) 0.002(5)
C258 0.062(3) 0.199(8) 0.078(5) 0.020(5) 0.001(3) -0.002(4)
C259 0.066(4) 0.172(7) 0.064(4) -0.006(4) 0.003(3) 0.007(5)
O260 0.167(5) 0.161(5) 0.156(5) -0.024(4) 0.017(4) 0.013(4)
C261 0.099(5) 0.188(8) 0.078(5) 0.008(5) -0.006(4) -0.001(5)
C262 0.096(4) 0.161(6) 0.114(5) 0.009(5) -0.003(4) 0.005(5)
C263 0.122(5) 0.145(7) 0.105(6) -0.021(5) -0.017(4) -0.002(5)
C264 0.141(6) 0.280(10) 0.078(5) 0.001(6) 0.029(4) 0.071(7)
C265 0.116(5) 0.131(7) 0.105(6) -0.010(6) -0.011(4) -0.016(5)
C266 0.096(5) 0.172(7) 0.126(7) 0.045(6) -0.011(4) -0.005(5)
C267 0.117(5) 0.143(6) 0.133(6) -0.007(5) 0.016(5) 0.007(5)
C268 0.088(4) 0.180(7) 0.108(5) -0.034(4) 0.018(4) 0.005(5)
C269 0.128(5) 0.219(6) 0.091(4) 0.040(4) 0.013(4) -0.032(5)
C270 0.112(5) 0.163(7) 0.091(6) -0.015(5) -0.004(4) -0.004(5)
C271 0.109(5) 0.132(6) 0.156(8) -0.008(6) -0.015(5) -0.015(4)
C272 0.112(5) 0.139(7) 0.099(6) 0.021(5) -0.023(4) -0.008(5)
C273 0.107(5) 0.163(7) 0.102(5) -0.004(5) 0.003(4) -0.007(5)
C274 0.096(4) 0.126(6) 0.127(7) -0.003(6) -0.004(4) -0.005(4)
C275 0.133(6) 0.205(9) 0.071(4) -0.011(5) 0.014(4) 0.034(6)
C276 0.085(4) 0.188(9) 0.095(6) 0.014(6) -0.004(4) -0.021(5)
O277 0.087(3) 0.311(8) 0.146(4) -0.074(5) 0.034(3) -0.025(4)
C278 0.054(3) 0.197(8) 0.076(5) -0.008(5) -0.003(3) -0.003(4)
C279 0.096(6) 0.306(12) 0.109(6) 0.057(7) 0.019(5) 0.039(6)
C280 0.074(4) 0.194(7) 0.097(5) 0.010(5) 0.001(4) -0.017(4)
C281 0.111(5) 0.151(8) 0.146(8) 0.030(6) -0.003(5) 0.004(6)
C282 0.073(4) 0.335(12) 0.086(5) 0.014(6) 0.008(4) 0.008(6)
O283 0.179(5) 0.161(4) 0.096(3) -0.030(3) -0.003(3) 0.017(4)
C284 0.132(6) 0.234(9) 0.078(5) 0.008(6) 0.014(4) 0.041(7)
O285 0.220(6) 0.233(6) 0.156(5) 0.046(5) 0.086(5) 0.043(5)
C286 0.265(12) 0.191(9) 0.071(5) 0.026(6) 0.051(6) -0.002(9)
C287 0.103(5) 0.230(11) 0.113(6) -0.003(8) 0.034(4) 0.014(6)
C288 0.109(5) 0.194(7) 0.100(5) -0.030(6) -0.006(4) 0.008(5)
C289 0.115(5) 0.139(7) 0.147(8) -0.013(6) 0.004(5) 0.000(5)
C290 0.093(4) 0.167(7) 0.083(5) -0.008(4) -0.003(4) -0.003(5)
C291 0.071(4) 0.160(7) 0.115(6) 0.024(6) -0.012(4) -0.004(4)
C292 0.098(4) 0.198(8) 0.086(5) -0.011(5) -0.001(4) 0.031(5)
C293 0.101(5) 0.313(11) 0.065(5) 0.009(6) 0.005(4) 0.008(7)
C294 0.116(5) 0.217(9) 0.076(5) -0.013(6) -0.010(4) 0.005(6)
C295 0.191(8) 0.238(9) 0.071(4) -0.018(5) 0.021(5) 0.018(7)
C296 0.097(5) 0.147(6) 0.148(7) 0.016(7) -0.009(5) -0.009(4)
C297 0.092(4) 0.204(8) 0.122(5) -0.032(5) -0.006(4) 0.011(5)
C298 0.074(5) 0.271(10) 0.106(6) -0.026(6) 0.021(4) -0.009(6)
C299 0.107(5) 0.132(7) 0.140(8) -0.013(6) 0.010(5) 0.010(5)
C300 0.115(5) 0.145(7) 0.134(7) 0.022(7) 0.010(5) 0.007(5)
C301 0.144(6) 0.158(8) 0.113(6) -0.003(6) -0.002(5) -0.012(6)
C302 0.094(4) 0.206(8) 0.121(5) -0.020(5) 0.014(4) 0.027(5)
C303 0.098(5) 0.139(7) 0.133(7) -0.022(6) 0.008(5) -0.007(5)
C304 0.164(7) 0.177(8) 0.140(7) -0.044(6) 0.004(6) -0.013(6)
C305 0.159(7) 0.369(14) 0.093(5) 0.038(7) 0.013(5) 0.111(9)
C306 0.270(11) 0.484(18) 0.053(4) 0.090(7) 0.028(6) 0.161(12)
C307 0.126(6) 0.159(7) 0.147(7) 0.001(6) 0.013(5) 0.035(6)
O309 0.257(7) 0.160(5) 0.166(5) 0.024(4) 0.044(5) 0.066(5)
C310 0.080(4) 0.162(8) 0.120(7) 0.004(6) 0.008(4) -0.005(5)
C311 0.102(5) 0.239(8) 0.110(5) -0.034(5) 0.034(4) 0.003(5)
C312 0.133(6) 0.189(9) 0.144(7) -0.034(6) 0.018(5) 0.016(7)
C313 0.095(5) 0.161(8) 0.124(7) 0.000(5) -0.015(4) 0.006(5)
C314 0.224(11) 0.197(10) 0.153(8) -0.022(8) -0.014(8) 0.056(9)
C315 0.091(5) 0.324(12) 0.097(5) 0.018(6) -0.009(5) 0.022(6)
C316 0.153(7) 0.169(7) 0.136(7) -0.005(6) -0.002(5) 0.049(6)
C317 0.129(6) 0.226(9) 0.183(8) -0.021(7) 0.056(6) 0.000(7)
C318 0.221(9) 0.250(7) 0.142(5) 0.085(5) -0.009(5) 0.035(5)
C319 0.073(4) 0.175(8) 0.129(7) 0.040(7) -0.013(4) -0.007(5)
C320 0.140(8) 0.348(16) 0.081(5) 0.028(8) 0.048(5) 0.053(9)
C322 0.214(10) 0.270(13) 0.105(6) -0.019(7) -0.023(6) 0.038(10)
C323 0.139(6) 0.442(17) 0.080(5) 0.045(8) 0.014(5) 0.059(9)
C324 0.316(17) 0.245(12) 0.166(9) -0.049(8) -0.043(10) 0.022(12)
C325 0.116(6) 0.221(9) 0.203(9) 0.005(7) 0.032(6) 0.041(6)
C326 0.166(7) 0.177(7) 0.162(8) -0.009(6) 0.023(6) -0.009(6)
C328 0.241(9) 0.225(6) 0.137(5) 0.063(5) 0.040(5) -0.012(6)
C329 0.161(8) 0.405(18) 0.199(10) 0.001(10) -0.010(7) -0.158(11)
C330 0.44(2) 0.153(8) 0.196(11) 0.040(9) 0.111(13) 0.130(12)
C331 0.096(5) 0.409(15) 0.099(5) -0.047(7) -0.003(4) -0.040(8)
C332 0.133(7) 0.195(8) 0.212(11) 0.028(8) -0.001(7) 0.069(7)
C334 0.175(8) 0.209(10) 0.187(9) -0.020(8) 0.029(7) 0.060(8)
C335 0.304(15) 0.303(14) 0.140(9) 0.051(9) 0.049(9) 0.076(12)
C337 0.220(9) 0.284(12) 0.098(5) 0.041(6) 0.007(6) 0.001(9)
C338 0.204(12) 0.47(2) 0.185(11) 0.129(14) -0.046(9) -0.151(15)
C339 0.155(8) 0.294(13) 0.259(12) 0.003(10) 0.053(8) 0.118(9)
C1 0.104(5) 0.143(7) 0.128(7) -0.010(6) -0.009(5) -0.021(5)
C15 0.201(9) 0.231(10) 0.135(7) 0.023(6) -0.044(6) 0.033(8)
C20 0.264(12) 0.167(8) 0.148(8) -0.030(7) 0.039(8) 0.043(9)
C24 0.458(17) 0.289(11) 0.141(5) 0.091(7) -0.007(7) 0.101(10)
C44 0.222(10) 0.179(8) 0.192(9) 0.029(7) 0.007(8) 0.040(8)
C47 0.432(13) 0.278(13) 0.250(11) 0.101(9) 0.071(9) 0.195(12)
C6 0.273(14) 0.238(11) 0.213(11) -0.058(10) -0.008(10) 0.073(11)
C8 0.235(13) 0.360(17) 0.155(9) -0.008(9) -0.040(8) 0.113(12)
C12 0.279(17) 0.236(15) 0.182(11) -0.062(10) 0.041(11) 0.054(15)
C30 0.305(17) 0.49(3) 0.196(12) 0.020(13) 0.072(12) 0.031(16)
C0AA 0.39(2) 0.253(15) 0.262(17) 0.112(14) 0.154(17) 0.016(16)
C49 0.322(14) 0.295(11) 0.163(5) 0.111(6) 0.077(6) 0.037(10)
C3AA 0.52(2) 0.350(12) 0.175(9) 0.116(9) -0.028(11) 0.156(12)
C1AA 0.274(17) 0.84(5) 0.221(15) 0.04(2) -0.027(12) 0.38(3)
C50 0.35(2) 0.271(15) 0.267(16) -0.024(12) 0.031(13) 0.126(15)
C39 0.468(19) 0.225(8) 0.227(8) 0.015(8) -0.030(9) -0.074(10)
C4AA 0.252(18) 0.200(13) 0.58(4) -0.045(18) 0.12(2) 0.066(15)
C35 0.61(4) 0.289(18) 0.30(2) -0.030(16) 0.05(2) 0.23(2)
C2 1.17(9) 0.231(16) 0.197(15) 0.027(12) -0.01(3) 0.27(3)
C2AA 0.475(16) 0.67(3) 0.62(3) 0.43(2) 0.230(14) 0.383(16)
C21 0.60(2) 0.360(12) 0.197(10) 0.029(9) -0.133(13) 0.079(13)
C9 0.509(18) 0.75(3) 0.58(3) 0.47(3) 0.26(2) 0.36(2)
C3 0.353(17) 0.56(3) 0.63(3) 0.39(3) 0.138(19) 0.19(2)
C4 0.087(10) 0.137(15) 0.097(12) 0.013(10) 0.005(9) 0.013(9)
C5 0.056(8) 0.171(17) 0.095(12) 0.018(10) 0.017(7) 0.001(10)
C1_1 0.201(9) 0.289(12) 0.217(11) 0.024(9) -0.062(9) -0.065(9)
C2_1 0.275(15) 0.332(17) 0.319(16) 0.045(15) -0.061(12) -0.127(13)
C3_1 0.36(2) 0.293(15) 0.36(2) 0.014(14) -0.137(16) -0.125(15)
C4_1 0.42(3) 0.356(17) 0.49(2) -0.040(19) -0.08(2) -0.050(16)
C5_1 0.346(18) 0.321(17) 0.244(13) -0.089(13) -0.009(13) -0.020(12)
C6_1 0.186(9) 0.322(14) 0.182(10) 0.013(10) -0.102(8) 0.001(10)

loop_
_atom_type_symbol
_atom_type_description
_atom_type_scat_dispersion_real
_atom_type_scat_dispersion_imag
_atom_type_scat_source
C C 0.0181 0.0091 'International Tables Vol C Tables 4.2.6.8 and 6.1.1.4'
H H 0.0000 0.0000 'International Tables Vol C Tables 4.2.6.8 and 6.1.1.4'
F F 0.0727 0.0534 'International Tables Vol C Tables 4.2.6.8 and 6.1.1.4'
N N 0.0311 0.0180 'International Tables Vol C Tables 4.2.6.8 and 6.1.1.4'
O O 0.0492 0.0322 'International Tables Vol C Tables 4.2.6.8 and 6.1.1.4'

loop_
_geom_angle_atom_site_label_1
_geom_angle_atom_site_label_2
_geom_angle_atom_site_label_3
_geom_angle
_geom_angle_site_symmetry_1
_geom_angle_site_symmetry_3
_geom_angle_publ_flag
N075 O013 C187 110.3(4) . . ?
C123 N016 C097 115.4(6) . . ?
C131 O017 C204 115.4(5) . . ?
C154 O021 C241 117.9(6) . . ?
F003 C024 C050 116.4(7) . . ?
F003 C024 C068 119.3(6) . . ?
C068 C024 C050 124.2(6) . . ?
C189 O025 C264 115.9(6) . . ?
C068 N027 H027 114.9 . . ?
C158 N027 H027 114.9 . . ?
C158 N027 C068 130.3(5) . . ?
C099 N028 H028 117.3 . . ?
C099 N028 C113 125.4(6) . . ?
C113 N028 H028 117.3 . . ?
C205 N029 C069 118.0(6) . . ?
C134 N030 C090 116.4(6) . . ?
C219 N031 C093 116.3(6) . . ?
C188 O032 C254 118.4(5) . . ?
C224 N034 C089 116.9(6) . . ?
C110 N035 H035 117.5 . . ?
C136 N035 H035 117.5 . . ?
C136 N035 C110 124.9(5) . . ?
C057 N036 H036 113.9 . . ?
C057 N036 C128 132.2(6) . . ?
C128 N036 H036 113.9 . . ?
C259 O037 C225 112.4(5) . . ?
C129 N038 C069 115.4(6) . . ?
F001 C039 C093 119.5(6) . . ?
F001 C039 C106 116.3(7) . . ?
C093 C039 C106 124.2(7) . . ?
C177 N040 H040 116.3 . . ?
C183 N040 H040 116.2 . . ?
C183 N040 C177 127.5(6) . . ?
C243 O042 C229 115.2(5) . . ?
C234 N044 C091 118.3(6) . . ?
C080 N045 C107 115.5(6) . . ?
C113 N046 C253 119.4(7) . . ?
C237 N048 H048 114.8 . . ?
C276 N048 H048 114.9 . . ?
C276 N048 C237 130.2(7) . . ?
C209 O049 C267 119.4(6) . . ?
N053 C050 C024 120.6(6) . . ?
N053 C050 C056 123.2(6) . . ?
C056 C050 C024 116.1(7) . . ?
C106 N051 H051 116.5 . . ?
C278 N051 H051 116.5 . . ?
C278 N051 C106 127.1(6) . . ?
C143 N052 C164 119.4(6) . . ?
C103 N053 C050 117.3(6) . . ?
C185 O054 C262 118.6(5) . . ?
F006 C055 C065 118.6(6) . . ?
F006 C055 C120 115.8(7) . . ?
C120 C055 C065 125.6(6) . . ?
C050 C056 C189 115.0(7) . . ?
C063 C056 C050 119.7(6) . . ?
C063 C056 C189 125.3(6) . . ?
N036 C057 C137 117.4(7) . . ?
N036 C057 C250 128.1(6) . . ?
C137 C057 C250 114.5(7) . . ?
C147 C058 H058 121.8 . . ?
C167 C058 H058 121.8 . . ?
C167 C058 C147 116.4(6) . . ?
C151 N059 C181 118.1(6) . . ?
C101 N060 C065 118.7(6) . . ?
C111 N061 C132 117.9(6) . . ?
C125 O062 C220 117.8(7) . . ?
C056 C063 H063 119.3 . . ?
C153 C063 C056 121.3(6) . . ?
C153 C063 H063 119.3 . . ?
C193 O064 C269 117.0(6) . . ?
C055 C065 C168 115.5(7) . . ?
N060 C065 C055 121.6(6) . . ?
N060 C065 C168 123.0(7) . . ?
C195 N066 H066 115.1 . . ?
C195 N066 C207 129.8(7) . . ?
C207 N066 H066 115.1 . . ?
C209 C067 C093 119.3(7) . . ?
C209 C067 C290 123.4(7) . . ?
C290 C067 C093 117.4(7) . . ?
C024 C068 N027 117.6(6) . . ?
C024 C068 C153 118.4(6) . . ?
C153 C068 N027 124.0(7) . . ?
N029 C069 C155 121.8(7) . . ?
N038 C069 N029 112.8(7) . . ?
N038 C069 C155 125.4(5) . . ?
F008 C070 C090 117.9(6) . . ?
F008 C070 C097 118.0(6) . . ?
C090 C070 C097 123.9(7) . . ?
C139 N071 H071 116.4 . . ?
C139 N071 C205 127.2(6) . . ?
C205 N071 H071 116.4 . . ?
C207 N072 C213 118.2(7) . . ?
F004 C073 C107 118.1(6) . . ?
F004 C073 C177 118.5(6) . . ?
C177 C073 C107 123.4(7) . . ?
H07A C074 H07B 107.7 . . ?
C084 C074 H07A 108.9 . . ?
C084 C074 H07B 108.9 . . ?
C084 C074 C161 113.5(5) . . ?
C161 C074 H07A 108.9 . . ?
C161 C074 H07B 108.9 . . ?
O013 N075 C261 124.8(7) . . ?
O013 N075 C298 120.3(6) . . ?
C261 N075 C298 114.6(6) . . ?
C133 N076 H076 113.7 . . ?
C146 N076 H076 113.7 . . ?
C146 N076 C133 132.6(6) . . ?
C212 N078 C173 117.2(7) . . ?
C291 N079 C252 115.4(7) . . ?
N045 C080 C149 117.1(7) . . ?
N045 C080 C236 125.1(6) . . ?
C236 C080 C149 117.8(7) . . ?
C145 C081 H081 120.7 . . ?
C145 C081 C160 118.6(7) . . ?
C160 C081 H081 120.7 . . ?
C176 N083 H083 116.2 . . ?
C176 N083 C213 127.6(7) . . ?
C213 N083 H083 116.2 . . ?
C074 C084 H08A 109.1 . . ?
C074 C084 H08B 109.1 . . ?
H08A C084 H08B 107.9 . . ?
C110 C084 C074 112.3(5) . . ?
C110 C084 H08A 109.1 . . ?
C110 C084 H08B 109.1 . . ?
C201 O085 C295 119.0(7) . . ?
C203 N086 H086 114.1 . . ?
C248 N086 H086 114.2 . . ?
C248 N086 C203 131.7(7) . . ?
C120 N087 H087 114.9 . . ?
C303 N087 H087 114.9 . . ?
C303 N087 C120 130.2(7) . . ?
C147 N088 H088 116.3 . . ?
C244 N088 H088 116.3 . . ?
C244 N088 C147 127.4(6) . . ?
N034 C089 C126 122.7(7) . . ?
N034 C089 C137 120.4(6) . . ?
C137 C089 C126 116.8(7) . . ?
N030 C090 C070 117.2(7) . . ?
N030 C090 C102 125.0(6) . . ?
C070 C090 C102 117.6(6) . . ?
N044 C091 C118 116.2(7) . . ?
C140 C091 N044 123.6(6) . . ?
C140 C091 C118 120.2(7) . . ?
C109 C092 C097 118.6(6) . . ?
C109 C092 C185 126.4(7) . . ?
C185 C092 C097 115.1(6) . . ?
N031 C093 C067 120.2(7) . . ?
C039 C093 N031 120.6(7) . . ?
C039 C093 C067 119.1(6) . . ?
C149 N095 H095 114.0 . . ?
C149 N095 C160 131.9(6) . . ?
C160 N095 H095 114.0 . . ?
C145 C096 C125 125.3(7) . . ?
C145 C096 C173 118.5(8) . . ?
C173 C096 C125 116.2(9) . . ?
N016 C097 C070 117.4(6) . . ?
N016 C097 C092 124.9(6) . . ?
C070 C097 C092 117.7(6) . . ?
C118 C098 N119 116.0(6) . . ?
C118 C098 C218 120.7(6) . . ?
C218 C098 N119 123.3(7) . . ?
N028 C099 C181 113.8(7) . . ?
O047 C099 N028 127.1(6) . . ?
O047 C099 C181 119.1(7) . . ?
C239 N100 C238 114.5(7) . . ?
N060 C101 C122 124.8(7) . . ?
N060 C101 C183 117.5(6) . . ?
C122 C101 C183 117.6(7) . . ?
C090 C102 C131 115.6(7) . . ?
C109 C102 C090 119.7(6) . . ?
C109 C102 C131 124.7(7) . . ?
N053 C103 C216 126.1(8) . . ?
N053 C103 C248 116.6(7) . . ?
C216 C103 C248 117.3(7) . . ?
C257 O105 C316 121.9(6) . . ?
C039 C106 N051 118.6(7) . . ?
C039 C106 C152 115.8(7) . . ?
N051 C106 C152 125.6(6) . . ?
N045 C107 C073 117.4(7) . . ?
N045 C107 C192 126.1(6) . . ?
C192 C107 C073 116.4(6) . . ?
C092 C109 H109 118.8 . . ?
C102 C109 C092 122.5(6) . . ?
C102 C109 H109 118.8 . . ?
N035 C110 C084 110.4(5) . . ?
N035 C110 H11A 109.6 . . ?
N035 C110 H11B 109.6 . . ?
C084 C110 H11A 109.6 . . ?
C084 C110 H11B 109.5 . . ?
H11A C110 H11B 108.1 . . ?
N061 C111 C170 123.6(8) . . ?
N061 C111 C278 117.2(6) . . ?
C170 C111 C278 119.1(8) . . ?
F010 C112 C160 116.9(7) . . ?
F010 C112 C173 117.2(7) . . ?
C160 C112 C173 125.9(7) . . ?
N046 C113 N028 113.0(7) . . ?
N046 C113 C174 123.2(6) . . ?
C174 C113 N028 123.7(8) . . ?
H11C C114 H11D 107.6 . . ?
C142 C114 H11C 108.7 . . ?
C142 C114 H11D 108.7 . . ?
C142 C114 C161 114.2(5) . . ?
C161 C114 H11C 108.7 . . ?
C161 C114 H11D 108.7 . . ?
C117 N115 H115 118.2 . . ?
C259 N115 H115 118.3 . . ?
C259 N115 C117 123.5(6) . . ?
C167 N116 H116 115.5 . . ?
C270 N116 H116 115.5 . . ?
C270 N116 C167 129.0(6) . . ?
N115 C117 H11E 109.1 . . ?
N115 C117 H11F 109.1 . . ?
N115 C117 C142 112.3(5) . . ?
H11E C117 H11F 107.9 . . ?
C142 C117 H11E 109.1 . . ?
C142 C117 H11F 109.1 . . ?
F002 C118 C091 119.9(7) . . ?
F002 C118 C098 119.9(6) . . ?
C098 C118 C091 120.1(7) . . ?
C098 N119 H119 116.4 . . ?
C247 N119 C098 127.3(6) . . ?
C247 N119 H119 116.3 . . ?
C055 C120 N087 120.1(6) . . ?
C055 C120 C202 117.9(7) . . ?
N087 C120 C202 121.9(7) . . ?
C101 C122 H122 121.3 . . ?
C188 C122 C101 117.5(7) . . ?
C188 C122 H122 121.3 . . ?
N016 C123 C130 125.8(5) . . ?
N016 C123 C158 115.1(7) . . ?
C130 C123 C158 119.1(7) . . ?
C253 N124 H124 115.0 . . ?
C287 N124 H124 115.0 . . ?
C287 N124 C253 130.0(7) . . ?
O062 C125 C096 113.4(8) . . ?
O062 C125 C200 125.6(8) . . ?
C200 C125 C096 121.0(7) . . ?
C190 C126 C089 121.3(7) . . ?
C190 C126 C257 122.2(7) . . ?
C257 C126 C089 116.4(7) . . ?
C169 O127 C302 118.7(6) . . ?
N036 C128 C234 111.6(6) . . ?
O041 C128 N036 124.4(7) . . ?
O041 C128 C234 124.0(6) . . ?
N038 C129 C215 123.4(7) . . ?
N038 C129 C243 115.9(8) . . ?
C215 C129 C243 120.7(7) . . ?
C123 C130 H130 121.5 . . ?
C185 C130 C123 117.1(6) . . ?
C185 C130 H130 121.5 . . ?
O017 C131 C102 115.4(7) . . ?
O017 C131 C166 126.5(6) . . ?
C166 C131 C102 118.1(7) . . ?
N061 C132 C211 121.5(7) . . ?
N061 C132 C258 122.7(8) . . ?
C211 C132 C258 115.7(9) . . ?
N076 C133 C141 119.0(7) . . ?
N076 C133 C159 126.1(8) . . ?
C141 C133 C159 114.8(8) . . ?
N030 C134 C146 112.6(7) . . ?
N030 C134 C166 123.8(6) . . ?
C166 C134 C146 123.6(6) . . ?
C163 C135 C187 120.1(6) . . ?
C282 C135 C163 119.0(6) . . ?
C282 C135 C187 120.9(7) . . ?
O011 C136 N035 122.4(5) . . ?
O011 C136 C235 121.8(5) . . ?
N035 C136 C235 115.7(6) . . ?
F005 C137 C057 116.4(7) . . ?
F005 C137 C089 118.1(6) . . ?
C057 C137 C089 125.6(7) . . ?
C148 N138 H138 115.3 . . ?
C319 N138 H138 115.2 . . ?
C319 N138 C148 129.5(8) . . ?
O043 C139 N071 125.4(7) . . ?
O043 C139 C164 120.1(7) . . ?
N071 C139 C164 114.5(8) . . ?
C091 C140 C154 116.3(8) . . ?
C091 C140 C199 119.5(6) . . ?
C199 C140 C154 124.2(8) . . ?
F007 C141 C133 116.2(7) . . ?
C206 C141 F007 118.3(7) . . ?
C206 C141 C133 125.5(7) . . ?
C114 C142 C117 112.6(5) . . ?
C114 C142 H14A 109.1 . . ?
C114 C142 H14B 109.1 . . ?
C117 C142 H14A 109.1 . . ?
C117 C142 H14B 109.1 . . ?
H14A C142 H14B 107.8 . . ?
N052 C143 C176 120.8(7) . . ?
N052 C143 C227 120.4(8) . . ?
C227 C143 C176 118.8(7) . . ?
C213 C144 H144 121.8 . . ?
C213 C144 C222 116.4(8) . . ?
C222 C144 H144 121.8 . . ?
C081 C145 H145 118.1 . . ?
C096 C145 C081 123.9(7) . . ?
C096 C145 H145 118.1 . . ?
O020 C146 N076 124.8(7) . . ?
O020 C146 C134 122.8(7) . . ?
N076 C146 C134 112.4(6) . . ?
C058 C147 N088 112.4(6) . . ?
C058 C147 C255 124.9(8) . . ?
N088 C147 C255 122.7(8) . . ?
C233 C148 N138 117.3(8) . . ?
C313 C148 N138 124.3(8) . . ?
C313 C148 C233 118.3(8) . . ?
O018 C149 C080 125.5(8) . . ?
O018 C149 N095 124.0(7) . . ?
N095 C149 C080 110.5(7) . . ?
C171 N150 H150 114.5 . . ?
C310 N150 H150 114.6 . . ?
C310 N150 C171 130.9(7) . . ?
N059 C151 C198 121.9(7) . . ?
N059 C151 C244 119.4(7) . . ?
C198 C151 C244 118.7(7) . . ?
C106 C152 H152 119.0 . . ?
C290 C152 C106 122.0(6) . . ?
C290 C152 H152 119.0 . . ?
C063 C153 C068 120.2(7) . . ?
C063 C153 H153 119.9 . . ?
C068 C153 H153 119.9 . . ?
O021 C154 C140 112.9(8) . . ?
C208 C154 O021 126.5(6) . . ?
C208 C154 C140 120.6(7) . . ?
C172 C155 C069 118.8(6) . . ?
C193 C155 C069 118.1(7) . . ?
C193 C155 C172 123.1(7) . . ?
C159 C156 H156 119.8 . . ?
C159 C156 C191 120.4(8) . . ?
C191 C156 H156 119.8 . . ?
H15D C157 H15E 108.5 . . ?
H15F C157 H15G 108.7 . . ?
C261 C157 H15D 110.2 . . ?
C261 C157 H15E 110.1 . . ?
C261 C157 H15F 110.6 . . ?
C261 C157 H15G 110.6 . . ?
C261 C157 C4 107.8(8) . . ?
C4 C157 H15D 110.2 . . ?
C4 C157 H15E 110.1 . . ?
C5 C157 H15F 110.6 . . ?
C5 C157 H15G 110.6 . . ?
C5 C157 C261 105.7(7) . . ?
O022 C158 N027 124.2(6) . . ?
O022 C158 C123 121.3(8) . . ?
N027 C158 C123 114.5(7) . . ?
C133 C159 H159 118.7 . . ?
C156 C159 C133 122.7(8) . . ?
C156 C159 H159 118.7 . . ?
N095 C160 C081 123.7(8) . . ?
C112 C160 C081 116.1(8) . . ?
C112 C160 N095 120.2(6) . . ?
C074 C161 H16A 108.3 . . ?
C074 C161 H16B 108.3 . . ?
C114 C161 C074 116.0(5) . . ?
C114 C161 H16A 108.3 . . ?
C114 C161 H16B 108.3 . . ?
H16A C161 H16B 107.4 . . ?
C274 N162 C186 113.2(7) . . ?
C135 C163 H163 119.5 . . ?
C231 C163 C135 121.0(7) . . ?
C231 C163 H163 119.5 . . ?
N052 C164 C139 119.5(7) . . ?
N052 C164 C226 123.9(7) . . ?
C226 C164 C139 116.6(9) . . ?
C224 C165 H165 121.4 . . ?
C224 C165 C257 117.2(7) . . ?
C257 C165 H165 121.4 . . ?
C131 C166 C134 121.0(6) . . ?
C131 C166 H166 119.5 . . ?
C134 C166 H166 119.5 . . ?
C058 C167 N116 114.9(6) . . ?
C058 C167 C288 126.8(7) . . ?
N116 C167 C288 118.3(9) . . ?
C188 C168 C065 116.1(7) . . ?
C197 C168 C065 119.1(7) . . ?
C197 C168 C188 124.8(7) . . ?
O127 C169 C192 114.4(7) . . ?
O127 C169 C236 126.6(6) . . ?
C236 C169 C192 118.9(7) . . ?
C111 C170 H170 120.4 . . ?
C201 C170 C111 119.3(8) . . ?
C201 C170 H170 120.3 . . ?
N150 C171 C280 120.5(9) . . ?
C211 C171 N150 119.6(7) . . ?
C211 C171 C280 119.9(8) . . ?
C155 C172 H172 121.3 . . ?
C178 C172 C155 117.4(7) . . ?
C178 C172 H172 121.3 . . ?
N078 C173 C096 123.2(8) . . ?
N078 C173 C112 119.8(7) . . ?
C112 C173 C096 117.0(8) . . ?
C113 C174 H174 121.2 . . ?
C292 C174 C113 117.7(7) . . ?
C292 C174 H174 121.2 . . ?
C181 C175 H175 120.2 . . ?
C181 C175 C223 119.7(7) . . ?
C223 C175 H175 120.2 . . ?
O023 C176 N083 123.7(8) . . ?
O023 C176 C143 121.4(7) . . ?
N083 C176 C143 114.8(7) . . ?
N040 C177 C194 125.0(6) . . ?
C073 C177 N040 116.4(7) . . ?
C073 C177 C194 118.6(6) . . ?
C172 C178 H178 119.5 . . ?
C205 C178 C172 121.1(7) . . ?
C205 C178 H178 119.5 . . ?
F019 C179 C203 117.2(8) . . ?
F019 C179 C252 119.2(7) . . ?
C203 C179 C252 123.6(8) . . ?
N059 C181 C099 118.2(8) . . ?
N059 C181 C175 122.6(6) . . ?
C175 C181 C099 119.2(8) . . ?
C209 C182 H182 121.0 . . ?
C219 C182 H182 121.0 . . ?
C219 C182 C209 118.0(7) . . ?
N040 C183 C101 111.7(7) . . ?
O094 C183 N040 125.5(7) . . ?
O094 C183 C101 122.8(6) . . ?
C207 C184 H184 123.5 . . ?
C207 C184 C222 113.1(7) . . ?
C222 C184 H184 123.4 . . ?
O054 C185 C092 115.8(6) . . ?
O054 C185 C130 122.6(7) . . ?
C130 C185 C092 121.6(7) . . ?
C233 C186 N162 117.4(9) . . ?
C233 C186 C1 117.8(8) . . ?
C1 C186 N162 124.7(8) . . ?
O013 C187 C135 105.1(5) . . ?
O013 C187 H18A 110.7 . . ?
O013 C187 H18B 110.7 . . ?
C135 C187 H18A 110.7 . . ?
C135 C187 H18B 110.7 . . ?
H18A C187 H18B 108.8 . . ?
O032 C188 C122 126.1(7) . . ?
O032 C188 C168 114.0(7) . . ?
C122 C188 C168 119.9(7) . . ?
O025 C189 C056 111.4(8) . . ?
C216 C189 O025 127.3(7) . . ?
C216 C189 C056 121.3(6) . . ?
C126 C190 H190 120.4 . . ?
C126 C190 C250 119.1(7) . . ?
C250 C190 H190 120.5 . . ?
C156 C191 C206 119.7(9) . . ?
C228 C191 C156 125.0(8) . . ?
C228 C191 C206 115.3(9) . . ?
C107 C192 C169 115.2(7) . . ?
C221 C192 C107 120.5(6) . . ?
C221 C192 C169 124.4(7) . . ?
O064 C193 C155 116.6(8) . . ?
O064 C193 C215 125.5(7) . . ?
C215 C193 C155 117.8(7) . . ?
C177 C194 H194 120.5 . . ?
C221 C194 C177 119.1(6) . . ?
C221 C194 H194 120.5 . . ?
O033 C195 N066 124.7(7) . . ?
O033 C195 C224 121.7(8) . . ?
N066 C195 C224 113.7(8) . . ?
C242 N196 C206 118.0(7) . . ?
C168 C197 H197 118.3 . . ?
C202 C197 C168 123.3(6) . . ?
C202 C197 H197 118.4 . . ?
C151 C198 H198 119.4 . . ?
C151 C198 C223 121.2(7) . . ?
C223 C198 H198 119.4 . . ?
C140 C199 H199 119.6 . . ?
C218 C199 C140 120.9(6) . . ?
C218 C199 H199 119.5 . . ?
C125 C200 H200 121.9 . . ?
C125 C200 C212 116.3(8) . . ?
C212 C200 H200 121.9 . . ?
O085 C201 C170 123.6(8) . . ?
O085 C201 C258 115.9(9) . . ?
C170 C201 C258 120.3(7) . . ?
C120 C202 H202 120.7 . . ?
C197 C202 C120 118.5(7) . . ?
C197 C202 H202 120.7 . . ?
C179 C203 N086 116.4(8) . . ?
C179 C203 C230 119.2(8) . . ?
C230 C203 N086 124.4(7) . . ?
O017 C204 H20A 110.1 . . ?
O017 C204 H20B 110.1 . . ?
O017 C204 C268 107.9(5) . . ?
H20A C204 H20B 108.4 . . ?
C268 C204 H20A 110.1 . . ?
C268 C204 H20B 110.1 . . ?
N029 C205 N071 113.6(7) . . ?
N029 C205 C178 122.9(6) . . ?
N071 C205 C178 123.5(7) . . ?
C141 C206 C191 117.0(9) . . ?
C141 C206 N196 121.0(7) . . ?
N196 C206 C191 122.0(9) . . ?
N072 C207 N066 111.2(7) . . ?
N072 C207 C184 124.5(7) . . ?
C184 C207 N066 124.2(8) . . ?
C154 C208 H208 120.4 . . ?
C154 C208 C234 119.2(7) . . ?
C234 C208 H208 120.4 . . ?
O049 C209 C182 122.9(8) . . ?
C067 C209 O049 117.6(6) . . ?
C067 C209 C182 119.5(7) . . ?
C265 O210 C304 117.9(6) . . ?
F009 C211 C132 117.8(8) . . ?
C171 C211 F009 117.2(7) . . ?
C171 C211 C132 125.0(7) . . ?
N078 C212 C200 126.1(8) . . ?
N078 C212 C276 116.3(7) . . ?
C200 C212 C276 117.5(8) . . ?
N072 C213 N083 111.5(7) . . ?
N072 C213 C144 124.2(8) . . ?
C144 C213 N083 124.3(7) . . ?
C129 C215 H215 120.1 . . ?
C193 C215 C129 119.9(6) . . ?
C193 C215 H215 120.1 . . ?
C103 C216 H216 121.5 . . ?
C189 C216 C103 117.0(7) . . ?
C189 C216 H216 121.5 . . ?
C228 O217 C318 120.7(8) . . ?
C098 C218 C199 118.6(7) . . ?
C098 C218 H218 120.7 . . ?
C199 C218 H218 120.7 . . ?
N031 C219 C182 126.6(6) . . ?
N031 C219 C247 115.6(7) . . ?
C182 C219 C247 117.8(8) . . ?
O062 C220 H22A 110.0 . . ?
O062 C220 H22B 110.0 . . ?
O062 C220 C293 108.6(7) . . ?
H22A C220 H22B 108.3 . . ?
C293 C220 H22A 110.0 . . ?
C293 C220 H22B 110.0 . . ?
C192 C221 H221 119.1 . . ?
C194 C221 C192 121.9(6) . . ?
C194 C221 H221 119.1 . . ?
C144 C222 C184 123.6(7) . . ?
C144 C222 H222 118.2 . . ?
C184 C222 H222 118.2 . . ?
C175 C223 H223 121.8 . . ?
C198 C223 C175 116.5(7) . . ?
C198 C223 H223 121.8 . . ?
N034 C224 C165 125.7(6) . . ?
N034 C224 C195 117.6(7) . . ?
C165 C224 C195 116.7(8) . . ?
O037 C225 H22F 110.3 . . ?
O037 C225 H22G 110.3 . . ?
H22F C225 H22G 108.5 . . ?
C6_1 C225 O037 107.3(7) . . ?
C6_1 C225 H22F 110.3 . . ?
C6_1 C225 H22G 110.3 . . ?
C164 C226 H226 121.8 . . ?
C251 C226 C164 116.5(8) . . ?
C251 C226 H226 121.7 . . ?
C143 C227 H227 120.6 . . ?
C251 C227 C143 118.7(7) . . ?
C251 C227 H227 120.6 . . ?
C191 C228 O217 117.5(8) . . ?
C266 C228 C191 124.0(8) . . ?
C266 C228 O217 118.5(10) . . ?
O042 C229 H22C 109.5 . . ?
O042 C229 H22D 109.5 . . ?
O042 C229 H22E 109.5 . . ?
H22C C229 H22D 109.5 . . ?
H22C C229 H22E 109.5 . . ?
H22D C229 H22E 109.5 . . ?
C203 C230 H230 120.2 . . ?
C289 C230 C203 119.5(7) . . ?
C289 C230 H230 120.2 . . ?
C163 C231 H231 120.6 . . ?
C163 C231 C279 118.9(6) . . ?
C279 C231 H231 120.6 . . ?
F014 C233 C148 117.0(8) . . ?
F014 C233 C186 119.4(8) . . ?
C186 C233 C148 123.5(9) . . ?
N044 C234 C128 117.4(7) . . ?
N044 C234 C208 122.0(7) . . ?
C208 C234 C128 120.6(7) . . ?
C136 C235 H23A 108.0 . . ?
C136 C235 H23B 108.0 . . ?
C136 C235 H23C 109.0 . . ?
C136 C235 H23D 109.0 . . ?
H23A C235 H23B 107.3 . . ?
H23C C235 H23D 107.8 . . ?
C4 C235 C136 117.1(8) . . ?
C4 C235 H23A 108.0 . . ?
C4 C235 H23B 108.0 . . ?
C5 C235 C136 113.1(8) . . ?
C5 C235 H23C 108.9 . . ?
C5 C235 H23D 109.0 . . ?
C080 C236 H236 120.4 . . ?
C169 C236 C080 119.1(6) . . ?
C169 C236 H236 120.4 . . ?
C240 C237 N048 114.3(8) . . ?
C256 C237 N048 126.1(8) . . ?
C256 C237 C240 119.6(8) . . ?
N100 C238 C240 118.0(8) . . ?
N100 C238 C272 123.8(7) . . ?
C240 C238 C272 118.2(8) . . ?
N100 C239 C263 126.2(7) . . ?
N100 C239 C270 116.8(9) . . ?
C263 C239 C270 117.0(8) . . ?
F012 C240 C237 116.7(8) . . ?
F012 C240 C238 120.6(7) . . ?
C238 C240 C237 122.6(8) . . ?
O021 C241 H24A 110.4 . . ?
O021 C241 H24B 110.4 . . ?
O021 C241 C286 106.8(6) . . ?
H24A C241 H24B 108.6 . . ?
C286 C241 H24A 110.3 . . ?
C286 C241 H24B 110.4 . . ?
N196 C242 C266 125.5(8) . . ?
N196 C242 C319 117.1(8) . . ?
C266 C242 C319 117.4(9) . . ?
O042 C243 C129 114.6(6) . . ?
O077 C243 O042 125.5(7) . . ?
O077 C243 C129 119.9(8) . . ?
O082 C244 N088 124.8(7) . . ?
O082 C244 C151 118.2(7) . . ?
N088 C244 C151 117.0(6) . . ?
C252 C245 C289 118.3(8) . . ?
C300 C245 C252 117.1(8) . . ?
C300 C245 C289 124.5(9) . . ?
C258 C246 H246 118.0 . . ?
C280 C246 H246 118.0 . . ?
C280 C246 C258 124.1(7) . . ?
N119 C247 C219 111.1(8) . . ?
O121 C247 N119 127.1(7) . . ?
O121 C247 C219 121.8(8) . . ?
N086 C248 C103 112.2(7) . . ?
O104 C248 N086 124.8(8) . . ?
O104 C248 C103 123.0(7) . . ?
C057 C250 H250 118.7 . . ?
C190 C250 C057 122.7(6) . . ?
C190 C250 H250 118.7 . . ?
C226 C251 H251 119.4 . . ?
C227 C251 C226 121.1(7) . . ?
C227 C251 H251 119.4 . . ?
N079 C252 C179 117.9(8) . . ?
N079 C252 C245 125.1(8) . . ?
C179 C252 C245 117.1(8) . . ?
N046 C253 N124 113.8(7) . . ?
N046 C253 C275 121.4(9) . . ?
N124 C253 C275 124.8(7) . . ?
O032 C254 H25A 110.6 . . ?
O032 C254 H25B 110.6 . . ?
O032 C254 C284 105.7(6) . . ?
H25A C254 H25B 108.7 . . ?
C284 C254 H25A 110.6 . . ?
C284 C254 H25B 110.6 . . ?
C147 C255 H255 122.1 . . ?
C294 C255 C147 115.7(8) . . ?
C294 C255 H255 122.1 . . ?
C237 C256 H256 120.4 . . ?
C271 C256 C237 119.2(7) . . ?
C271 C256 H256 120.4 . . ?
O105 C257 C126 117.4(7) . . ?
O105 C257 C165 121.6(9) . . ?
C126 C257 C165 121.0(8) . . ?
C201 C258 C132 116.0(9) . . ?
C246 C258 C132 119.3(8) . . ?
C246 C258 C201 124.7(8) . . ?
O015 C259 O037 125.2(6) . . ?
O015 C259 N115 124.2(8) . . ?
N115 C259 O037 110.6(7) . . ?
C299 O260 C20 116.8(8) . . ?
N075 C261 C157 106.5(7) . . ?
O108 C261 N075 122.2(7) . . ?
O108 C261 C157 131.3(8) . . ?
O054 C262 H26A 109.9 . . ?
O054 C262 H26B 109.9 . . ?
O054 C262 C307 109.0(6) . . ?
H26A C262 H26B 108.3 . . ?
C307 C262 H26A 109.9 . . ?
C307 C262 H26B 109.9 . . ?
C239 C263 H263 120.1 . . ?
C265 C263 C239 119.7(8) . . ?
C265 C263 H263 120.2 . . ?
O025 C264 H26C 111.0 . . ?
O025 C264 H26D 111.0 . . ?
O025 C264 C320 103.7(7) . . ?
H26C C264 H26D 109.0 . . ?
C320 C264 H26C 111.0 . . ?
C320 C264 H26D 111.0 . . ?
O210 C265 C272 114.3(8) . . ?
C263 C265 O210 127.3(8) . . ?
C263 C265 C272 118.3(8) . . ?
C228 C266 C242 115.2(8) . . ?
C228 C266 H266 122.4 . . ?
C242 C266 H266 122.4 . . ?
O049 C267 H26E 110.0 . . ?
O049 C267 H26F 110.0 . . ?
O049 C267 C312 108.6(7) . . ?
H26E C267 H26F 108.4 . . ?
C312 C267 H26E 110.0 . . ?
C312 C267 H26F 110.0 . . ?
C204 C268 H268 108.1 . . ?
C204 C268 C311 105.5(6) . . ?
C297 C268 C204 114.2(6) . . ?
C297 C268 H268 108.2 . . ?
C297 C268 C311 112.5(6) . . ?
C311 C268 H268 108.1 . . ?
O064 C269 H26G 110.7 . . ?
O064 C269 H26H 110.7 . . ?
O064 C269 C328 105.2(7) . . ?
H26G C269 H26H 108.8 . . ?
C328 C269 H26G 110.7 . . ?
C328 C269 H26H 110.7 . . ?
N116 C270 C239 115.2(8) . . ?
O283 C270 N116 125.8(7) . . ?
O283 C270 C239 118.9(9) . . ?
C256 C271 H271 118.6 . . ?
C256 C271 C272 122.8(8) . . ?
C272 C271 H271 118.6 . . ?
C238 C272 C265 117.5(7) . . ?
C238 C272 C271 117.4(8) . . ?
C265 C272 C271 125.1(9) . . ?
C287 C273 C329 108.2(9) . . ?
C326 C273 C287 114.1(7) . . ?
C326 C273 C329 108.7(8) . . ?
C326 C273 C15 109.0(8) . . ?
C15 C273 C287 107.1(7) . . ?
C15 C273 C329 109.7(8) . . ?
N162 C274 C301 127.6(8) . . ?
N162 C274 C303 115.2(8) . . ?
C301 C274 C303 117.1(9) . . ?
C253 C275 H275 121.3 . . ?
C292 C275 C253 117.4(7) . . ?
C292 C275 H275 121.3 . . ?
N048 C276 C212 110.9(8) . . ?
O180 C276 N048 124.4(9) . . ?
O180 C276 C212 124.7(7) . . ?
O026 C278 N051 123.0(8) . . ?
O026 C278 C111 121.9(7) . . ?
N051 C278 C111 115.0(7) . . ?
C231 C279 H279 120.2 . . ?
C315 C279 C231 119.6(6) . . ?
C315 C279 H279 120.2 . . ?
C171 C280 H280 122.0 . . ?
C246 C280 C171 116.1(8) . . ?
C246 C280 H280 121.9 . . ?
C291 C281 H281 120.5 . . ?
C300 C281 H281 120.5 . . ?
C300 C281 C291 118.9(8) . . ?
C135 C282 H282 120.2 . . ?
C315 C282 C135 119.6(7) . . ?
C315 C282 H282 120.2 . . ?
C254 C284 H284 108.8 . . ?
C254 C284 C305 109.7(7) . . ?
C254 C284 C322 109.5(7) . . ?
C305 C284 H284 108.8 . . ?
C322 C284 H284 108.8 . . ?
C322 C284 C305 111.1(8) . . ?
C241 C286 H286 112.0 . . ?
C241 C286 C0AA 102.7(9) . . ?
C335 C286 C241 110.7(9) . . ?
C335 C286 H286 112.0 . . ?
C335 C286 C0AA 107.0(11) . . ?
C0AA C286 H286 112.0 . . ?
N124 C287 C273 122.1(8) . . ?
O285 C287 N124 117.4(10) . . ?
O285 C287 C273 120.3(9) . . ?
C167 C288 H288 123.2 . . ?
C294 C288 C167 113.5(8) . . ?
C294 C288 H288 123.2 . . ?
C230 C289 C245 122.2(8) . . ?
C230 C289 H289 118.9 . . ?
C245 C289 H289 118.9 . . ?
C067 C290 H290 119.3 . . ?
C152 C290 C067 121.5(7) . . ?
C152 C290 H290 119.3 . . ?
N079 C291 C281 125.2(7) . . ?
N079 C291 C310 113.9(9) . . ?
C281 C291 C310 120.9(9) . . ?
C174 C292 C275 120.8(7) . . ?
C174 C292 H292 119.6 . . ?
C275 C292 H292 119.6 . . ?
C220 C293 H293 108.4 . . ?
C220 C293 C323 108.5(8) . . ?
C220 C293 C331 113.2(6) . . ?
C323 C293 H293 108.3 . . ?
C331 C293 H293 108.3 . . ?
C331 C293 C323 110.0(7) . . ?
C255 C294 H294 118.7 . . ?
C288 C294 C255 122.6(7) . . ?
C288 C294 H294 118.7 . . ?
O085 C295 H29A 111.6 . . ?
O085 C295 H29B 111.6 . . ?
O085 C295 C306 100.8(7) . . ?
H29A C295 H29B 109.4 . . ?
C306 C295 H29A 111.6 . . ?
C306 C295 H29B 111.6 . . ?
C313 C296 H296 119.7 . . ?
C313 C296 C1 120.6(8) . . ?
C1 C296 H296 119.7 . . ?
C268 C297 H29C 109.5 . . ?
C268 C297 H29D 109.5 . . ?
C268 C297 H29E 109.5 . . ?
H29C C297 H29D 109.5 . . ?
H29C C297 H29E 109.5 . . ?
H29D C297 H29E 109.5 . . ?
N075 C298 C4 104.9(9) . . ?
N075 C298 C5 102.2(10) . . ?
O277 C298 N075 126.0(6) . . ?
O277 C298 C4 127.2(11) . . ?
O277 C298 C5 128.3(10) . . ?
O260 C299 C1 113.5(10) . . ?
C301 C299 O260 125.5(9) . . ?
C301 C299 C1 121.0(9) . . ?
C281 C300 C245 118.2(9) . . ?
O309 C300 C245 116.6(9) . . ?
O309 C300 C281 125.2(9) . . ?
C274 C301 H301 121.5 . . ?
C299 C301 C274 117.0(8) . . ?
C299 C301 H301 121.5 . . ?
O127 C302 H30A 109.6 . . ?
O127 C302 H30B 109.7 . . ?
H30A C302 H30B 108.2 . . ?
C332 C302 O127 110.0(7) . . ?
C332 C302 H30A 109.6 . . ?
C332 C302 H30B 109.7 . . ?
N087 C303 C274 116.0(8) . . ?
O249 C303 N087 122.3(8) . . ?
O249 C303 C274 121.7(9) . . ?
O210 C304 H30C 109.8 . . ?
O210 C304 H30D 109.7 . . ?
O210 C304 C330 109.5(6) . . ?
H30C C304 H30D 108.2 . . ?
C330 C304 H30C 109.8 . . ?
C330 C304 H30D 109.7 . . ?
C284 C305 H30E 109.4 . . ?
C284 C305 H30F 109.5 . . ?
C284 C305 H30G 109.5 . . ?
H30E C305 H30F 109.5 . . ?
H30E C305 H30G 109.5 . . ?
H30F C305 H30G 109.5 . . ?
C295 C306 H306 115.3 . . ?
C337 C306 C295 97.7(9) . . ?
C337 C306 H306 115.3 . . ?
C30 C306 C295 98.8(9) . . ?
C30 C306 H306 115.3 . . ?
C30 C306 C337 112.0(11) . . ?
C262 C307 H307 108.0 . . ?
C262 C307 C44 108.5(7) . . ?
C325 C307 C262 112.1(7) . . ?
C325 C307 H307 108.0 . . ?
C325 C307 C44 112.0(8) . . ?
C44 C307 H307 108.1 . . ?
C300 O309 C47 116.6(8) . . ?
N150 C310 C291 112.9(9) . . ?
O214 C310 N150 126.6(8) . . ?
O214 C310 C291 120.5(9) . . ?
C268 C311 H31A 109.4 . . ?
C268 C311 H31B 109.5 . . ?
C268 C311 H31C 109.5 . . ?
H31A C311 H31B 109.5 . . ?
H31A C311 H31C 109.5 . . ?
H31B C311 H31C 109.5 . . ?
C267 C312 H312 108.7 . . ?
C267 C312 C334 109.3(8) . . ?
C317 C312 C267 108.7(7) . . ?
C317 C312 H312 108.7 . . ?
C317 C312 C334 112.6(8) . . ?
C334 C312 H312 108.7 . . ?
C148 C313 C296 120.3(8) . . ?
C148 C313 H313 119.8 . . ?
C296 C313 H313 119.8 . . ?
C316 C314 H314 108.7 . . ?
C316 C314 C50 105.6(9) . . ?
C324 C314 H314 108.7 . . ?
C324 C314 C316 112.7(10) . . ?
C324 C314 C50 112.4(11) . . ?
C50 C314 H314 108.6 . . ?
C279 C315 H315 119.0 . . ?
C282 C315 C279 122.0(7) . . ?
C282 C315 H315 119.0 . . ?
O105 C316 C314 107.0(7) . . ?
O105 C316 H31D 110.3 . . ?
O105 C316 H31E 110.3 . . ?
C314 C316 H31D 110.3 . . ?
C314 C316 H31E 110.3 . . ?
H31D C316 H31E 108.6 . . ?
C312 C317 H31F 109.4 . . ?
C312 C317 H31G 109.5 . . ?
C312 C317 H31H 109.5 . . ?
H31F C317 H31G 109.5 . . ?
H31F C317 H31H 109.5 . . ?
H31G C317 H31H 109.5 . . ?
O217 C318 H31I 110.2 . . ?
O217 C318 H31J 110.3 . . ?
O217 C318 C24 107.5(8) . . ?
H31I C318 H31J 108.5 . . ?
C24 C318 H31I 110.2 . . ?
C24 C318 H31J 110.3 . . ?
N138 C319 C242 112.7(9) . . ?
O232 C319 N138 123.4(9) . . ?
O232 C319 C242 123.8(8) . . ?
C264 C320 H320 108.3 . . ?
C338 C320 C264 113.0(10) . . ?
C338 C320 H320 108.3 . . ?
C338 C320 C8 106.1(11) . . ?
C8 C320 C264 112.7(9) . . ?
C8 C320 H320 108.3 . . ?
C284 C322 H32A 109.5 . . ?
C284 C322 H32B 109.5 . . ?
C284 C322 H32C 109.5 . . ?
H32A C322 H32B 109.5 . . ?
H32A C322 H32C 109.5 . . ?
H32B C322 H32C 109.5 . . ?
C293 C323 H32D 109.4 . . ?
C293 C323 H32E 109.5 . . ?
C293 C323 H32F 109.5 . . ?
H32D C323 H32E 109.5 . . ?
H32D C323 H32F 109.5 . . ?
H32E C323 H32F 109.5 . . ?
C314 C324 H32G 109.5 . . ?
C314 C324 H32H 109.5 . . ?
C314 C324 H32I 109.4 . . ?
H32G C324 H32H 109.5 . . ?
H32G C324 H32I 109.5 . . ?
H32H C324 H32I 109.5 . . ?
C307 C325 H32J 109.5 . . ?
C307 C325 H32K 109.5 . . ?
C307 C325 H32L 109.4 . . ?
H32J C325 H32K 109.5 . . ?
H32J C325 H32L 109.5 . . ?
H32K C325 H32L 109.5 . . ?
C273 C326 H32M 109.5 . . ?
C273 C326 H32N 109.5 . . ?
C273 C326 H32O 109.4 . . ?
H32M C326 H32N 109.5 . . ?
H32M C326 H32O 109.5 . . ?
H32N C326 H32O 109.5 . . ?
C269 C328 H328 110.8 . . ?
C269 C328 C49 103.2(9) . . ?
C269 C328 C39 103.9(10) . . ?
C49 C328 H328 110.9 . . ?
C39 C328 H328 110.8 . . ?
C39 C328 C49 116.6(11) . . ?
C273 C329 H32P 109.5 . . ?
C273 C329 H32Q 109.4 . . ?
C273 C329 H32R 109.5 . . ?
H32P C329 H32Q 109.5 . . ?
H32P C329 H32R 109.5 . . ?
H32Q C329 H32R 109.5 . . ?
C304 C330 H330 109.7 . . ?
C304 C330 C6 105.4(8) . . ?
C304 C330 C2 103.4(9) . . ?
C6 C330 H330 109.8 . . ?
C2 C330 H330 109.7 . . ?
C2 C330 C6 118.4(9) . . ?
C293 C331 H33A 109.5 . . ?
C293 C331 H33B 109.5 . . ?
C293 C331 H33C 109.5 . . ?
H33A C331 H33B 109.5 . . ?
H33A C331 H33C 109.5 . . ?
H33B C331 H33C 109.5 . . ?
C302 C332 H332 101.6 . . ?
C302 C332 C339 106.6(9) . . ?
C339 C332 H332 101.6 . . ?
C1AA C332 C302 124.0(13) . . ?
C1AA C332 H332 101.4 . . ?
C1AA C332 C339 117.5(10) . . ?
C312 C334 H33D 109.5 . . ?
C312 C334 H33E 109.5 . . ?
C312 C334 H33F 109.4 . . ?
H33D C334 H33E 109.5 . . ?
H33D C334 H33F 109.5 . . ?
H33E C334 H33F 109.5 . . ?
C286 C335 H33G 109.5 . . ?
C286 C335 H33H 109.5 . . ?
C286 C335 H33I 109.5 . . ?
H33G C335 H33H 109.5 . . ?
H33G C335 H33I 109.5 . . ?
H33H C335 H33I 109.5 . . ?
C306 C337 H33J 109.4 . . ?
C306 C337 H33K 109.5 . . ?
C306 C337 H33L 109.5 . . ?
H33J C337 H33K 109.5 . . ?
H33J C337 H33L 109.5 . . ?
H33K C337 H33L 109.5 . . ?
C320 C338 H33M 109.5 . . ?
C320 C338 H33N 109.5 . . ?
C320 C338 H33O 109.4 . . ?
H33M C338 H33N 109.5 . . ?
H33M C338 H33O 109.5 . . ?
H33N C338 H33O 109.5 . . ?
C332 C339 H33P 109.5 . . ?
C332 C339 H33Q 109.4 . . ?
C332 C339 H33R 109.5 . . ?
H33P C339 H33Q 109.5 . . ?
H33P C339 H33R 109.5 . . ?
H33Q C339 H33R 109.5 . . ?
C186 C1 C296 119.4(8) . . ?
C186 C1 C299 116.3(9) . . ?
C296 C1 C299 124.2(10) . . ?
C273 C15 H15A 109.5 . . ?
C273 C15 H15B 109.5 . . ?
C273 C15 H15C 109.5 . . ?
H15A C15 H15B 109.5 . . ?
H15A C15 H15C 109.5 . . ?
H15B C15 H15C 109.5 . . ?
O260 C20 H20C 109.8 . . ?
O260 C20 H20D 109.8 . . ?
O260 C20 C12 109.4(9) . . ?
H20C C20 H20D 108.2 . . ?
C12 C20 H20C 109.8 . . ?
C12 C20 H20D 109.8 . . ?
C318 C24 H24 115.9 . . ?
C318 C24 C3AA 102.5(9) . . ?
C3AA C24 H24 115.9 . . ?
C21 C24 C318 100.4(12) . . ?
C21 C24 H24 115.9 . . ?
C21 C24 C3AA 104.1(16) . . ?
C307 C44 H44A 109.4 . . ?
C307 C44 H44B 109.5 . . ?
C307 C44 H44C 109.5 . . ?
H44A C44 H44B 109.5 . . ?
H44A C44 H44C 109.5 . . ?
H44B C44 H44C 109.5 . . ?
O309 C47 H47A 109.9 . . ?
O309 C47 H47B 109.8 . . ?
O309 C47 C2AA 109.2(11) . . ?
H47A C47 H47B 108.3 . . ?
C2AA C47 H47A 109.9 . . ?
C2AA C47 H47B 109.8 . . ?
C330 C6 H6A 109.5 . . ?
C330 C6 H6B 109.5 . . ?
C330 C6 H6C 109.5 . . ?
H6A C6 H6B 109.5 . . ?
H6A C6 H6C 109.5 . . ?
H6B C6 H6C 109.5 . . ?
C320 C8 H8A 109.5 . . ?
C320 C8 H8B 109.5 . . ?
C320 C8 H8C 109.4 . . ?
H8A C8 H8B 109.5 . . ?
H8A C8 H8C 109.5 . . ?
H8B C8 H8C 109.5 . . ?
C20 C12 H12 109.2 . . ?
C20 C12 C35 105.4(12) . . ?
C4AA C12 C20 111.2(15) . . ?
C4AA C12 H12 109.2 . . ?
C4AA C12 C35 112.6(17) . . ?
C35 C12 H12 109.2 . . ?
C306 C30 H30H 109.5 . . ?
C306 C30 H30I 109.4 . . ?
C306 C30 H30J 109.5 . . ?
H30H C30 H30I 109.5 . . ?
H30H C30 H30J 109.5 . . ?
H30I C30 H30J 109.5 . . ?
C286 C0AA H0AA 109.5 . . ?
C286 C0AA H0AB 109.4 . . ?
C286 C0AA H0AC 109.5 . . ?
H0AA C0AA H0AB 109.5 . . ?
H0AA C0AA H0AC 109.5 . . ?
H0AB C0AA H0AC 109.5 . . ?
C328 C49 H49A 109.5 . . ?
C328 C49 H49B 109.4 . . ?
C328 C49 H49C 109.5 . . ?
H49A C49 H49B 109.5 . . ?
H49A C49 H49C 109.5 . . ?
H49B C49 H49C 109.5 . . ?
C24 C3AA H3AA 109.5 . . ?
C24 C3AA H3AB 109.5 . . ?
C24 C3AA H3AC 109.5 . . ?
H3AA C3AA H3AB 109.5 . . ?
H3AA C3AA H3AC 109.5 . . ?
H3AB C3AA H3AC 109.5 . . ?
C332 C1AA H1AA 110.4 . . ?
C332 C1AA H1AB 110.1 . . ?
C332 C1AA H1AC 110.2 . . ?
H1AA C1AA H1AB 108.7 . . ?
H1AA C1AA H1AC 108.7 . . ?
H1AB C1AA H1AC 108.7 . . ?
C314 C50 H50A 109.5 . . ?
C314 C50 H50B 109.5 . . ?
C314 C50 H50C 109.4 . . ?
H50A C50 H50B 109.5 . . ?
H50A C50 H50C 109.5 . . ?
H50B C50 H50C 109.5 . . ?
C328 C39 H39A 109.5 . . ?
C328 C39 H39B 109.4 . . ?
C328 C39 H39C 109.5 . . ?
H39A C39 H39B 109.5 . . ?
H39A C39 H39C 109.5 . . ?
H39B C39 H39C 109.5 . . ?
C12 C4AA H4AA 109.5 . . ?
C12 C4AA H4AB 109.5 . . ?
C12 C4AA H4AC 109.4 . . ?
H4AA C4AA H4AB 109.5 . . ?
H4AA C4AA H4AC 109.5 . . ?
H4AB C4AA H4AC 109.5 . . ?
C12 C35 H35A 109.5 . . ?
C12 C35 H35B 109.5 . . ?
C12 C35 H35C 109.5 . . ?
H35A C35 H35B 109.4 . . ?
H35A C35 H35C 109.4 . . ?
H35B C35 H35C 109.4 . . ?
C330 C2 H2A 121.0 . . ?
C330 C2 H2B 121.5 . . ?
C330 C2 H2C 121.0 . . ?
H2A C2 H2B 95.7 . . ?
H2A C2 H2C 95.8 . . ?
H2B C2 H2C 95.5 . . ?
C47 C2AA H2AA 110.9 . . ?
C47 C2AA C3 99.0(15) . . ?
C9 C2AA C47 117(2) . . ?
C9 C2AA H2AA 110.9 . . ?
C9 C2AA C3 107.0(19) . . ?
C3 C2AA H2AA 110.9 . . ?
C24 C21 H21A 109.5 . . ?
C24 C21 H21B 109.4 . . ?
C24 C21 H21C 109.5 . . ?
H21A C21 H21B 109.5 . . ?
H21A C21 H21C 109.5 . . ?
H21B C21 H21C 109.5 . . ?
C2AA C9 H9A 110.3 . . ?
C2AA C9 H9B 110.4 . . ?
C2AA C9 H9C 110.3 . . ?
H9A C9 H9B 108.6 . . ?
H9A C9 H9C 108.6 . . ?
H9B C9 H9C 108.6 . . ?
C2AA C3 H3A 111.4 . . ?
C2AA C3 H3B 111.3 . . ?
C2AA C3 H3C 111.6 . . ?
H3A C3 H3B 107.5 . . ?
H3A C3 H3C 107.4 . . ?
H3B C3 H3C 107.5 . . ?
C157 C4 C298 98.9(11) . . ?
C157 C4 H4 108.9 . . ?
C235 C4 C157 121.5(12) . . ?
C235 C4 C298 108.8(13) . . ?
C235 C4 H4 108.9 . . ?
C298 C4 H4 108.9 . . ?
C157 C5 C298 101.7(10) . . ?
C157 C5 H5 106.9 . . ?
C235 C5 C157 124.6(11) . . ?
C235 C5 C298 108.8(13) . . ?
C235 C5 H5 106.9 . . ?
C298 C5 H5 106.9 . . ?
C2_1 C1_1 H1_1 115.2 . . ?
C2_1 C1_1 C6_1 129.6(14) . . ?
C6_1 C1_1 H1_1 115.2 . . ?
C1_1 C2_1 H2_1 126.9 . . ?
C3_1 C2_1 C1_1 106.2(14) . . ?
C3_1 C2_1 H2_1 126.9 . . ?
C2_1 C3_1 H3_1 115.7 . . ?
C2_1 C3_1 C4_1 128.6(17) . . ?
C4_1 C3_1 H3_1 115.7 . . ?
C3_1 C4_1 H4_1 119.3 . . ?
C3_1 C4_1 C5_1 121.3(15) . . ?
C5_1 C4_1 H4_1 119.4 . . ?
C4_1 C5_1 H5_1 124.7 . . ?
C6_1 C5_1 C4_1 110.6(13) . . ?
C6_1 C5_1 H5_1 124.7 . . ?
C225 C6_1 C1_1 120.3(12) . . ?
C225 C6_1 C5_1 117.3(13) . . ?
C5_1 C6_1 C1_1 121.5(13) . . ?

loop_
_geom_bond_atom_site_label_1
_geom_bond_atom_site_label_2
_geom_bond_distance
_geom_bond_site_symmetry_2
_geom_bond_publ_flag
F001 C039 1.375(7) . ?
F002 C118 1.343(7) . ?
F003 C024 1.350(6) . ?
F004 C073 1.334(7) . ?
F005 C137 1.337(7) . ?
F006 C055 1.359(6) . ?
F007 C141 1.361(7) . ?
F008 C070 1.349(7) . ?
F009 C211 1.365(7) . ?
F010 C112 1.365(7) . ?
O011 C136 1.229(6) . ?
F012 C240 1.351(8) . ?
O013 N075 1.355(6) . ?
O013 C187 1.461(7) . ?
F014 C233 1.360(8) . ?
O015 C259 1.234(8) . ?
N016 C097 1.382(7) . ?
N016 C123 1.313(7) . ?
O017 C131 1.327(8) . ?
O017 C204 1.456(6) . ?
O018 C149 1.205(7) . ?
F019 C179 1.344(8) . ?
O020 C146 1.224(7) . ?
O021 C154 1.357(8) . ?
O021 C241 1.439(7) . ?
O022 C158 1.230(7) . ?
O023 C176 1.232(7) . ?
C024 C050 1.424(8) . ?
C024 C068 1.360(8) . ?
O025 C189 1.365(7) . ?
O025 C264 1.471(8) . ?
O026 C278 1.236(8) . ?
N027 H027 0.8600 . ?
N027 C068 1.402(7) . ?
N027 C158 1.358(8) . ?
N028 H028 0.8600 . ?
N028 C099 1.344(8) . ?
N028 C113 1.414(8) . ?
N029 C069 1.393(7) . ?
N029 C205 1.332(7) . ?
N030 C090 1.349(7) . ?
N030 C134 1.343(7) . ?
N031 C093 1.392(8) . ?
N031 C219 1.310(8) . ?
O032 C188 1.353(8) . ?
O032 C254 1.413(7) . ?
O033 C195 1.232(8) . ?
N034 C089 1.380(8) . ?
N034 C224 1.306(8) . ?
N035 H035 0.8600 . ?
N035 C110 1.465(6) . ?
N035 C136 1.346(7) . ?
N036 H036 0.8600 . ?
N036 C057 1.327(8) . ?
N036 C128 1.351(7) . ?
O037 C225 1.450(7) . ?
O037 C259 1.348(8) . ?
N038 C069 1.358(8) . ?
N038 C129 1.350(7) . ?
C039 C093 1.375(9) . ?
C039 C106 1.384(8) . ?
N040 H040 0.8600 . ?
N040 C177 1.415(7) . ?
N040 C183 1.357(8) . ?
O041 C128 1.257(7) . ?
O042 C229 1.442(8) . ?
O042 C243 1.284(8) . ?
O043 C139 1.215(8) . ?
N044 C091 1.369(8) . ?
N044 C234 1.315(7) . ?
N045 C080 1.330(7) . ?
N045 C107 1.363(7) . ?
N046 C113 1.329(8) . ?
N046 C253 1.342(8) . ?
O047 C099 1.217(8) . ?
N048 H048 0.8600 . ?
N048 C237 1.421(9) . ?
N048 C276 1.379(8) . ?
O049 C209 1.372(8) . ?
O049 C267 1.413(8) . ?
C050 N053 1.347(7) . ?
C050 C056 1.414(8) . ?
N051 H051 0.8600 . ?
N051 C106 1.409(8) . ?
N051 C278 1.363(8) . ?
N052 C143 1.336(8) . ?
N052 C164 1.337(8) . ?
N053 C103 1.312(7) . ?
O054 C185 1.362(7) . ?
O054 C262 1.436(7) . ?
C055 C065 1.371(9) . ?
C055 C120 1.364(9) . ?
C056 C063 1.404(9) . ?
C056 C189 1.440(9) . ?
C057 C137 1.385(8) . ?
C057 C250 1.440(9) . ?
C058 H058 0.9300 . ?
C058 C147 1.325(8) . ?
C058 C167 1.258(8) . ?
N059 C151 1.320(7) . ?
N059 C181 1.345(8) . ?
N060 C065 1.357(8) . ?
N060 C101 1.296(7) . ?
N061 C111 1.315(8) . ?
N061 C132 1.373(8) . ?
O062 C125 1.345(8) . ?
O062 C220 1.441(8) . ?
C063 H063 0.9300 . ?
C063 C153 1.385(8) . ?
O064 C193 1.300(8) . ?
O064 C269 1.487(7) . ?
C065 C168 1.435(8) . ?
N066 H066 0.8600 . ?
N066 C195 1.339(8) . ?
N066 C207 1.413(8) . ?
C067 C093 1.428(9) . ?
C067 C209 1.369(9) . ?
C067 C290 1.420(9) . ?
C068 C153 1.393(8) . ?
C069 C155 1.417(8) . ?
C070 C090 1.378(8) . ?
C070 C097 1.399(8) . ?
N071 H071 0.8600 . ?
N071 C139 1.371(8) . ?
N071 C205 1.374(7) . ?
N072 C207 1.340(8) . ?
N072 C213 1.343(8) . ?
C073 C107 1.414(8) . ?
C073 C177 1.365(8) . ?
C074 H07A 0.9700 . ?
C074 H07B 0.9700 . ?
C074 C084 1.520(7) . ?
C074 C161 1.554(8) . ?
N075 C261 1.388(9) . ?
N075 C298 1.415(10) . ?
N076 H076 0.8600 . ?
N076 C133 1.365(8) . ?
N076 C146 1.341(8) . ?
O077 C243 1.240(7) . ?
N078 C173 1.357(8) . ?
N078 C212 1.319(8) . ?
N079 C252 1.341(8) . ?
N079 C291 1.328(8) . ?
C080 C149 1.475(9) . ?
C080 C236 1.395(8) . ?
C081 H081 0.9300 . ?
C081 C145 1.393(9) . ?
C081 C160 1.438(9) . ?
O082 C244 1.254(7) . ?
N083 H083 0.8600 . ?
N083 C176 1.367(8) . ?
N083 C213 1.404(8) . ?
C084 H08A 0.9700 . ?
C084 H08B 0.9700 . ?
C084 C110 1.509(8) . ?
O085 C201 1.350(8) . ?
O085 C295 1.444(8) . ?
N086 H086 0.8600 . ?
N086 C203 1.410(8) . ?
N086 C248 1.348(8) . ?
N087 H087 0.8600 . ?
N087 C120 1.400(8) . ?
N087 C303 1.349(9) . ?
N088 H088 0.8600 . ?
N088 C147 1.392(8) . ?
N088 C244 1.363(8) . ?
C089 C126 1.418(9) . ?
C089 C137 1.392(9) . ?
C090 C102 1.421(8) . ?
C091 C118 1.397(8) . ?
C091 C140 1.366(8) . ?
C092 C097 1.424(8) . ?
C092 C109 1.397(8) . ?
C092 C185 1.405(8) . ?
O094 C183 1.219(7) . ?
N095 H095 0.8600 . ?
N095 C149 1.358(8) . ?
N095 C160 1.395(9) . ?
C096 C125 1.442(10) . ?
C096 C145 1.374(9) . ?
C096 C173 1.425(9) . ?
C098 C118 1.373(8) . ?
C098 N119 1.426(8) . ?
C098 C218 1.389(9) . ?
C099 C181 1.532(9) . ?
N100 C238 1.365(8) . ?
N100 C239 1.321(8) . ?
C101 C122 1.418(8) . ?
C101 C183 1.490(9) . ?
C102 C109 1.378(8) . ?
C102 C131 1.467(8) . ?
C103 C216 1.375(8) . ?
C103 C248 1.512(10) . ?
O104 C248 1.220(8) . ?
O105 C257 1.381(8) . ?
O105 C316 1.426(8) . ?
C106 C152 1.432(9) . ?
C107 C192 1.404(8) . ?
O108 C261 1.201(8) . ?
C109 H109 0.9300 . ?
C110 H11A 0.9700 . ?
C110 H11B 0.9700 . ?
C111 C170 1.406(9) . ?
C111 C278 1.477(10) . ?
C112 C160 1.378(9) . ?
C112 C173 1.391(9) . ?
C113 C174 1.386(9) . ?
C114 H11C 0.9700 . ?
C114 H11D 0.9700 . ?
C114 C142 1.492(8) . ?
C114 C161 1.531(7) . ?
N115 H115 0.8600 . ?
N115 C117 1.459(7) . ?
N115 C259 1.339(7) . ?
N116 H116 0.8600 . ?
N116 C167 1.439(8) . ?
N116 C270 1.351(9) . ?
C117 H11E 0.9700 . ?
C117 H11F 0.9700 . ?
C117 C142 1.521(7) . ?
N119 H119 0.8600 . ?
N119 C247 1.370(8) . ?
C120 C202 1.438(8) . ?
O121 C247 1.200(8) . ?
C122 H122 0.9300 . ?
C122 C188 1.393(9) . ?
C123 C130 1.413(8) . ?
C123 C158 1.486(8) . ?
N124 H124 0.8600 . ?
N124 C253 1.360(8) . ?
N124 C287 1.356(10) . ?
C125 C200 1.368(10) . ?
C126 C190 1.384(9) . ?
C126 C257 1.387(9) . ?
O127 C169 1.351(8) . ?
O127 C302 1.457(7) . ?
C128 C234 1.499(9) . ?
C129 C215 1.433(9) . ?
C129 C243 1.474(9) . ?
C130 H130 0.9300 . ?
C130 C185 1.382(8) . ?
C131 C166 1.353(9) . ?
C132 C211 1.375(9) . ?
C132 C258 1.429(9) . ?
C133 C141 1.387(10) . ?
C133 C159 1.440(9) . ?
C134 C146 1.505(9) . ?
C134 C166 1.395(9) . ?
C135 C163 1.422(9) . ?
C135 C187 1.516(8) . ?
C135 C282 1.389(9) . ?
C136 C235 1.512(8) . ?
N138 H138 0.8600 . ?
N138 C148 1.415(9) . ?
N138 C319 1.374(9) . ?
C139 C164 1.507(10) . ?
C140 C154 1.442(9) . ?
C140 C199 1.398(9) . ?
C141 C206 1.354(9) . ?
C142 H14A 0.9700 . ?
C142 H14B 0.9700 . ?
C143 C176 1.473(9) . ?
C143 C227 1.443(9) . ?
C144 H144 0.9300 . ?
C144 C213 1.354(9) . ?
C144 C222 1.363(9) . ?
C145 H145 0.9300 . ?
C147 C255 1.394(9) . ?
C148 C233 1.380(9) . ?
C148 C313 1.368(10) . ?
N150 H150 0.8600 . ?
N150 C171 1.406(9) . ?
N150 C310 1.353(9) . ?
C151 C198 1.359(9) . ?
C151 C244 1.484(9) . ?
C152 H152 0.9300 . ?
C152 C290 1.350(9) . ?
C153 H153 0.9300 . ?
C154 C208 1.320(8) . ?
C155 C172 1.408(8) . ?
C155 C193 1.407(8) . ?
C156 H156 0.9300 . ?
C156 C159 1.330(9) . ?
C156 C191 1.399(10) . ?
C157 H15D 0.9700 . ?
C157 H15E 0.9700 . ?
C157 H15F 0.9700 . ?
C157 H15G 0.9700 . ?
C157 C261 1.499(10) . ?
C157 C4 1.552(19) . ?
C157 C5 1.497(18) . ?
C159 H159 0.9300 . ?
C161 H16A 0.9700 . ?
C161 H16B 0.9700 . ?
N162 C186 1.425(9) . ?
N162 C274 1.323(9) . ?
C163 H163 0.9300 . ?
C163 C231 1.380(8) . ?
C164 C226 1.410(9) . ?
C165 H165 0.9300 . ?
C165 C224 1.379(9) . ?
C165 C257 1.392(9) . ?
C166 H166 0.9300 . ?
C167 C288 1.439(9) . ?
C168 C188 1.430(9) . ?
C168 C197 1.411(9) . ?
C169 C192 1.454(9) . ?
C169 C236 1.381(9) . ?
C170 H170 0.9300 . ?
C170 C201 1.355(10) . ?
C171 C211 1.330(9) . ?
C171 C280 1.445(9) . ?
C172 H172 0.9300 . ?
C172 C178 1.404(8) . ?
C174 H174 0.9300 . ?
C174 C292 1.381(9) . ?
C175 H175 0.9300 . ?
C175 C181 1.363(9) . ?
C175 C223 1.380(9) . ?
C177 C194 1.427(8) . ?
C178 H178 0.9300 . ?
C178 C205 1.379(9) . ?
C179 C203 1.380(9) . ?
C179 C252 1.404(9) . ?
O180 C276 1.228(9) . ?
C182 H182 0.9300 . ?
C182 C209 1.375(9) . ?
C182 C219 1.367(8) . ?
C184 H184 0.9300 . ?
C184 C207 1.388(9) . ?
C184 C222 1.437(9) . ?
C186 C233 1.369(9) . ?
C186 C1 1.391(10) . ?
C187 H18A 0.9700 . ?
C187 H18B 0.9700 . ?
C189 C216 1.353(9) . ?
C190 H190 0.9300 . ?
C190 C250 1.391(9) . ?
C191 C206 1.437(10) . ?
C191 C228 1.389(11) . ?
C192 C221 1.396(8) . ?
C193 C215 1.390(9) . ?
C194 H194 0.9300 . ?
C194 C221 1.363(8) . ?
C195 C224 1.516(9) . ?
N196 C206 1.391(9) . ?
N196 C242 1.307(9) . ?
C197 H197 0.9300 . ?
C197 C202 1.325(9) . ?
C198 H198 0.9300 . ?
C198 C223 1.379(9) . ?
C199 H199 0.9300 . ?
C199 C218 1.391(9) . ?
C200 H200 0.9300 . ?
C200 C212 1.422(9) . ?
C201 C258 1.423(10) . ?
C202 H202 0.9300 . ?
C203 C230 1.385(9) . ?
C204 H20A 0.9700 . ?
C204 H20B 0.9700 . ?
C204 C268 1.503(9) . ?
C208 H208 0.9300 . ?
C208 C234 1.426(9) . ?
O210 C265 1.360(9) . ?
O210 C304 1.490(9) . ?
C212 C276 1.503(10) . ?
O214 C310 1.234(9) . ?
C215 H215 0.9300 . ?
C216 H216 0.9300 . ?
O217 C228 1.392(8) . ?
O217 C318 1.426(10) . ?
C218 H218 0.9300 . ?
C219 C247 1.533(9) . ?
C220 H22A 0.9700 . ?
C220 H22B 0.9700 . ?
C220 C293 1.484(10) . ?
C221 H221 0.9300 . ?
C222 H222 0.9300 . ?
C223 H223 0.9300 . ?
C225 H22F 0.9700 . ?
C225 H22G 0.9700 . ?
C225 C6_1 1.430(14) . ?
C226 H226 0.9300 . ?
C226 C251 1.386(9) . ?
C227 H227 0.9300 . ?
C227 C251 1.368(10) . ?
C228 C266 1.384(10) . ?
C229 H22C 0.9600 . ?
C229 H22D 0.9600 . ?
C229 H22E 0.9600 . ?
C230 H230 0.9300 . ?
C230 C289 1.362(9) . ?
C231 H231 0.9300 . ?
C231 C279 1.400(10) . ?
O232 C319 1.222(9) . ?
C235 H23A 0.9700 . ?
C235 H23B 0.9700 . ?
C235 H23C 0.9700 . ?
C235 H23D 0.9700 . ?
C235 C4 1.445(18) . ?
C235 C5 1.457(19) . ?
C236 H236 0.9300 . ?
C237 C240 1.398(9) . ?
C237 C256 1.361(9) . ?
C238 C240 1.385(9) . ?
C238 C272 1.402(9) . ?
C239 C263 1.379(9) . ?
C239 C270 1.549(10) . ?
C241 H24A 0.9700 . ?
C241 H24B 0.9700 . ?
C241 C286 1.535(11) . ?
C242 C266 1.415(10) . ?
C242 C319 1.485(11) . ?
C245 C252 1.410(10) . ?
C245 C289 1.434(10) . ?
C245 C300 1.410(10) . ?
C246 H246 0.9300 . ?
C246 C258 1.382(10) . ?
C246 C280 1.352(9) . ?
O249 C303 1.251(8) . ?
C250 H250 0.9300 . ?
C251 H251 0.9300 . ?
C253 C275 1.421(10) . ?
C254 H25A 0.9700 . ?
C254 H25B 0.9700 . ?
C254 C284 1.518(9) . ?
C255 H255 0.9300 . ?
C255 C294 1.364(10) . ?
C256 H256 0.9300 . ?
C256 C271 1.361(9) . ?
O260 C299 1.348(9) . ?
O260 C20 1.396(10) . ?
C262 H26A 0.9700 . ?
C262 H26B 0.9700 . ?
C262 C307 1.509(9) . ?
C263 H263 0.9300 . ?
C263 C265 1.335(9) . ?
C264 H26C 0.9700 . ?
C264 H26D 0.9700 . ?
C264 C320 1.536(12) . ?
C265 C272 1.424(10) . ?
C266 H266 0.9300 . ?
C267 H26E 0.9700 . ?
C267 H26F 0.9700 . ?
C267 C312 1.534(10) . ?
C268 H268 0.9800 . ?
C268 C297 1.488(9) . ?
C268 C311 1.554(8) . ?
C269 H26G 0.9700 . ?
C269 H26H 0.9700 . ?
C269 C328 1.527(12) . ?
C270 O283 1.215(8) . ?
C271 H271 0.9300 . ?
C271 C272 1.430(10) . ?
C273 C287 1.507(11) . ?
C273 C326 1.495(10) . ?
C273 C329 1.508(10) . ?
C273 C15 1.502(10) . ?
C274 C301 1.429(10) . ?
C274 C303 1.491(10) . ?
C275 H275 0.9300 . ?
C275 C292 1.387(10) . ?
O277 C298 1.195(9) . ?
C279 H279 0.9300 . ?
C279 C315 1.389(11) . ?
C280 H280 0.9300 . ?
C281 H281 0.9300 . ?
C281 C291 1.393(10) . ?
C281 C300 1.378(11) . ?
C282 H282 0.9300 . ?
C282 C315 1.368(9) . ?
C284 H284 0.9800 . ?
C284 C305 1.550(10) . ?
C284 C322 1.520(12) . ?
O285 C287 1.271(9) . ?
C286 H286 0.9800 . ?
C286 C335 1.392(12) . ?
C286 C0AA 1.553(19) . ?
C288 H288 0.9300 . ?
C288 C294 1.366(10) . ?
C289 H289 0.9300 . ?
C290 H290 0.9300 . ?
C291 C310 1.531(10) . ?
C292 H292 0.9300 . ?
C293 H293 0.9800 . ?
C293 C323 1.515(12) . ?
C293 C331 1.520(12) . ?
C294 H294 0.9300 . ?
C295 H29A 0.9700 . ?
C295 H29B 0.9700 . ?
C295 C306 1.731(14) . ?
C296 H296 0.9300 . ?
C296 C313 1.378(10) . ?
C296 C1 1.401(10) . ?
C297 H29C 0.9600 . ?
C297 H29D 0.9600 . ?
C297 H29E 0.9600 . ?
C298 C4 1.617(18) . ?
C298 C5 1.607(17) . ?
C299 C301 1.341(10) . ?
C299 C1 1.454(10) . ?
C300 O309 1.331(9) . ?
C301 H301 0.9300 . ?
C302 H30A 0.9700 . ?
C302 H30B 0.9700 . ?
C302 C332 1.446(11) . ?
C304 H30C 0.9700 . ?
C304 H30D 0.9700 . ?
C304 C330 1.540(2) . ?
C305 H30E 0.9600 . ?
C305 H30F 0.9600 . ?
C305 H30G 0.9600 . ?
C306 H306 0.9800 . ?
C306 C337 1.605(14) . ?
C306 C30 1.540(2) . ?
C307 H307 0.9800 . ?
C307 C325 1.478(11) . ?
C307 C44 1.579(11) . ?
O309 C47 1.526(13) . ?
C311 H31A 0.9600 . ?
C311 H31B 0.9600 . ?
C311 H31C 0.9600 . ?
C312 H312 0.9800 . ?
C312 C317 1.499(11) . ?
C312 C334 1.547(11) . ?
C313 H313 0.9300 . ?
C314 H314 0.9800 . ?
C314 C316 1.513(11) . ?
C314 C324 1.475(14) . ?
C314 C50 1.638(15) . ?
C315 H315 0.9300 . ?
C316 H31D 0.9700 . ?
C316 H31E 0.9700 . ?
C317 H31F 0.9600 . ?
C317 H31G 0.9600 . ?
C317 H31H 0.9600 . ?
C318 H31I 0.9700 . ?
C318 H31J 0.9700 . ?
C318 C24 1.559(12) . ?
C320 H320 0.9800 . ?
C320 C338 1.432(13) . ?
C320 C8 1.516(14) . ?
C322 H32A 0.9600 . ?
C322 H32B 0.9600 . ?
C322 H32C 0.9600 . ?
C323 H32D 0.9600 . ?
C323 H32E 0.9600 . ?
C323 H32F 0.9600 . ?
C324 H32G 0.9600 . ?
C324 H32H 0.9600 . ?
C324 H32I 0.9600 . ?
C325 H32J 0.9600 . ?
C325 H32K 0.9600 . ?
C325 H32L 0.9600 . ?
C326 H32M 0.9600 . ?
C326 H32N 0.9600 . ?
C326 H32O 0.9600 . ?
C328 H328 0.9800 . ?
C328 C49 1.564(12) . ?
C328 C39 1.530(16) . ?
C329 H32P 0.9600 . ?
C329 H32Q 0.9600 . ?
C329 H32R 0.9600 . ?
C330 H330 0.9800 . ?
C330 C6 1.542(2) . ?
C330 C2 1.541(2) . ?
C331 H33A 0.9600 . ?
C331 H33B 0.9600 . ?
C331 H33C 0.9600 . ?
C332 H332 0.9800 . ?
C332 C339 1.586(13) . ?
C332 C1AA 1.248(16) . ?
C334 H33D 0.9600 . ?
C334 H33E 0.9600 . ?
C334 H33F 0.9600 . ?
C335 H33G 0.9600 . ?
C335 H33H 0.9600 . ?
C335 H33I 0.9600 . ?
C337 H33J 0.9600 . ?
C337 H33K 0.9600 . ?
C337 H33L 0.9600 . ?
C338 H33M 0.9600 . ?
C338 H33N 0.9600 . ?
C338 H33O 0.9600 . ?
C339 H33P 0.9600 . ?
C339 H33Q 0.9600 . ?
C339 H33R 0.9600 . ?
C15 H15A 0.9600 . ?
C15 H15B 0.9600 . ?
C15 H15C 0.9600 . ?
C20 H20C 0.9700 . ?
C20 H20D 0.9700 . ?
C20 C12 1.484(16) . ?
C24 H24 0.9800 . ?
C24 C3AA 1.590(13) . ?
C24 C21 1.472(13) . ?
C44 H44A 0.9600 . ?
C44 H44B 0.9600 . ?
C44 H44C 0.9600 . ?
C47 H47A 0.9700 . ?
C47 H47B 0.9700 . ?
C47 C2AA 1.581(16) . ?
C6 H6A 0.9600 . ?
C6 H6B 0.9600 . ?
C6 H6C 0.9600 . ?
C8 H8A 0.9600 . ?
C8 H8B 0.9600 . ?
C8 H8C 0.9600 . ?
C12 H12 0.9800 . ?
C12 C4AA 1.42(2) . ?
C12 C35 1.559(19) . ?
C30 H30H 0.9600 . ?
C30 H30I 0.9600 . ?
C30 H30J 0.9600 . ?
C0AA H0AA 0.9600 . ?
C0AA H0AB 0.9600 . ?
C0AA H0AC 0.9600 . ?
C49 H49A 0.9600 . ?
C49 H49B 0.9600 . ?
C49 H49C 0.9600 . ?
C3AA H3AA 0.9600 . ?
C3AA H3AB 0.9600 . ?
C3AA H3AC 0.9600 . ?
C1AA H1AA 0.9660 . ?
C1AA H1AB 0.9658 . ?
C1AA H1AC 0.9659 . ?
C50 H50A 0.9602 . ?
C50 H50B 0.9602 . ?
C50 H50C 0.9602 . ?
C39 H39A 0.9601 . ?
C39 H39B 0.9601 . ?
C39 H39C 0.9601 . ?
C4AA H4AA 0.9600 . ?
C4AA H4AB 0.9600 . ?
C4AA H4AC 0.9600 . ?
C35 H35A 0.9604 . ?
C35 H35B 0.9604 . ?
C35 H35C 0.9604 . ?
C2 H2A 1.0790 . ?
C2 H2B 1.0831 . ?
C2 H2C 1.0788 . ?
C2AA H2AA 0.9800 . ?
C2AA C9 1.555(19) . ?
C2AA C3 1.605(17) . ?
C21 H21A 0.9600 . ?
C21 H21B 0.9600 . ?
C21 H21C 0.9600 . ?
C9 H9A 0.9691 . ?
C9 H9B 0.9693 . ?
C9 H9C 0.9692 . ?
C3 H3A 0.9810 . ?
C3 H3B 0.9808 . ?
C3 H3C 0.9814 . ?
C4 H4 0.9800 . ?
C5 H5 0.9800 . ?
C1_1 H1_1 0.9300 . ?
C1_1 C2_1 1.444(12) . ?
C1_1 C6_1 1.473(12) . ?
C2_1 H2_1 0.9300 . ?
C2_1 C3_1 1.430(13) . ?
C3_1 H3_1 0.9300 . ?
C3_1 C4_1 1.468(14) . ?
C4_1 H4_1 0.9300 . ?
C4_1 C5_1 1.496(14) . ?
C5_1 H5_1 0.9300 . ?
C5_1 C6_1 1.443(13) . ?

loop_
_geom_torsion_atom_site_label_1
_geom_torsion_atom_site_label_2
_geom_torsion_atom_site_label_3
_geom_torsion_atom_site_label_4
_geom_torsion
_geom_torsion_site_symmetry_1
_geom_torsion_site_symmetry_2
_geom_torsion_site_symmetry_3
_geom_torsion_site_symmetry_4
_geom_torsion_publ_flag
F001 C039 C093 N031 0.8(8) . . . . ?
F001 C039 C093 C067 179.9(4) . . . . ?
F001 C039 C106 N051 -1.7(7) . . . . ?
F001 C039 C106 C152 179.9(4) . . . . ?
F003 C024 C050 N053 -0.8(7) . . . . ?
F003 C024 C050 C056 179.5(4) . . . . ?
F003 C024 C068 N027 -0.3(7) . . . . ?
F003 C024 C068 C153 179.7(5) . . . . ?
F004 C073 C107 N045 0.3(7) . . . . ?
F004 C073 C107 C192 -177.9(5) . . . . ?
F004 C073 C177 N040 0.7(8) . . . . ?
F004 C073 C177 C194 -178.7(5) . . . . ?
F006 C055 C065 N060 -1.0(8) . . . . ?
F006 C055 C065 C168 179.6(5) . . . . ?
F006 C055 C120 N087 -0.3(8) . . . . ?
F006 C055 C120 C202 -178.4(5) . . . . ?
F007 C141 C206 C191 -179.9(5) . . . . ?
F007 C141 C206 N196 1.3(8) . . . . ?
F008 C070 C090 N030 -6.9(7) . . . . ?
F008 C070 C090 C102 177.5(4) . . . . ?
F008 C070 C097 N016 5.2(7) . . . . ?
F008 C070 C097 C092 -176.1(4) . . . . ?
F010 C112 C160 C081 -179.2(4) . . . . ?
F010 C112 C160 N095 -1.3(8) . . . . ?
F010 C112 C173 N078 -0.8(8) . . . . ?
F010 C112 C173 C096 178.2(4) . . . . ?
O011 C136 C235 C4 2.8(13) . . . . ?
O011 C136 C235 C5 -38.6(12) . . . . ?
O013 N075 C261 O108 -6.5(10) . . . . ?
O013 N075 C261 C157 175.5(5) . . . . ?
O013 N075 C298 O277 2.6(13) . . . . ?
O013 N075 C298 C4 167.8(8) . . . . ?
O013 N075 C298 C5 -157.6(8) . . . . ?
N016 C123 C130 C185 -1.7(8) . . . . ?
N016 C123 C158 O022 179.0(5) . . . . ?
N016 C123 C158 N027 -1.7(7) . . . . ?
O017 C131 C166 C134 177.5(5) . . . . ?
O017 C204 C268 C297 58.6(7) . . . . ?
O017 C204 C268 C311 -177.3(5) . . . . ?
F019 C179 C203 N086 0.1(8) . . . . ?
F019 C179 C203 C230 179.5(5) . . . . ?
F019 C179 C252 N079 -0.7(8) . . . . ?
F019 C179 C252 C245 -179.3(5) . . . . ?
O021 C154 C208 C234 178.3(5) . . . . ?
O021 C241 C286 C335 -175.5(10) . . . . ?
O021 C241 C286 C0AA 70.5(9) . . . . ?
C024 C050 N053 C103 178.0(5) . . . . ?
C024 C050 C056 C063 -0.6(8) . . . . ?
C024 C050 C056 C189 179.7(5) . . . . ?
C024 C068 C153 C063 2.3(8) . . . . ?
O025 C189 C216 C103 179.8(6) . . . . ?
O025 C264 C320 C338 57.9(11) . . . . ?
O025 C264 C320 C8 -62.3(11) . . . . ?
N027 C068 C153 C063 -177.7(5) . . . . ?
N028 C099 C181 N059 11.9(7) . . . . ?
N028 C099 C181 C175 -169.7(5) . . . . ?
N028 C113 C174 C292 -178.9(5) . . . . ?
N029 C069 C155 C172 -3.0(8) . . . . ?
N029 C069 C155 C193 178.2(5) . . . . ?
N030 C090 C102 C109 -177.6(5) . . . . ?
N030 C090 C102 C131 4.3(8) . . . . ?
N030 C134 C146 O020 172.9(5) . . . . ?
N030 C134 C146 N076 -10.3(6) . . . . ?
N030 C134 C166 C131 2.0(8) . . . . ?
N031 C219 C247 N119 1.8(7) . . . . ?
N031 C219 C247 O121 -179.4(6) . . . . ?
O032 C254 C284 C305 -176.1(7) . . . . ?
O032 C254 C284 C322 61.7(8) . . . . ?
O033 C195 C224 N034 177.0(6) . . . . ?
O033 C195 C224 C165 -4.8(8) . . . . ?
N034 C089 C126 C190 179.9(5) . . . . ?
N034 C089 C126 C257 0.5(8) . . . . ?
N034 C089 C137 F005 0.6(8) . . . . ?
N034 C089 C137 C057 -179.9(5) . . . . ?
N035 C136 C235 C4 -179.3(10) . . . . ?
N035 C136 C235 C5 139.3(10) . . . . ?
N036 C057 C137 F005 0.9(7) . . . . ?
N036 C057 C137 C089 -178.6(5) . . . . ?
N036 C057 C250 C190 180.0(6) . . . . ?
N036 C128 C234 N044 -4.6(7) . . . . ?
N036 C128 C234 C208 173.4(5) . . . . ?
O037 C225 C6_1 C1_1 107.7(9) . . . . ?
O037 C225 C6_1 C5_1 -61.8(13) . . . . ?
N038 C069 C155 C172 179.7(5) . . . . ?
N038 C069 C155 C193 0.9(8) . . . . ?
N038 C129 C215 C193 0.5(8) . . . . ?
N038 C129 C243 O042 -7.3(7) . . . . ?
N038 C129 C243 O077 173.8(5) . . . . ?
C039 C106 C152 C290 -0.3(8) . . . . ?
N040 C177 C194 C221 176.2(5) . . . . ?
O041 C128 C234 N044 174.8(5) . . . . ?
O041 C128 C234 C208 -7.2(8) . . . . ?
O043 C139 C164 N052 175.7(6) . . . . ?
O043 C139 C164 C226 -3.1(9) . . . . ?
N044 C091 C118 F002 0.6(7) . . . . ?
N044 C091 C118 C098 -179.4(5) . . . . ?
N044 C091 C140 C154 0.1(8) . . . . ?
N044 C091 C140 C199 179.0(5) . . . . ?
N045 C080 C149 O018 171.0(5) . . . . ?
N045 C080 C149 N095 -11.6(7) . . . . ?
N045 C080 C236 C169 -3.2(9) . . . . ?
N045 C107 C192 C169 -0.4(8) . . . . ?
N045 C107 C192 C221 179.6(5) . . . . ?
N046 C113 C174 C292 4.6(9) . . . . ?
N046 C253 C275 C292 2.0(10) . . . . ?
O047 C099 C181 N059 -165.9(5) . . . . ?
O047 C099 C181 C175 12.5(8) . . . . ?
N048 C237 C240 F012 0.4(8) . . . . ?
N048 C237 C240 C238 176.9(5) . . . . ?
N048 C237 C256 C271 -179.1(6) . . . . ?
O049 C267 C312 C317 -63.1(9) . . . . ?
O049 C267 C312 C334 173.6(7) . . . . ?
C050 C024 C068 N027 176.2(5) . . . . ?
C050 C024 C068 C153 -3.9(8) . . . . ?
C050 N053 C103 C216 3.7(8) . . . . ?
C050 N053 C103 C248 -177.8(5) . . . . ?
C050 C056 C063 C153 -0.7(8) . . . . ?
C050 C056 C189 O025 -178.7(5) . . . . ?
C050 C056 C189 C216 1.3(8) . . . . ?
N051 C106 C152 C290 -178.6(5) . . . . ?
N052 C143 C176 O023 -178.8(5) . . . . ?
N052 C143 C176 N083 -2.3(7) . . . . ?
N052 C143 C227 C251 0.3(8) . . . . ?
N052 C164 C226 C251 0.9(9) . . . . ?
N053 C050 C056 C063 179.7(5) . . . . ?
N053 C050 C056 C189 0.0(8) . . . . ?
N053 C103 C216 C189 -2.3(9) . . . . ?
N053 C103 C248 N086 -1.9(7) . . . . ?
N053 C103 C248 O104 179.9(6) . . . . ?
O054 C262 C307 C325 -56.5(8) . . . . ?
O054 C262 C307 C44 179.4(6) . . . . ?
C055 C065 C168 C188 179.9(5) . . . . ?
C055 C065 C168 C197 1.3(8) . . . . ?
C055 C120 C202 C197 -3.4(9) . . . . ?
C056 C050 N053 C103 -2.4(8) . . . . ?
C056 C063 C153 C068 -0.2(8) . . . . ?
C056 C189 C216 C103 -0.3(9) . . . . ?
C057 N036 C128 O041 1.6(9) . . . . ?
C057 N036 C128 C234 -179.0(5) . . . . ?
C058 C147 C255 C294 -3.3(10) . . . . ?
C058 C167 C288 C294 0.6(10) . . . . ?
N059 C151 C198 C223 -0.4(9) . . . . ?
N059 C151 C244 O082 165.7(5) . . . . ?
N059 C151 C244 N088 -13.6(8) . . . . ?
N060 C065 C168 C188 0.5(8) . . . . ?
N060 C065 C168 C197 -178.1(5) . . . . ?
N060 C101 C122 C188 0.5(8) . . . . ?
N060 C101 C183 N040 -4.5(7) . . . . ?
N060 C101 C183 O094 176.0(5) . . . . ?
N061 C111 C170 C201 2.9(9) . . . . ?
N061 C111 C278 O026 171.2(5) . . . . ?
N061 C111 C278 N051 -11.8(7) . . . . ?
N061 C132 C211 F009 0.4(8) . . . . ?
N061 C132 C211 C171 179.9(6) . . . . ?
N061 C132 C258 C201 2.2(8) . . . . ?
N061 C132 C258 C246 -178.8(5) . . . . ?
O062 C125 C200 C212 -178.4(5) . . . . ?
O062 C220 C293 C323 176.9(6) . . . . ?
O062 C220 C293 C331 -60.7(8) . . . . ?
C063 C056 C189 O025 1.6(8) . . . . ?
C063 C056 C189 C216 -178.3(6) . . . . ?
O064 C193 C215 C129 177.6(5) . . . . ?
O064 C269 C328 C49 -171.8(8) . . . . ?
O064 C269 C328 C39 66.0(11) . . . . ?
C065 C055 C120 N087 -178.0(5) . . . . ?
C065 C055 C120 C202 3.9(9) . . . . ?
C065 N060 C101 C122 1.0(8) . . . . ?
C065 N060 C101 C183 177.8(5) . . . . ?
C065 C168 C188 O032 -178.9(5) . . . . ?
C065 C168 C188 C122 1.0(8) . . . . ?
C065 C168 C197 C202 -1.2(9) . . . . ?
N066 C195 C224 N034 -1.7(7) . . . . ?
N066 C195 C224 C165 176.5(5) . . . . ?
C068 C024 C050 N053 -177.4(5) . . . . ?
C068 C024 C050 C056 3.0(8) . . . . ?
C068 N027 C158 O022 -4.7(9) . . . . ?
C068 N027 C158 C123 176.0(5) . . . . ?
C069 N029 C205 N071 -177.9(4) . . . . ?
C069 N029 C205 C178 0.4(8) . . . . ?
C069 N038 C129 C215 -1.1(7) . . . . ?
C069 N038 C129 C243 178.0(5) . . . . ?
C069 C155 C172 C178 1.1(8) . . . . ?
C069 C155 C193 O064 -178.5(5) . . . . ?
C069 C155 C193 C215 -1.4(8) . . . . ?
C070 C090 C102 C109 -2.3(8) . . . . ?
C070 C090 C102 C131 179.6(5) . . . . ?
N071 C139 C164 N052 -4.5(8) . . . . ?
N071 C139 C164 C226 176.8(5) . . . . ?
C073 C107 C192 C169 177.7(5) . . . . ?
C073 C107 C192 C221 -2.3(8) . . . . ?
C073 C177 C194 C221 -4.4(8) . . . . ?
C074 C084 C110 N035 -171.9(5) . . . . ?
N075 O013 C187 C135 170.7(7) . . . . ?
N075 C298 C4 C157 25.2(12) . . . . ?
N075 C298 C4 C235 152.9(10) . . . . ?
N075 C298 C5 C157 -27.8(13) . . . . ?
N075 C298 C5 C235 -160.9(10) . . . . ?
N076 C133 C141 F007 -2.4(8) . . . . ?
N076 C133 C141 C206 179.2(5) . . . . ?
N076 C133 C159 C156 -177.5(6) . . . . ?
N078 C212 C276 N048 2.1(8) . . . . ?
N078 C212 C276 O180 180.0(6) . . . . ?
N079 C291 C310 N150 1.5(8) . . . . ?
N079 C291 C310 O214 -179.0(6) . . . . ?
C080 N045 C107 C073 -179.0(5) . . . . ?
C080 N045 C107 C192 -0.9(8) . . . . ?
C084 C074 C161 C114 -165.0(5) . . . . ?
O085 C201 C258 C132 174.9(5) . . . . ?
O085 C201 C258 C246 -4.0(9) . . . . ?
O085 C295 C306 C337 75.2(8) . . . . ?
O085 C295 C306 C30 -171.0(10) . . . . ?
N086 C203 C230 C289 -179.5(6) . . . . ?
N087 C120 C202 C197 178.5(6) . . . . ?
N088 C147 C255 C294 178.4(6) . . . . ?
C089 N034 C224 C165 0.7(9) . . . . ?
C089 N034 C224 C195 178.7(5) . . . . ?
C089 C126 C190 C250 -1.2(9) . . . . ?
C089 C126 C257 O105 178.6(5) . . . . ?
C089 C126 C257 C165 -0.1(9) . . . . ?
C090 N030 C134 C146 -178.5(4) . . . . ?
C090 N030 C134 C166 1.4(7) . . . . ?
C090 C070 C097 N016 -179.1(5) . . . . ?
C090 C070 C097 C092 -0.4(8) . . . . ?
C090 C102 C109 C092 1.5(8) . . . . ?
C090 C102 C131 O017 179.5(5) . . . . ?
C090 C102 C131 C166 -0.6(7) . . . . ?
C091 N044 C234 C128 179.6(5) . . . . ?
C091 N044 C234 C208 1.6(8) . . . . ?
C091 C140 C154 O021 -178.1(5) . . . . ?
C091 C140 C154 C208 0.7(8) . . . . ?
C091 C140 C199 C218 0.8(9) . . . . ?
C093 N031 C219 C182 1.2(9) . . . . ?
C093 N031 C219 C247 -179.2(5) . . . . ?
C093 C039 C106 N051 178.2(5) . . . . ?
C093 C039 C106 C152 -0.2(8) . . . . ?
C093 C067 C209 O049 177.0(5) . . . . ?
C093 C067 C209 C182 -3.0(8) . . . . ?
C093 C067 C290 C152 -1.3(9) . . . . ?
C096 C125 C200 C212 1.7(8) . . . . ?
C097 N016 C123 C130 1.1(8) . . . . ?
C097 N016 C123 C158 -178.2(4) . . . . ?
C097 C070 C090 N030 177.4(5) . . . . ?
C097 C070 C090 C102 1.8(8) . . . . ?
C097 C092 C109 C102 0.0(8) . . . . ?
C097 C092 C185 O054 -177.2(4) . . . . ?
C097 C092 C185 C130 2.5(8) . . . . ?
C098 N119 C247 O121 1.7(10) . . . . ?
C098 N119 C247 C219 -179.6(5) . . . . ?
C099 N028 C113 N046 159.0(5) . . . . ?
C099 N028 C113 C174 -17.8(8) . . . . ?
N100 C238 C240 F012 -2.0(9) . . . . ?
N100 C238 C240 C237 -178.4(5) . . . . ?
N100 C238 C272 C265 -0.9(9) . . . . ?
N100 C238 C272 C271 -178.6(5) . . . . ?
N100 C239 C263 C265 0.7(11) . . . . ?
N100 C239 C270 N116 -6.8(8) . . . . ?
N100 C239 C270 O283 174.4(6) . . . . ?
C101 N060 C065 C055 179.2(5) . . . . ?
C101 N060 C065 C168 -1.5(8) . . . . ?
C101 C122 C188 O032 178.4(5) . . . . ?
C101 C122 C188 C168 -1.4(8) . . . . ?
C102 C131 C166 C134 -2.3(8) . . . . ?
C106 C039 C093 N031 -179.1(5) . . . . ?
C106 C039 C093 C067 0.0(9) . . . . ?
C106 N051 C278 O026 -2.7(9) . . . . ?
C106 N051 C278 C111 -179.7(5) . . . . ?
C106 C152 C290 C067 1.1(9) . . . . ?
C107 N045 C080 C149 -179.1(5) . . . . ?
C107 N045 C080 C236 2.8(8) . . . . ?
C107 C073 C177 N040 -177.8(5) . . . . ?
C107 C073 C177 C194 2.8(9) . . . . ?
C107 C192 C221 C194 0.6(9) . . . . ?
C109 C092 C097 N016 178.1(5) . . . . ?
C109 C092 C097 C070 -0.6(8) . . . . ?
C109 C092 C185 O054 1.4(8) . . . . ?
C109 C092 C185 C130 -178.9(5) . . . . ?
C109 C102 C131 O017 1.6(8) . . . . ?
C109 C102 C131 C166 -178.6(5) . . . . ?
C110 N035 C136 O011 2.8(10) . . . . ?
C110 N035 C136 C235 -175.0(6) . . . . ?
C111 N061 C132 C211 177.0(5) . . . . ?
C111 N061 C132 C258 -2.2(8) . . . . ?
C111 C170 C201 O085 -176.9(5) . . . . ?
C111 C170 C201 C258 -2.7(9) . . . . ?
C113 N028 C099 O047 3.4(10) . . . . ?
C113 N028 C099 C181 -174.3(5) . . . . ?
C113 N046 C253 N124 -180.0(5) . . . . ?
C113 N046 C253 C275 0.2(9) . . . . ?
C113 C174 C292 C275 -2.2(9) . . . . ?
N115 C117 C142 C114 -179.8(4) . . . . ?
N116 C167 C288 C294 178.3(6) . . . . ?
C117 N115 C259 O015 10.5(8) . . . . ?
C117 N115 C259 O037 -169.7(5) . . . . ?
C118 C091 C140 C154 -179.6(5) . . . . ?
C118 C091 C140 C199 -0.7(8) . . . . ?
C118 C098 N119 C247 -179.6(5) . . . . ?
C118 C098 C218 C199 -0.1(9) . . . . ?
N119 C098 C118 F002 -1.1(8) . . . . ?
N119 C098 C118 C091 178.9(5) . . . . ?
N119 C098 C218 C199 -178.8(5) . . . . ?
C120 C055 C065 N060 176.6(5) . . . . ?
C120 C055 C065 C168 -2.8(8) . . . . ?
C120 N087 C303 O249 3.0(11) . . . . ?
C120 N087 C303 C274 -176.8(6) . . . . ?
C122 C101 C183 N040 172.5(5) . . . . ?
C122 C101 C183 O094 -7.0(8) . . . . ?
C123 N016 C097 C070 -179.9(5) . . . . ?
C123 N016 C097 C092 1.5(7) . . . . ?
C123 C130 C185 O054 179.4(5) . . . . ?
C123 C130 C185 C092 -0.3(8) . . . . ?
N124 C253 C275 C292 -177.8(6) . . . . ?
C125 O062 C220 C293 169.2(5) . . . . ?
C125 C096 C145 C081 179.1(5) . . . . ?
C125 C096 C173 N078 0.9(8) . . . . ?
C125 C096 C173 C112 -178.0(5) . . . . ?
C125 C200 C212 N078 1.8(9) . . . . ?
C125 C200 C212 C276 178.5(5) . . . . ?
C126 C089 C137 F005 178.1(5) . . . . ?
C126 C089 C137 C057 -2.4(9) . . . . ?
C126 C190 C250 C057 -0.3(9) . . . . ?
O127 C169 C192 C107 -177.4(5) . . . . ?
O127 C169 C192 C221 2.6(8) . . . . ?
O127 C169 C236 C080 178.6(5) . . . . ?
O127 C302 C332 C339 -172.1(8) . . . . ?
O127 C302 C332 C1AA 46.3(18) . . . . ?
C128 N036 C057 C137 174.8(5) . . . . ?
C128 N036 C057 C250 -4.7(10) . . . . ?
C129 N038 C069 N029 -177.2(4) . . . . ?
C129 N038 C069 C155 0.3(8) . . . . ?
C130 C123 C158 O022 -0.3(8) . . . . ?
C130 C123 C158 N027 179.0(5) . . . . ?
C131 O017 C204 C268 -174.3(5) . . . . ?
C131 C102 C109 C092 179.4(5) . . . . ?
C132 N061 C111 C170 -0.3(8) . . . . ?
C132 N061 C111 C278 -176.7(5) . . . . ?
C133 N076 C146 O020 1.4(10) . . . . ?
C133 N076 C146 C134 -175.4(5) . . . . ?
C133 C141 C206 C191 -1.5(9) . . . . ?
C133 C141 C206 N196 179.6(5) . . . . ?
C134 N030 C090 C070 -180.0(5) . . . . ?
C134 N030 C090 C102 -4.7(7) . . . . ?
C135 C163 C231 C279 3.5(12) . . . . ?
C135 C282 C315 C279 3.1(15) . . . . ?
C136 N035 C110 C084 -158.0(5) . . . . ?
C136 C235 C4 C157 -43.3(18) . . . . ?
C136 C235 C4 C298 -156.8(8) . . . . ?
C136 C235 C5 C157 49.6(18) . . . . ?
C136 C235 C5 C298 169.3(8) . . . . ?
C137 C057 C250 C190 0.5(8) . . . . ?
C137 C089 C126 C190 2.5(8) . . . . ?
C137 C089 C126 C257 -176.9(5) . . . . ?
N138 C148 C233 F014 -2.0(9) . . . . ?
N138 C148 C233 C186 177.5(6) . . . . ?
N138 C148 C313 C296 -177.3(6) . . . . ?
C139 N071 C205 N029 176.8(5) . . . . ?
C139 N071 C205 C178 -1.4(8) . . . . ?
C139 C164 C226 C251 179.5(5) . . . . ?
C140 C091 C118 F002 -179.7(5) . . . . ?
C140 C091 C118 C098 0.3(8) . . . . ?
C140 C154 C208 C234 -0.4(9) . . . . ?
C140 C199 C218 C098 -0.4(9) . . . . ?
C141 C133 C159 C156 0.3(8) . . . . ?
C142 C114 C161 C074 178.4(5) . . . . ?
C143 N052 C164 C139 178.8(5) . . . . ?
C143 N052 C164 C226 -2.6(8) . . . . ?
C143 C227 C251 C226 -2.0(9) . . . . ?
C145 C081 C160 N095 -175.9(5) . . . . ?
C145 C081 C160 C112 1.9(8) . . . . ?
C145 C096 C125 O062 -0.8(8) . . . . ?
C145 C096 C125 C200 179.1(6) . . . . ?
C145 C096 C173 N078 179.1(5) . . . . ?
C145 C096 C173 C112 0.2(8) . . . . ?
C146 N076 C133 C141 168.6(5) . . . . ?
C146 N076 C133 C159 -13.7(10) . . . . ?
C146 C134 C166 C131 -178.1(5) . . . . ?
C147 C058 C167 N116 -177.2(5) . . . . ?
C147 C058 C167 C288 0.6(9) . . . . ?
C147 N088 C244 O082 0.1(9) . . . . ?
C147 N088 C244 C151 179.3(5) . . . . ?
C147 C255 C294 C288 4.5(11) . . . . ?
C148 N138 C319 O232 -0.2(10) . . . . ?
C148 N138 C319 C242 178.5(6) . . . . ?
C149 C080 C236 C169 178.7(5) . . . . ?
C149 N095 C160 C081 -14.6(9) . . . . ?
C149 N095 C160 C112 167.7(6) . . . . ?
N150 C171 C211 F009 0.9(8) . . . . ?
N150 C171 C211 C132 -178.7(5) . . . . ?
N150 C171 C280 C246 178.8(5) . . . . ?
C151 N059 C181 C099 176.6(5) . . . . ?
C151 N059 C181 C175 -1.7(8) . . . . ?
C151 C198 C223 C175 2.2(9) . . . . ?
C154 O021 C241 C286 177.6(7) . . . . ?
C154 C140 C199 C218 179.5(6) . . . . ?
C154 C208 C234 N044 -0.8(9) . . . . ?
C154 C208 C234 C128 -178.7(5) . . . . ?
C155 C172 C178 C205 1.4(8) . . . . ?
C155 C193 C215 C129 0.8(8) . . . . ?
C156 C191 C206 C141 0.3(8) . . . . ?
C156 C191 C206 N196 179.1(5) . . . . ?
C156 C191 C228 O217 0.1(10) . . . . ?
C156 C191 C228 C266 -179.5(6) . . . . ?
C158 N027 C068 C024 -179.2(5) . . . . ?
C158 N027 C068 C153 0.8(9) . . . . ?
C158 C123 C130 C185 177.6(5) . . . . ?
C159 C133 C141 F007 179.6(4) . . . . ?
C159 C133 C141 C206 1.3(9) . . . . ?
C159 C156 C191 C206 1.1(9) . . . . ?
C159 C156 C191 C228 179.4(6) . . . . ?
C160 C081 C145 C096 -2.1(9) . . . . ?
C160 N095 C149 O018 -1.7(10) . . . . ?
C160 N095 C149 C080 -179.2(5) . . . . ?
C160 C112 C173 N078 -179.2(5) . . . . ?
C160 C112 C173 C096 -0.2(9) . . . . ?
C161 C074 C084 C110 -176.8(5) . . . . ?
C161 C114 C142 C117 -163.8(5) . . . . ?
N162 C186 C233 F014 0.0(9) . . . . ?
N162 C186 C233 C148 -179.5(6) . . . . ?
N162 C186 C1 C296 180.0(6) . . . . ?
N162 C186 C1 C299 2.1(10) . . . . ?
N162 C274 C301 C299 2.0(11) . . . . ?
N162 C274 C303 N087 -2.8(8) . . . . ?
N162 C274 C303 O249 177.3(6) . . . . ?
C163 C135 C187 O013 129.4(7) . . . . ?
C163 C135 C282 C315 -1.1(13) . . . . ?
C163 C231 C279 C315 -1.6(13) . . . . ?
C164 N052 C143 C176 178.6(5) . . . . ?
C164 N052 C143 C227 2.0(8) . . . . ?
C164 C226 C251 C227 1.5(9) . . . . ?
C166 C134 C146 O020 -7.0(8) . . . . ?
C166 C134 C146 N076 169.8(5) . . . . ?
C167 C058 C147 N088 179.3(5) . . . . ?
C167 C058 C147 C255 0.8(9) . . . . ?
C167 N116 C270 C239 -178.6(5) . . . . ?
C167 N116 C270 O283 0.1(11) . . . . ?
C167 C288 C294 C255 -3.3(10) . . . . ?
C168 C197 C202 C120 2.2(10) . . . . ?
C169 O127 C302 C332 -173.4(7) . . . . ?
C169 C192 C221 C194 -179.3(6) . . . . ?
C170 C111 C278 O026 -5.3(8) . . . . ?
C170 C111 C278 N051 171.7(5) . . . . ?
C170 C201 C258 C132 0.4(9) . . . . ?
C170 C201 C258 C246 -178.6(6) . . . . ?
C171 N150 C310 O214 5.7(11) . . . . ?
C171 N150 C310 C291 -174.8(5) . . . . ?
C172 C155 C193 O064 2.8(8) . . . . ?
C172 C155 C193 C215 179.9(5) . . . . ?
C172 C178 C205 N029 -2.2(9) . . . . ?
C172 C178 C205 N071 175.9(5) . . . . ?
C173 N078 C212 C200 -3.7(9) . . . . ?
C173 N078 C212 C276 179.6(5) . . . . ?
C173 C096 C125 O062 177.2(4) . . . . ?
C173 C096 C125 C200 -2.8(8) . . . . ?
C173 C096 C145 C081 1.1(9) . . . . ?
C173 C112 C160 C081 -0.8(9) . . . . ?
C173 C112 C160 N095 177.0(5) . . . . ?
C176 N083 C213 N072 170.7(4) . . . . ?
C176 N083 C213 C144 -10.7(9) . . . . ?
C176 C143 C227 C251 -176.4(5) . . . . ?
C177 N040 C183 O094 8.8(9) . . . . ?
C177 N040 C183 C101 -170.7(5) . . . . ?
C177 C073 C107 N045 178.8(5) . . . . ?
C177 C073 C107 C192 0.5(8) . . . . ?
C177 C194 C221 C192 2.8(9) . . . . ?
C179 C203 C230 C289 1.1(9) . . . . ?
C181 N059 C151 C198 0.1(8) . . . . ?
C181 N059 C151 C244 179.4(5) . . . . ?
C181 C175 C223 C198 -3.7(8) . . . . ?
C182 C219 C247 N119 -178.6(5) . . . . ?
C182 C219 C247 O121 0.2(9) . . . . ?
C183 N040 C177 C073 177.0(5) . . . . ?
C183 N040 C177 C194 -3.6(9) . . . . ?
C183 C101 C122 C188 -176.3(5) . . . . ?
C185 O054 C262 C307 179.3(5) . . . . ?
C185 C092 C097 N016 -3.2(8) . . . . ?
C185 C092 C097 C070 178.1(5) . . . . ?
C185 C092 C109 C102 -178.6(5) . . . . ?
C186 N162 C274 C301 -2.1(9) . . . . ?
C186 N162 C274 C303 -178.9(5) . . . . ?
C187 O013 N075 C261 87.9(8) . . . . ?
C187 O013 N075 C298 -98.2(7) . . . . ?
C187 C135 C163 C231 174.6(8) . . . . ?
C187 C135 C282 C315 -177.8(9) . . . . ?
C188 O032 C254 C284 -169.5(6) . . . . ?
C188 C168 C197 C202 -179.7(6) . . . . ?
C189 O025 C264 C320 -176.9(7) . . . . ?
C189 C056 C063 C153 179.0(5) . . . . ?
C190 C126 C257 O105 -0.8(9) . . . . ?
C190 C126 C257 C165 -179.6(6) . . . . ?
C191 C156 C159 C133 -1.5(9) . . . . ?
C191 C228 C266 C242 0.0(10) . . . . ?
C192 C169 C236 C080 1.6(9) . . . . ?
C193 O064 C269 C328 -169.3(7) . . . . ?
C193 C155 C172 C178 179.8(5) . . . . ?
C195 N066 C207 N072 173.3(5) . . . . ?
C195 N066 C207 C184 -9.0(9) . . . . ?
N196 C242 C266 C228 1.9(10) . . . . ?
N196 C242 C319 N138 2.7(8) . . . . ?
N196 C242 C319 O232 -178.6(6) . . . . ?
C197 C168 C188 O032 -0.3(9) . . . . ?
C197 C168 C188 C122 179.5(6) . . . . ?
C198 C151 C244 O082 -15.0(8) . . . . ?
C198 C151 C244 N088 165.7(5) . . . . ?
C199 C140 C154 O021 3.1(8) . . . . ?
C199 C140 C154 C208 -178.1(6) . . . . ?
C200 C212 C276 N048 -174.9(5) . . . . ?
C200 C212 C276 O180 3.0(9) . . . . ?
C201 O085 C295 C306 160.4(7) . . . . ?
C203 N086 C248 C103 -178.0(5) . . . . ?
C203 N086 C248 O104 0.1(10) . . . . ?
C203 C179 C252 N079 178.1(5) . . . . ?
C203 C179 C252 C245 -0.5(9) . . . . ?
C203 C230 C289 C245 -3.2(10) . . . . ?
C204 O017 C131 C102 171.3(5) . . . . ?
C204 O017 C131 C166 -8.6(8) . . . . ?
C205 N029 C069 N038 179.9(5) . . . . ?
C205 N029 C069 C155 2.3(7) . . . . ?
C205 N071 C139 O043 1.3(10) . . . . ?
C205 N071 C139 C164 -178.5(5) . . . . ?
C206 C191 C228 O217 178.3(5) . . . . ?
C206 C191 C228 C266 -1.2(10) . . . . ?
C206 N196 C242 C266 -2.4(9) . . . . ?
C206 N196 C242 C319 179.9(5) . . . . ?
C207 N066 C195 O033 5.8(10) . . . . ?
C207 N066 C195 C224 -175.4(5) . . . . ?
C207 N072 C213 N083 176.9(5) . . . . ?
C207 N072 C213 C144 -1.6(8) . . . . ?
C207 C184 C222 C144 -0.6(8) . . . . ?
C209 O049 C267 C312 172.3(6) . . . . ?
C209 C067 C093 N031 1.2(8) . . . . ?
C209 C067 C093 C039 -177.9(5) . . . . ?
C209 C067 C290 C152 177.3(6) . . . . ?
C209 C182 C219 N031 -3.1(9) . . . . ?
C209 C182 C219 C247 177.4(5) . . . . ?
O210 C265 C272 C238 180.0(6) . . . . ?
O210 C265 C272 C271 -2.5(10) . . . . ?
O210 C304 C330 C6 177.5(8) . . . . ?
O210 C304 C330 C2 52.6(10) . . . . ?
C211 C132 C258 C201 -177.0(5) . . . . ?
C211 C132 C258 C246 2.0(8) . . . . ?
C211 C171 C280 C246 0.6(8) . . . . ?
C212 N078 C173 C096 2.2(8) . . . . ?
C212 N078 C173 C112 -178.9(5) . . . . ?
C213 N072 C207 N066 179.0(4) . . . . ?
C213 N072 C207 C184 1.4(8) . . . . ?
C213 N083 C176 O023 1.9(8) . . . . ?
C213 N083 C176 C143 -174.5(5) . . . . ?
C213 C144 C222 C184 0.4(9) . . . . ?
C215 C129 C243 O042 171.8(5) . . . . ?
C215 C129 C243 O077 -7.1(8) . . . . ?
C216 C103 C248 N086 176.7(5) . . . . ?
C216 C103 C248 O104 -1.5(9) . . . . ?
O217 C228 C266 C242 -179.5(5) . . . . ?
O217 C318 C24 C3AA -173.4(12) . . . . ?
O217 C318 C24 C21 -66.3(15) . . . . ?
C218 C098 C118 F002 -179.9(5) . . . . ?
C218 C098 C118 C091 0.1(9) . . . . ?
C218 C098 N119 C247 -0.8(9) . . . . ?
C219 N031 C093 C039 178.8(5) . . . . ?
C219 N031 C093 C067 -0.3(7) . . . . ?
C219 C182 C209 O049 -176.2(5) . . . . ?
C219 C182 C209 C067 3.8(8) . . . . ?
C220 O062 C125 C096 -178.0(5) . . . . ?
C220 O062 C125 C200 2.1(8) . . . . ?
C222 C144 C213 N072 0.7(9) . . . . ?
C222 C144 C213 N083 -177.6(5) . . . . ?
C222 C184 C207 N066 -177.7(5) . . . . ?
C222 C184 C207 N072 -0.3(8) . . . . ?
C223 C175 C181 N059 3.6(8) . . . . ?
C223 C175 C181 C099 -174.7(5) . . . . ?
C224 N034 C089 C126 -0.7(8) . . . . ?
C224 N034 C089 C137 176.6(5) . . . . ?
C224 C165 C257 O105 -178.7(6) . . . . ?
C224 C165 C257 C126 0.0(9) . . . . ?
C225 O037 C259 O015 -2.8(8) . . . . ?
C225 O037 C259 N115 177.4(5) . . . . ?
C227 C143 C176 O023 -2.2(8) . . . . ?
C227 C143 C176 N083 174.3(4) . . . . ?
C228 C191 C206 C141 -178.1(6) . . . . ?
C228 C191 C206 N196 0.8(8) . . . . ?
C228 O217 C318 C24 -175.3(9) . . . . ?
C229 O042 C243 O077 4.1(9) . . . . ?
C229 O042 C243 C129 -174.7(5) . . . . ?
C231 C279 C315 C282 -1.7(15) . . . . ?
C233 C148 C313 C296 1.1(10) . . . . ?
C233 C186 C1 C296 0.1(9) . . . . ?
C233 C186 C1 C299 -177.7(6) . . . . ?
C234 N044 C091 C118 178.4(5) . . . . ?
C234 N044 C091 C140 -1.3(8) . . . . ?
C236 C080 C149 O018 -10.8(9) . . . . ?
C236 C080 C149 N095 166.6(5) . . . . ?
C236 C169 C192 C107 0.0(8) . . . . ?
C236 C169 C192 C221 -180.0(6) . . . . ?
C237 N048 C276 O180 5.6(10) . . . . ?
C237 N048 C276 C212 -176.5(5) . . . . ?
C237 C256 C271 C272 4.2(10) . . . . ?
C238 N100 C239 C263 0.9(9) . . . . ?
C238 N100 C239 C270 -177.2(5) . . . . ?
C239 N100 C238 C240 178.2(5) . . . . ?
C239 N100 C238 C272 -0.7(9) . . . . ?
C239 C263 C265 O210 -179.6(6) . . . . ?
C239 C263 C265 C272 -2.4(10) . . . . ?
C240 C237 C256 C271 -0.9(10) . . . . ?
C240 C238 C272 C265 -179.8(6) . . . . ?
C240 C238 C272 C271 2.5(9) . . . . ?
C241 O021 C154 C140 179.3(5) . . . . ?
C241 O021 C154 C208 0.6(9) . . . . ?
C242 N196 C206 C141 179.7(6) . . . . ?
C242 N196 C206 C191 0.9(8) . . . . ?
C243 C129 C215 C193 -178.5(5) . . . . ?
C244 N088 C147 C058 179.5(5) . . . . ?
C244 N088 C147 C255 -2.0(9) . . . . ?
C244 C151 C198 C223 -179.7(5) . . . . ?
C245 C300 O309 C47 167.8(10) . . . . ?
C248 N086 C203 C179 176.3(6) . . . . ?
C248 N086 C203 C230 -3.1(10) . . . . ?
C248 C103 C216 C189 179.2(5) . . . . ?
C250 C057 C137 F005 -179.6(5) . . . . ?
C250 C057 C137 C089 1.0(8) . . . . ?
C252 N079 C291 C281 1.1(9) . . . . ?
C252 N079 C291 C310 178.6(5) . . . . ?
C252 C179 C203 N086 -178.7(5) . . . . ?
C252 C179 C203 C230 0.8(9) . . . . ?
C252 C245 C289 C230 3.4(10) . . . . ?
C252 C245 C300 C281 -4.0(10) . . . . ?
C252 C245 C300 O309 176.7(6) . . . . ?
C253 N046 C113 N028 179.6(5) . . . . ?
C253 N046 C113 C174 -3.6(8) . . . . ?
C253 N124 C287 C273 172.0(7) . . . . ?
C253 N124 C287 O285 -13.9(11) . . . . ?
C253 C275 C292 C174 -0.9(11) . . . . ?
C254 O032 C188 C122 -14.6(9) . . . . ?
C254 O032 C188 C168 165.2(6) . . . . ?
C256 C237 C240 F012 -178.0(5) . . . . ?
C256 C237 C240 C238 -1.5(10) . . . . ?
C256 C271 C272 C238 -5.0(10) . . . . ?
C256 C271 C272 C265 177.5(7) . . . . ?
C257 O105 C316 C314 171.9(7) . . . . ?
C257 C126 C190 C250 178.2(6) . . . . ?
C257 C165 C224 N034 -0.3(9) . . . . ?
C257 C165 C224 C195 -178.4(5) . . . . ?
C258 C132 C211 F009 179.6(5) . . . . ?
C258 C132 C211 C171 -0.8(9) . . . . ?
C258 C246 C280 C171 0.7(9) . . . . ?
C259 O037 C225 C6_1 -174.4(8) . . . . ?
C259 N115 C117 C142 -152.1(5) . . . . ?
O260 C299 C301 C274 179.8(6) . . . . ?
O260 C299 C1 C186 178.3(6) . . . . ?
O260 C299 C1 C296 0.6(10) . . . . ?
O260 C20 C12 C4AA -65.5(18) . . . . ?
O260 C20 C12 C35 172.2(14) . . . . ?
C261 N075 C298 O277 177.1(9) . . . . ?
C261 N075 C298 C4 -17.7(10) . . . . ?
C261 N075 C298 C5 16.9(10) . . . . ?
C261 C157 C4 C235 -143.6(12) . . . . ?
C261 C157 C4 C298 -25.0(12) . . . . ?
C261 C157 C5 C235 152.1(12) . . . . ?
C261 C157 C5 C298 29.2(13) . . . . ?
C262 O054 C185 C092 178.7(5) . . . . ?
C262 O054 C185 C130 -1.0(8) . . . . ?
C263 C239 C270 N116 175.0(6) . . . . ?
C263 C239 C270 O283 -3.8(9) . . . . ?
C263 C265 C272 C238 2.4(10) . . . . ?
C263 C265 C272 C271 179.9(6) . . . . ?
C264 O025 C189 C056 173.7(6) . . . . ?
C264 O025 C189 C216 -6.4(10) . . . . ?
C265 O210 C304 C330 174.1(8) . . . . ?
C266 C242 C319 N138 -175.3(5) . . . . ?
C266 C242 C319 O232 3.5(10) . . . . ?
C267 O049 C209 C067 -177.1(6) . . . . ?
C267 O049 C209 C182 2.9(8) . . . . ?
C269 O064 C193 C155 171.2(5) . . . . ?
C269 O064 C193 C215 -5.7(9) . . . . ?
C270 N116 C167 C058 179.3(6) . . . . ?
C270 N116 C167 C288 1.3(9) . . . . ?
C270 C239 C263 C265 178.8(6) . . . . ?
C272 C238 C240 F012 177.0(5) . . . . ?
C272 C238 C240 C237 0.6(9) . . . . ?
C274 N162 C186 C233 179.7(6) . . . . ?
C274 N162 C186 C1 -0.1(9) . . . . ?
C276 N048 C237 C240 173.7(6) . . . . ?
C276 N048 C237 C256 -8.0(10) . . . . ?
O277 C298 C4 C157 -169.9(9) . . . . ?
O277 C298 C4 C235 -42.2(18) . . . . ?
O277 C298 C5 C157 172.6(11) . . . . ?
O277 C298 C5 C235 39.5(18) . . . . ?
C278 N051 C106 C039 174.0(5) . . . . ?
C278 N051 C106 C152 -7.8(9) . . . . ?
C278 C111 C170 C201 179.1(6) . . . . ?
C280 C171 C211 F009 179.1(4) . . . . ?
C280 C171 C211 C132 -0.5(9) . . . . ?
C280 C246 C258 C132 -2.0(9) . . . . ?
C280 C246 C258 C201 176.9(6) . . . . ?
C281 C291 C310 N150 179.1(6) . . . . ?
C281 C291 C310 O214 -1.3(9) . . . . ?
C281 C300 O309 C47 -11.5(14) . . . . ?
C282 C135 C163 C231 -2.2(12) . . . . ?
C282 C135 C187 O013 -53.9(11) . . . . ?
C287 N124 C253 N046 -171.0(6) . . . . ?
C287 N124 C253 C275 8.9(11) . . . . ?
C289 C245 C252 N079 -179.9(6) . . . . ?
C289 C245 C252 C179 -1.5(9) . . . . ?
C289 C245 C300 C281 179.2(7) . . . . ?
C289 C245 C300 O309 -0.1(11) . . . . ?
C290 C067 C093 N031 179.9(5) . . . . ?
C290 C067 C093 C039 0.7(8) . . . . ?
C290 C067 C209 O049 -1.5(9) . . . . ?
C290 C067 C209 C182 178.4(5) . . . . ?
C291 N079 C252 C179 -180.0(5) . . . . ?
C291 N079 C252 C245 -1.5(9) . . . . ?
C291 C281 C300 C245 3.7(11) . . . . ?
C291 C281 C300 O309 -177.0(7) . . . . ?
C295 O085 C201 C170 1.0(10) . . . . ?
C295 O085 C201 C258 -173.4(6) . . . . ?
C298 N075 C261 O108 179.4(7) . . . . ?
C298 N075 C261 C157 1.3(8) . . . . ?
C299 O260 C20 C12 172.3(10) . . . . ?
C300 C245 C252 N079 3.1(10) . . . . ?
C300 C245 C252 C179 -178.5(6) . . . . ?
C300 C245 C289 C230 -179.8(7) . . . . ?
C300 C281 C291 N079 -2.3(11) . . . . ?
C300 C281 C291 C310 -179.6(6) . . . . ?
C300 O309 C47 C2AA -136.1(17) . . . . ?
C301 C274 C303 N087 180.0(6) . . . . ?
C301 C274 C303 O249 0.1(10) . . . . ?
C301 C299 C1 C186 -2.2(10) . . . . ?
C301 C299 C1 C296 -179.9(7) . . . . ?
C302 O127 C169 C192 174.8(5) . . . . ?
C302 O127 C169 C236 -2.3(9) . . . . ?
C303 N087 C120 C055 177.6(6) . . . . ?
C303 N087 C120 C202 -4.3(10) . . . . ?
C303 C274 C301 C299 178.8(6) . . . . ?
C304 O210 C265 C263 -1.3(10) . . . . ?
C304 O210 C265 C272 -178.6(6) . . . . ?
O309 C47 C2AA C9 56(3) . . . . ?
O309 C47 C2AA C3 170.6(16) . . . . ?
C310 N150 C171 C211 171.6(6) . . . . ?
C310 N150 C171 C280 -6.6(9) . . . . ?
C313 C148 C233 F014 179.6(5) . . . . ?
C313 C148 C233 C186 -1.0(10) . . . . ?
C313 C296 C1 C186 0.0(10) . . . . ?
C313 C296 C1 C299 177.7(6) . . . . ?
C316 O105 C257 C126 -176.6(6) . . . . ?
C316 O105 C257 C165 2.2(10) . . . . ?
C318 O217 C228 C191 -172.3(7) . . . . ?
C318 O217 C228 C266 7.3(10) . . . . ?
C319 N138 C148 C233 176.1(6) . . . . ?
C319 N138 C148 C313 -5.5(10) . . . . ?
C319 C242 C266 C228 179.7(6) . . . . ?
C324 C314 C316 O105 -59.2(12) . . . . ?
C326 C273 C287 N124 6.6(11) . . . . ?
C326 C273 C287 O285 -167.3(7) . . . . ?
C329 C273 C287 N124 -114.5(8) . . . . ?
C329 C273 C287 O285 71.6(10) . . . . ?
C1 C186 C233 F014 179.8(5) . . . . ?
C1 C186 C233 C148 0.4(10) . . . . ?
C1 C296 C313 C148 -0.6(10) . . . . ?
C1 C299 C301 C274 0.4(11) . . . . ?
C15 C273 C287 N124 127.4(8) . . . . ?
C15 C273 C287 O285 -46.6(10) . . . . ?
C20 O260 C299 C301 -0.6(12) . . . . ?
C20 O260 C299 C1 178.8(7) . . . . ?
C50 C314 C316 O105 177.7(9) . . . . ?
C4 C157 C261 N075 16.6(10) . . . . ?
C4 C157 C261 O108 -161.2(11) . . . . ?
C5 C157 C261 N075 -20.6(11) . . . . ?
C5 C157 C261 O108 161.6(11) . . . . ?
C1_1 C2_1 C3_1 C4_1 -5.5(18) . . . . ?
C2_1 C1_1 C6_1 C225 -177.3(9) . . . . ?
C2_1 C1_1 C6_1 C5_1 -8.2(18) . . . . ?
C2_1 C3_1 C4_1 C5_1 14(3) . . . . ?
C3_1 C4_1 C5_1 C6_1 -17(3) . . . . ?
C4_1 C5_1 C6_1 C225 -176.4(13) . . . . ?
C4_1 C5_1 C6_1 C1_1 14(2) . . . . ?
C6_1 C1_1 C2_1 C3_1 2.5(13) . . . . ?

loop_
_smtbx_masks_void_nr
_smtbx_masks_void_average_x
_smtbx_masks_void_average_y
_smtbx_masks_void_average_z
_smtbx_masks_void_volume
_smtbx_masks_void_count_electrons
_smtbx_masks_void_content
1 -0.076 0.000 -0.894 13415.9 3139.9 '4 C40H21Cl12O40'
2 -0.529 0.500 -0.965 13415.9 3139.9 '4 C40H21Cl12O40'

loop_
_publcif_info_exptl_table_extra_item
sin_theta_over_lambda_max

loop_
_publcif_info_exptl_table_header_item
?
